data_4345982
loop_
_publ_author_name
'Alex I. Wixtrom'
'Yanwu Shao'
'Dahee Jung'
'Charles W. Machan'
'Shaunt N. Kevork'
'Elaine A. Qian'
'Jonathan C. Axtell'
'Saeed I. Khan'
'Clifford P. Kubiak'
'Alexander M. Spokoyny'

_publ_section_title
;
 Rapid Synthesis of Redox-Active Dodecaborane B12(OR)12 Clusters Under
 Ambient Conditions
;
_journal_name_full 'Inorganic Chemistry Frontiers'
_journal_page_first 711
_journal_page_last 717
_journal_paper_doi 10.1039/C5QI00263J
_journal_volume 3
_journal_year 2016
_chemical_formula_moiety 'C108 H60 B12 F72 O12, C16 H36 N'
_chemical_formula_sum 'C124 H96 B12 F72 N O12'
_chemical_formula_weight 3289.73
_space_group_crystal_system monoclinic
_space_group_IT_number 7
_space_group_name_Hall 'P -2yc'
_space_group_name_H-M_alt 'P 1 c 1'
_symmetry_space_group_name_Hall 'P -2yc'
_symmetry_space_group_name_H-M 'P 1 c 1'
_atom_sites_solution_hydrogens geom
_cell_angle_alpha 90
_cell_angle_beta 97.1607(10)
_cell_angle_gamma 90
_cell_formula_units_Z 4
_cell_length_a 13.9085(3)
_cell_length_b 38.6574(7)
_cell_length_c 25.4370(4)
_cell_measurement_reflns_used 9976
_cell_measurement_temperature 100(2)
_cell_measurement_theta_max 70.36
_cell_measurement_theta_min 2.88
_cell_volume 13569.9(4)
_computing_cell_refinement 'Bruker SAINT'
_computing_data_collection 'Bruker APEX2'
_computing_data_reduction 'Bruker SAINT'
_computing_molecular_graphics 'Bruker SHELXTL'
_computing_publication_material 'Bruker SHELXTL'
_computing_structure_refinement 'SHELXL-2014 (Sheldrick, 2014)'
_computing_structure_solution 'SHELXS-97 (Sheldrick 2008)'
_diffrn_ambient_temperature 100(2)
_diffrn_detector_area_resol_mean 8.3333
_diffrn_measured_fraction_theta_full 0.999
_diffrn_measured_fraction_theta_max 0.975
_diffrn_measurement_device_type 'Bruker APEX-II CCD'
_diffrn_measurement_method '\f and \w scans'
_diffrn_radiation_type CuK\a
_diffrn_radiation_wavelength 1.54178
_diffrn_reflns_av_R_equivalents 0.0607
_diffrn_reflns_av_unetI/netI 0.1302
_diffrn_reflns_Laue_measured_fraction_full 0.999
_diffrn_reflns_Laue_measured_fraction_max 0.975
_diffrn_reflns_limit_h_max 16
_diffrn_reflns_limit_h_min -16
_diffrn_reflns_limit_k_max 47
_diffrn_reflns_limit_k_min -47
_diffrn_reflns_limit_l_max 31
_diffrn_reflns_limit_l_min -31
_diffrn_reflns_number 124864
_diffrn_reflns_point_group_measured_fraction_full 0.999
_diffrn_reflns_point_group_measured_fraction_max 0.975
_diffrn_reflns_theta_full 67.679
_diffrn_reflns_theta_max 71.508
_diffrn_reflns_theta_min 2.090
_diffrn_source 'I\mS micro--focus source'
_exptl_absorpt_coefficient_mu 1.515
_exptl_absorpt_correction_T_max 0.75
_exptl_absorpt_correction_T_min 0.62
_exptl_absorpt_correction_type multi-scan
_exptl_absorpt_process_details 'SADABS V2014/2 (Bruker AXS Inc.)'
_exptl_crystal_colour red
_exptl_crystal_density_diffrn 1.610
_exptl_crystal_description prism
_exptl_crystal_F_000 6604
_exptl_crystal_size_max 0.200
_exptl_crystal_size_mid 0.150
_exptl_crystal_size_min 0.150
_refine_diff_density_max 0.838
_refine_diff_density_min -0.490
_refine_diff_density_rms 0.087
_refine_ls_abs_structure_details
; 
 Refined as an inversion twin. 
;
_refine_ls_abs_structure_Flack 0.06(11)
_refine_ls_extinction_coef .
_refine_ls_extinction_method none
_refine_ls_goodness_of_fit_ref 1.019
_refine_ls_hydrogen_treatment constr
_refine_ls_matrix_type full
_refine_ls_number_parameters 4384
_refine_ls_number_reflns 48036
_refine_ls_number_restraints 16471
_refine_ls_restrained_S_all 1.095
_refine_ls_R_factor_all 0.0985
_refine_ls_R_factor_gt 0.0890
_refine_ls_shift/su_max 0.009
_refine_ls_shift/su_mean 0.000
_refine_ls_structure_factor_coef Fsqd
_refine_ls_weighting_details 'w=1/[\s^2^(Fo^2^)+(0.1641P)^2^+3.4272P] where P=(Fo^2^+2Fc^2^)/3'
_refine_ls_weighting_scheme calc
_refine_ls_wR_factor_gt 0.2408
_refine_ls_wR_factor_ref 0.2551
_reflns_Friedel_coverage 0.998
_reflns_Friedel_fraction_full 0.999
_reflns_Friedel_fraction_max 0.975
_reflns_number_gt 40722
_reflns_number_total 48036
_reflns_threshold_expression 'I > 2\s(I)'
_cod_data_source_file NIHMS765968-supplement-Crystal_Data-2.cif
_cod_data_source_block 2
_cod_database_code 4345982
_shelx_space_group_comment
; 
The symmetry employed for this shelxl refinement is uniquely defined 
by the following loop, which should always be used as a source of 
symmetry information in preference to the above space-group names. 
They are only intended as comments. 
;
_shelx_estimated_absorpt_t_min 0.752
_shelx_estimated_absorpt_t_max 0.805
_shelxl_version_number 2014-3

loop_
_space_group_symop_operation_xyz
'x, y, z'
'x, -y, z+1/2'

loop_
_atom_site_label
_atom_site_type_symbol
_atom_site_fract_x
_atom_site_fract_y
_atom_site_fract_z
_atom_site_U_iso_or_equiv
_atom_site_adp_type
_atom_site_occupancy
_atom_site_site_symmetry_order
_atom_site_calc_flag
_atom_site_refinement_flags_posn
_atom_site_refinement_flags_adp
_atom_site_refinement_flags_occupancy
_atom_site_disorder_assembly
_atom_site_disorder_group
O1 O -0.0097(4) 0.45660(13) 0.2860(2) 0.0505(11) Uani 1 1 d . . . . .
O2 O 0.0675(4) 0.41729(13) 0.18190(19) 0.0477(11) Uani 1 1 d . . . . .
O3 O 0.1945(4) 0.34877(15) 0.2249(2) 0.0517(11) Uani 1 1 d . . . . .
O4 O 0.2024(4) 0.42567(15) 0.2945(2) 0.0522(11) Uani 1 1 d . . . . .
O5 O 0.0748(4) 0.41159(15) 0.3926(2) 0.0519(12) Uani 1 1 d . . . . .
O6 O -0.1511(4) 0.40379(14) 0.3387(2) 0.0514(11) Uani 1 1 d . . . . .
O7 O -0.1583(4) 0.40685(15) 0.2099(2) 0.0493(11) Uani 1 1 d . . . . .
O8 O -0.0328(4) 0.34104(13) 0.17149(18) 0.0469(11) Uani 1 1 d . . . . .
O9 O 0.0521(5) 0.29594(14) 0.2775(2) 0.0533(12) Uani 1 1 d . . . . .
O10 O -0.0242(4) 0.33527(14) 0.3814(2) 0.0504(11) Uani 1 1 d . . . . .
O11 O -0.1594(4) 0.32720(14) 0.2692(2) 0.0541(12) Uani 1 1 d . . . . .
O12 O 0.2006(4) 0.34585(15) 0.3540(2) 0.0500(11) Uani 1 1 d . . . . .
B1 B -0.0752(6) 0.3931(2) 0.2409(3) 0.0426(15) Uani 1 1 d . . . . .
B2 B -0.0757(6) 0.3914(2) 0.3104(3) 0.0449(16) Uani 1 1 d . . . . .
B3 B 0.0497(6) 0.3975(2) 0.3416(3) 0.0428(15) Uani 1 1 d . . . . .
B4 B 0.1262(6) 0.4014(2) 0.2883(3) 0.0459(16) Uani 1 1 d . . . . .
B5 B 0.0467(6) 0.39757(19) 0.2255(3) 0.0429(15) Uani 1 1 d . . . . .
B6 B -0.0073(6) 0.3551(2) 0.2226(3) 0.0412(14) Uani 1 1 d . . . . .
B7 B -0.0824(6) 0.3509(2) 0.2746(3) 0.0466(16) Uani 1 1 d . . . . .
B8 B -0.0049(6) 0.3552(2) 0.3374(3) 0.0421(14) Uani 1 1 d . . . . .
B9 B 0.1174(6) 0.3609(2) 0.2527(3) 0.0429(15) Uani 1 1 d . . . . .
B10 B 0.0073(7) 0.4202(2) 0.2812(3) 0.0459(16) Uani 1 1 d . . . . .
B11 B 0.0370(6) 0.3326(2) 0.2818(3) 0.0428(15) Uani 1 1 d . . . . .
B12 B 0.1187(6) 0.3596(2) 0.3232(3) 0.0444(15) Uani 1 1 d . . . . .
C8 C -0.1255(9) 0.5968(2) 0.1839(4) 0.083(3) Uani 1 1 d D U . . .
F1 F -0.0594(8) 0.62148(17) 0.1946(3) 0.119(3) Uani 1 1 d D U . . .
F2 F -0.2113(8) 0.6125(2) 0.1839(4) 0.131(4) Uani 1 1 d D U . . .
F3 F -0.1198(7) 0.58554(17) 0.1362(3) 0.093(2) Uani 1 1 d D U . . .
C9 C -0.1611(9) 0.5551(3) 0.3660(4) 0.079(3) Uani 1 1 d D U . . .
F4 F -0.1937(9) 0.5869(2) 0.3731(3) 0.094(3) Uani 0.781(9) 1 d D U P A 1
F5 F -0.0853(7) 0.5537(3) 0.4047(3) 0.108(2) Uani 1 1 d D U . B 1
F6 F -0.2240(12) 0.5323(3) 0.3771(6) 0.115(4) Uani 0.781(9) 1 d D U P A 1
F4A F -0.269(3) 0.5534(12) 0.3526(16) 0.105(10) Uani 0.219(9) 1 d D U P A 2
F6A F -0.160(4) 0.5217(11) 0.3943(14) 0.105(10) Uani 0.219(9) 1 d D U P A 2
C17 C 0.3077(7) 0.5067(3) 0.1381(4) 0.074(2) Uani 1 1 d D U . . .
F7 F 0.3576(5) 0.49756(19) 0.1852(3) 0.0850(17) Uani 1 1 d D U . . .
F8 F 0.2408(6) 0.52896(16) 0.1514(3) 0.093(2) Uani 1 1 d D U . . .
F9 F 0.3706(7) 0.5226(2) 0.1114(4) 0.111(3) Uani 1 1 d D U . . .
C18 C 0.2351(9) 0.4358(4) -0.0269(4) 0.100(4) Uani 1 1 d D U . . .
F10 F 0.3063(7) 0.4513(4) -0.0462(3) 0.092(3) Uani 0.781(9) 1 d D U P A 1
F11 F 0.1521(10) 0.4427(5) -0.0560(5) 0.137(6) Uani 0.781(9) 1 d D U P A 1
F12 F 0.2534(15) 0.4017(4) -0.0369(5) 0.145(5) Uani 0.781(9) 1 d D U P A 1
F10A F 0.163(3) 0.4252(12) -0.0549(17) 0.092(3) Uani 0.219(9) 1 d D U P A 2
F11A F 0.307(3) 0.4188(13) -0.0307(12) 0.111(8) Uani 0.219(9) 1 d D U P A 2
F12A F 0.252(4) 0.4711(11) -0.0487(14) 0.124(10) Uani 0.219(9) 1 d D U P A 2
C26 C 0.3287(6) 0.3184(2) 0.0593(3) 0.0563(17) Uani 1 1 d D U . . .
F13 F 0.2343(4) 0.32250(16) 0.0448(2) 0.0638(12) Uani 1 1 d D U . . .
F14 F 0.3681(4) 0.35006(17) 0.0523(2) 0.0719(14) Uani 1 1 d D U . . .
F15 F 0.3637(5) 0.29714(19) 0.0253(2) 0.0787(16) Uani 1 1 d D U . . .
C27 C 0.5368(6) 0.2522(2) 0.2013(3) 0.0591(17) Uani 1 1 d D U . . .
F16 F 0.5891(4) 0.26373(16) 0.2456(2) 0.0718(14) Uani 1 1 d D U . . .
F17 F 0.5065(5) 0.22059(15) 0.2121(4) 0.0876(19) Uani 1 1 d D U . . .
F18 F 0.5980(4) 0.24949(18) 0.1658(2) 0.0722(14) Uani 1 1 d D U . . .
C35 C 0.5602(7) 0.3475(3) 0.3925(4) 0.072(2) Uani 1 1 d D U . . .
F19 F 0.5411(7) 0.3237(2) 0.3552(4) 0.112(3) Uani 1 1 d D U . . .
F20 F 0.6454(5) 0.36085(18) 0.3865(4) 0.091(2) Uani 1 1 d D U . . .
F21 F 0.5714(7) 0.3298(3) 0.4378(4) 0.111(3) Uani 1 1 d D U . . .
C36 C 0.3712(7) 0.4328(3) 0.4849(4) 0.072(2) Uani 1 1 d D U . . .
F22 F 0.3125(7) 0.4603(2) 0.4757(3) 0.102(2) Uani 1 1 d D U . . .
F23 F 0.3260(5) 0.4114(2) 0.5138(3) 0.0882(19) Uani 1 1 d D U . . .
F24 F 0.4497(5) 0.4441(2) 0.5142(3) 0.091(2) Uani 1 1 d D U . . .
C44 C -0.0544(7) 0.5141(2) 0.5536(3) 0.0622(19) Uani 1 1 d D U . . .
F25 F -0.0329(6) 0.54334(16) 0.5303(3) 0.0816(17) Uani 1 1 d D U . . .
F26 F -0.0325(7) 0.5200(2) 0.6058(2) 0.091(2) Uani 1 1 d D U . . .
F27 F -0.1495(5) 0.5109(2) 0.5443(4) 0.107(3) Uani 1 1 d D U . . .
C45 C 0.1136(7) 0.4011(3) 0.5892(3) 0.0642(19) Uani 1 1 d D U . . .
F28 F 0.0603(6) 0.37234(17) 0.5816(3) 0.0904(19) Uani 1 1 d D U . . .
F29 F 0.2034(6) 0.3927(3) 0.5859(3) 0.106(3) Uani 1 1 d D U . . .
F30 F 0.1116(5) 0.40932(18) 0.6402(2) 0.0784(16) Uani 1 1 d D U . . .
C53 C -0.2829(6) 0.4357(2) 0.5039(3) 0.0603(19) Uani 1 1 d D U . . .
F31 F -0.3163(6) 0.40344(19) 0.5115(3) 0.0843(17) Uani 1 1 d D U . . .
F32 F -0.1883(4) 0.43442(18) 0.5190(2) 0.0693(13) Uani 1 1 d D U . . .
F33 F -0.3229(5) 0.4551(2) 0.5384(3) 0.089(2) Uani 1 1 d D U . . .
C54 C -0.4952(6) 0.4987(2) 0.3615(4) 0.0627(19) Uani 1 1 d D U . . .
F34 F -0.4662(5) 0.53062(15) 0.3508(4) 0.089(2) Uani 1 1 d D U . . .
F35 F -0.5577(5) 0.5019(2) 0.3975(3) 0.0832(17) Uani 1 1 d D U . . .
F36 F -0.5470(4) 0.48746(17) 0.3167(2) 0.0739(14) Uani 1 1 d D U . . .
C62 C -0.4353(7) 0.4511(3) 0.0201(4) 0.075(2) Uani 1 1 d D U . . .
F37 F -0.3813(6) 0.4514(2) -0.0203(3) 0.093(2) Uani 1 1 d D U . . .
F38 F -0.4802(6) 0.4204(2) 0.0163(3) 0.101(3) Uani 1 1 d D U . . .
F39 F -0.5014(5) 0.4757(2) 0.0089(3) 0.0862(18) Uani 1 1 d D U . . .
C63 C -0.3569(8) 0.5162(2) 0.1896(5) 0.077(2) Uani 1 1 d D U . . .
F40 F -0.3294(8) 0.54638(19) 0.1696(4) 0.107(2) Uani 1 1 d D U . . .
F41 F -0.4480(6) 0.5176(3) 0.1971(5) 0.129(4) Uani 1 1 d D U . . .
F42 F -0.3066(5) 0.51444(16) 0.2367(3) 0.0755(14) Uani 1 1 d D U . . .
C71 C -0.0834(7) 0.3564(2) -0.0242(3) 0.0618(19) Uani 1 1 d D U . . .
F43 F -0.1106(6) 0.34629(17) -0.0736(2) 0.0787(16) Uani 1 1 d D U . . .
F44 F -0.1583(6) 0.3716(2) -0.0063(3) 0.093(2) Uani 1 1 d D U . . .
F45 F -0.0195(6) 0.38171(16) -0.0260(3) 0.0796(16) Uani 1 1 d D U . . .
C72 C 0.0959(7) 0.2444(2) 0.0007(3) 0.066(2) Uani 1 1 d D U . . .
F46 F 0.0611(7) 0.23682(18) -0.0477(3) 0.094(2) Uani 1 1 d D U . . .
F47 F 0.0879(6) 0.21490(15) 0.0282(3) 0.0810(17) Uani 1 1 d D U . . .
F48 F 0.1892(6) 0.2499(2) 0.0034(4) 0.105(3) Uani 1 1 d D U . . .
C80 C 0.2117(9) 0.1969(2) 0.2017(4) 0.079(3) Uani 1 1 d D U . . .
F49 F 0.2683(10) 0.2212(3) 0.1893(4) 0.140(4) Uani 1 1 d D U . . .
F50 F 0.1377(9) 0.1992(3) 0.1607(3) 0.127(3) Uani 1 1 d D U . . .
F51 F 0.2459(8) 0.16602(19) 0.1956(4) 0.105(3) Uani 1 1 d D U . . .
C81 C 0.1359(9) 0.1527(2) 0.3773(4) 0.084(3) Uani 1 1 d D U . . .
F52 F 0.1427(10) 0.1629(2) 0.4253(3) 0.124(4) Uani 1 1 d D U . . .
F53 F 0.0515(9) 0.1359(3) 0.3661(4) 0.134(3) Uani 1 1 d D U . . .
F54 F 0.2023(9) 0.1292(2) 0.3723(4) 0.124(3) Uani 1 1 d D U . . .
C89 C -0.2542(6) 0.2392(2) 0.4051(3) 0.0604(18) Uani 1 1 d D U . . .
F55 F -0.3178(4) 0.24887(18) 0.3640(2) 0.0758(14) Uani 1 1 d D U . . .
F56 F -0.1822(4) 0.22314(15) 0.3828(2) 0.0690(12) Uani 1 1 d D U . . .
F57 F -0.2951(6) 0.21473(18) 0.4318(2) 0.0850(18) Uani 1 1 d D U . . .
C90 C -0.2006(9) 0.2988(3) 0.5818(4) 0.082(3) Uani 1 1 d D U . . .
F58 F -0.1921(12) 0.3297(2) 0.6023(4) 0.101(4) Uani 0.781(9) 1 d D U P A 1
F59 F -0.2858(9) 0.2870(3) 0.5912(4) 0.105(3) Uani 0.781(9) 1 d D U P A 1
F60 F -0.1362(12) 0.2792(4) 0.6106(4) 0.119(4) Uani 0.781(9) 1 d D U P A 1
F58A F -0.221(4) 0.2702(8) 0.5994(10) 0.094(8) Uani 0.219(9) 1 d D U P A 2
F59A F -0.114(3) 0.3080(12) 0.6089(9) 0.102(8) Uani 0.219(9) 1 d D U P A 2
F60A F -0.262(3) 0.3225(11) 0.5921(15) 0.105(8) Uani 0.219(9) 1 d D U P A 2
C98 C -0.3330(7) 0.3211(2) 0.0800(4) 0.0634(19) Uani 1 1 d D U . . .
F61 F -0.2773(8) 0.2922(2) 0.0886(3) 0.082(2) Uani 0.781(9) 1 d D U P A 1
F62 F -0.2871(6) 0.3420(2) 0.0500(3) 0.092(2) Uani 1 1 d D U . C 1
F63 F -0.4132(9) 0.3120(4) 0.0489(7) 0.075(4) Uani 0.781(9) 1 d D U P A 1
F61A F -0.412(3) 0.2999(14) 0.055(2) 0.075(12) Uani 0.219(9) 1 d D U P A 2
F63A F -0.262(3) 0.3059(12) 0.065(2) 0.106(11) Uani 0.219(9) 1 d D U P A 2
C99 C -0.5236(7) 0.4040(2) 0.1746(4) 0.0614(18) Uani 1 1 d D U . . .
F64 F -0.6052(5) 0.39002(16) 0.1869(3) 0.0816(17) Uani 1 1 d D U . . .
F65 F -0.5027(6) 0.42913(17) 0.2094(3) 0.094(2) Uani 1 1 d D U . . .
F66 F -0.5452(6) 0.4193(2) 0.1284(3) 0.090(2) Uani 1 1 d D U . . .
C107 C 0.4052(8) 0.2404(3) 0.3955(5) 0.087(3) Uani 1 1 d D U . . .
F67 F 0.4968(8) 0.2319(3) 0.4131(7) 0.136(5) Uani 0.781(9) 1 d D U P A 1
F68 F 0.3600(8) 0.2109(3) 0.3976(5) 0.101(3) Uani 0.781(9) 1 d D U P A 1
F69 F 0.4021(16) 0.2492(4) 0.3456(6) 0.142(6) Uani 0.781(9) 1 d D U P A 1
F67A F 0.337(3) 0.2365(10) 0.3358(16) 0.095(8) Uani 0.219(9) 1 d D U P A 2
F68A F 0.464(3) 0.2595(9) 0.3604(17) 0.093(8) Uani 0.219(9) 1 d D U P A 2
F69A F 0.443(3) 0.2080(9) 0.382(2) 0.127(11) Uani 0.219(9) 1 d D U P A 2
C108 C 0.3826(11) 0.2913(3) 0.5703(5) 0.104(4) Uani 1 1 d D U . . .
F70 F 0.3550(12) 0.3180(4) 0.5974(7) 0.110(5) Uani 0.781(9) 1 d D U P A 1
F71 F 0.3519(13) 0.2620(3) 0.5898(5) 0.119(5) Uani 0.781(9) 1 d D U P A 1
F72 F 0.4805(10) 0.2892(4) 0.5843(6) 0.130(5) Uani 0.781(9) 1 d D U P A 1
F70A F 0.439(2) 0.2808(6) 0.5989(12) 0.076(6) Uani 0.219(9) 1 d D U P A 2
F71A F 0.292(3) 0.2650(8) 0.5902(12) 0.082(7) Uani 0.219(9) 1 d D U P A 2
F72A F 0.322(4) 0.3179(9) 0.592(2) 0.090(9) Uani 0.219(9) 1 d D U P A 2
C1 C -0.0073(6) 0.47819(19) 0.2414(3) 0.0496(15) Uani 1 1 d . . . . .
H1A H -0.0435 0.4674 0.2096 0.060 Uiso 1 1 calc R U . . .
H1B H 0.0604 0.4821 0.2346 0.060 Uiso 1 1 calc R U . . .
C2 C -0.0543(6) 0.51224(18) 0.2540(3) 0.0505(16) Uani 1 1 d . . . . .
C3 C -0.0837(6) 0.5186(2) 0.3030(3) 0.0540(16) Uani 1 1 d . . . . .
H3 H -0.0722 0.5018 0.3302 0.065 Uiso 1 1 calc R U . . .
C4 C -0.1303(7) 0.5496(2) 0.3132(4) 0.0603(19) Uani 1 1 d . . . . .
C5 C -0.1453(7) 0.5748(2) 0.2734(4) 0.0573(18) Uani 1 1 d . . . . .
H5 H -0.1775 0.5958 0.2797 0.069 Uiso 1 1 calc R U . . .
C6 C -0.1134(8) 0.5691(2) 0.2253(4) 0.066(2) Uani 1 1 d D . . . .
C7 C -0.0673(7) 0.5379(2) 0.2153(3) 0.0570(18) Uani 1 1 d . . . . .
H7 H -0.0450 0.5342 0.1819 0.068 Uiso 1 1 calc R U . . .
C10 C 0.1018(7) 0.40132(19) 0.1369(3) 0.0543(18) Uani 1 1 d . . . . .
H10A H 0.0458 0.3937 0.1117 0.065 Uiso 1 1 calc R U . . .
H10B H 0.1406 0.3806 0.1486 0.065 Uiso 1 1 calc R U . . .
C11 C 0.1624(6) 0.4258(2) 0.1098(3) 0.0478(15) Uani 1 1 d . . . . .
C12 C 0.1733(7) 0.4201(3) 0.0563(3) 0.0576(18) Uani 1 1 d . . . . .
H12 H 0.1429 0.4008 0.0381 0.069 Uiso 1 1 calc R U . . .
C13 C 0.2279(7) 0.4425(3) 0.0306(3) 0.061(2) Uani 1 1 d . . . . .
C14 C 0.2712(8) 0.4709(3) 0.0565(4) 0.067(2) Uani 1 1 d . . . . .
H14 H 0.3071 0.4867 0.0380 0.080 Uiso 1 1 calc R U . . .
C15 C 0.2625(7) 0.4764(2) 0.1085(4) 0.0597(19) Uani 1 1 d . . . . .
C16 C 0.2056(6) 0.4541(2) 0.1360(3) 0.0509(16) Uani 1 1 d . . . . .
H16 H 0.1973 0.4585 0.1719 0.061 Uiso 1 1 calc R U . . .
C19 C 0.2610(6) 0.32386(19) 0.2478(3) 0.0459(14) Uani 1 1 d . . . . .
H19A H 0.2257 0.3045 0.2622 0.055 Uiso 1 1 calc R U . . .
H19B H 0.3043 0.3344 0.2773 0.055 Uiso 1 1 calc R U . . .
C20 C 0.3203(6) 0.31040(19) 0.2064(3) 0.0478(15) Uani 1 1 d . . . . .
C21 C 0.2964(5) 0.31925(19) 0.1538(3) 0.0462(14) Uani 1 1 d . . . . .
H21 H 0.2426 0.3339 0.1432 0.055 Uiso 1 1 calc R U . . .
C22 C 0.3532(6) 0.3062(2) 0.1159(3) 0.0524(16) Uani 1 1 d . . . . .
C23 C 0.4313(6) 0.2850(2) 0.1305(3) 0.0495(15) Uani 1 1 d . . . . .
H23 H 0.4695 0.2767 0.1047 0.059 Uiso 1 1 calc R U . . .
C24 C 0.4538(6) 0.27580(19) 0.1844(3) 0.0502(15) Uani 1 1 d . . . . .
C25 C 0.3983(6) 0.28904(18) 0.2220(3) 0.0473(14) Uani 1 1 d . . . . .
H25 H 0.4143 0.2833 0.2584 0.057 Uiso 1 1 calc R U . . .
C28 C 0.2996(7) 0.4157(2) 0.2879(3) 0.0564(18) Uani 1 1 d . . . . .
H28A H 0.3314 0.4349 0.2709 0.068 Uiso 1 1 calc R U . . .
H28B H 0.2977 0.3954 0.2642 0.068 Uiso 1 1 calc R U . . .
C29 C 0.3577(6) 0.4071(2) 0.3394(4) 0.0585(18) Uani 1 1 d . . . . .
C30 C 0.4308(6) 0.3824(2) 0.3430(4) 0.0580(18) Uani 1 1 d . . . . .
H30 H 0.4451 0.3710 0.3118 0.070 Uiso 1 1 calc R U . . .
C31 C 0.4826(7) 0.3741(2) 0.3909(4) 0.0609(19) Uani 1 1 d . . . . .
C32 C 0.4669(7) 0.3905(3) 0.4376(4) 0.063(2) Uani 1 1 d . . . . .
H32 H 0.5039 0.3850 0.4704 0.076 Uiso 1 1 calc R U . . .
C33 C 0.3931(6) 0.4158(2) 0.4339(3) 0.0583(18) Uani 1 1 d . . . . .
C34 C 0.3384(6) 0.4240(3) 0.3856(4) 0.0593(19) Uani 1 1 d . . . . .
H34 H 0.2884 0.4409 0.3842 0.071 Uiso 1 1 calc R U . . .
C37 C 0.0440(7) 0.4454(2) 0.4036(3) 0.0535(17) Uani 1 1 d . . . . .
H37A H -0.0218 0.4494 0.3849 0.064 Uiso 1 1 calc R U . . .
H37B H 0.0884 0.4625 0.3907 0.064 Uiso 1 1 calc R U . . .
C38 C 0.0428(6) 0.4501(2) 0.4626(3) 0.0472(14) Uani 1 1 d . . . . .
C39 C 0.0795(6) 0.4244(2) 0.4978(3) 0.0505(15) Uani 1 1 d . . . . .
H39 H 0.1067 0.4039 0.4853 0.061 Uiso 1 1 calc R U . . .
C40 C 0.0755(6) 0.4294(2) 0.5521(3) 0.0553(17) Uani 1 1 d . . . . .
C41 C 0.0344(6) 0.4586(3) 0.5705(3) 0.0571(18) Uani 1 1 d . . . . .
H41 H 0.0314 0.4615 0.6073 0.069 Uiso 1 1 calc R U . . .
C42 C -0.0018(6) 0.4834(2) 0.5356(3) 0.0545(17) Uani 1 1 d . . . . .
C43 C 0.0013(6) 0.4790(2) 0.4814(3) 0.0501(15) Uani 1 1 d . . . . .
H43 H -0.0257 0.4962 0.4573 0.060 Uiso 1 1 calc R U . . .
C46 C -0.2162(6) 0.42958(19) 0.3155(3) 0.0474(15) Uani 1 1 d . . . . .
H46A H -0.2589 0.4197 0.2852 0.057 Uiso 1 1 calc R U . . .
H46B H -0.1794 0.4490 0.3024 0.057 Uiso 1 1 calc R U . . .
C47 C -0.2762(5) 0.44238(19) 0.3569(3) 0.0478(15) Uani 1 1 d . . . . .
C48 C -0.2501(6) 0.4342(2) 0.4103(3) 0.0475(14) Uani 1 1 d . . . . .
H48 H -0.1947 0.4204 0.4211 0.057 Uiso 1 1 calc R U . . .
C49 C -0.3077(6) 0.4470(2) 0.4478(3) 0.0516(16) Uani 1 1 d . . . . .
C50 C -0.3884(6) 0.4677(2) 0.4325(4) 0.0562(17) Uani 1 1 d . . . . .
H50 H -0.4265 0.4765 0.4579 0.067 Uiso 1 1 calc R U . . .
C51 C -0.4113(6) 0.4751(2) 0.3792(4) 0.0526(16) Uani 1 1 d . . . . .
C52 C -0.3568(6) 0.4632(2) 0.3424(3) 0.0507(15) Uani 1 1 d . . . . .
H52 H -0.3739 0.4691 0.3062 0.061 Uiso 1 1 calc R U . . .
C55 C -0.1663(6) 0.40951(19) 0.1545(3) 0.0474(15) Uani 1 1 d . . . . .
H55A H -0.1820 0.3867 0.1381 0.057 Uiso 1 1 calc R U . . .
H55B H -0.1043 0.4176 0.1435 0.057 Uiso 1 1 calc R U . . .
C56 C -0.2473(6) 0.4355(2) 0.1371(3) 0.0515(16) Uani 1 1 d . . . . .
C57 C -0.2667(6) 0.4625(2) 0.1697(4) 0.0556(17) Uani 1 1 d . . . . .
H57 H -0.2301 0.4648 0.2036 0.067 Uiso 1 1 calc R U . . .
C58 C -0.3385(7) 0.4862(2) 0.1537(4) 0.0610(19) Uani 1 1 d . . . . .
C59 C -0.3947(7) 0.4835(3) 0.1045(4) 0.066(2) Uani 1 1 d . . . . .
H59 H -0.4447 0.4996 0.0936 0.079 Uiso 1 1 calc R U . . .
C60 C -0.3751(7) 0.4567(3) 0.0728(4) 0.064(2) Uani 1 1 d . . . . .
C61 C -0.3006(7) 0.4319(2) 0.0869(3) 0.060(2) Uani 1 1 d . . . . .
H61 H -0.2878 0.4139 0.0634 0.072 Uiso 1 1 calc R U . . .
C64 C 0.0002(7) 0.30747(18) 0.1582(3) 0.0493(16) Uani 1 1 d . . . . .
H64A H -0.0425 0.2895 0.1705 0.059 Uiso 1 1 calc R U . . .
H64B H 0.0668 0.3036 0.1759 0.059 Uiso 1 1 calc R U . . .
C65 C -0.0011(6) 0.30497(18) 0.0995(3) 0.0447(14) Uani 1 1 d . . . . .
C66 C -0.0448(6) 0.3300(2) 0.0657(3) 0.0490(15) Uani 1 1 d . . . . .
H66 H -0.0761 0.3492 0.0797 0.059 Uiso 1 1 calc R U . . .
C67 C -0.0431(7) 0.3272(2) 0.0109(3) 0.0558(18) Uani 1 1 d . . . . .
C68 C -0.0017(7) 0.2995(2) -0.0098(3) 0.0553(18) Uani 1 1 d . . . . .
H68 H -0.0028 0.2973 -0.0471 0.066 Uiso 1 1 calc R U . . .
C69 C 0.0434(7) 0.2735(2) 0.0244(3) 0.0548(17) Uani 1 1 d . . . . .
C70 C 0.0436(6) 0.27623(19) 0.0778(3) 0.0478(15) Uani 1 1 d . . . . .
H70 H 0.0737 0.2588 0.1005 0.057 Uiso 1 1 calc R U . . .
C73 C 0.0542(5) 0.27409(17) 0.3216(3) 0.0429(13) Uani 1 1 d . . . . .
H73A H -0.0125 0.2706 0.3304 0.052 Uiso 1 1 calc R U . . .
H73B H 0.0928 0.2850 0.3526 0.052 Uiso 1 1 calc R U . . .
C74 C 0.0978(5) 0.23980(19) 0.3105(3) 0.0478(14) Uani 1 1 d . . . . .
C75 C 0.1340(7) 0.23432(19) 0.2634(3) 0.0530(16) Uani 1 1 d . . . . .
H75 H 0.1294 0.2519 0.2371 0.064 Uiso 1 1 calc R U . . .
C76 C 0.1781(8) 0.2025(2) 0.2546(4) 0.0591(19) Uani 1 1 d . . . . .
C77 C 0.1806(7) 0.1763(2) 0.2919(4) 0.0563(17) Uani 1 1 d . . . . .
H77 H 0.2090 0.1546 0.2855 0.068 Uiso 1 1 calc R U . . .
C78 C 0.1420(7) 0.1819(2) 0.3383(3) 0.0577(18) Uani 1 1 d . . . . .
C79 C 0.0999(6) 0.2135(2) 0.3477(3) 0.0520(16) Uani 1 1 d . . . . .
H79 H 0.0726 0.2171 0.3797 0.062 Uiso 1 1 calc R U . . .
C82 C -0.0682(7) 0.3499(2) 0.4237(3) 0.0570(19) Uani 1 1 d . . . . .
H82A H -0.1106 0.3694 0.4105 0.068 Uiso 1 1 calc R U . . .
H82B H -0.0177 0.3588 0.4513 0.068 Uiso 1 1 calc R U . . .
C83 C -0.1269(6) 0.32222(19) 0.4468(3) 0.0462(14) Uani 1 1 d . . . . .
C84 C -0.1667(6) 0.2950(2) 0.4172(3) 0.0490(15) Uani 1 1 d . . . . .
H84 H -0.1607 0.2940 0.3805 0.059 Uiso 1 1 calc R U . . .
C85 C -0.2159(6) 0.2685(2) 0.4400(3) 0.0513(16) Uani 1 1 d . . . . .
C86 C -0.2298(8) 0.2696(3) 0.4929(4) 0.066(2) Uani 1 1 d . . . . .
H86 H -0.2648 0.2519 0.5081 0.079 Uiso 1 1 calc R U . . .
C87 C -0.1909(8) 0.2975(2) 0.5231(3) 0.060(2) Uani 1 1 d . . . . .
C88 C -0.1392(7) 0.3242(2) 0.5007(3) 0.0539(17) Uani 1 1 d . . . . .
H88 H -0.1132 0.3431 0.5218 0.065 Uiso 1 1 calc R U . . .
C91 C -0.2542(6) 0.3364(2) 0.2772(4) 0.0563(17) Uani 1 1 d . . . . .
H91A H -0.2521 0.3564 0.3016 0.068 Uiso 1 1 calc R U . . .
H91B H -0.2850 0.3168 0.2938 0.068 Uiso 1 1 calc R U . . .
C92 C -0.3147(7) 0.3457(2) 0.2246(4) 0.0568(18) Uani 1 1 d . . . . .
C93 C -0.3906(7) 0.3697(2) 0.2225(3) 0.0556(17) Uani 1 1 d . . . . .
H93 H -0.4058 0.3804 0.2541 0.067 Uiso 1 1 calc R U . . .
C94 C -0.4432(7) 0.3777(2) 0.1746(4) 0.0571(18) Uani 1 1 d . . . . .
C95 C -0.4269(6) 0.3621(2) 0.1275(3) 0.0555(17) Uani 1 1 d . . . . .
H95 H -0.4652 0.3679 0.0951 0.067 Uiso 1 1 calc R U . . .
C96 C -0.3527(6) 0.3374(2) 0.1285(4) 0.0572(17) Uani 1 1 d . . . . .
C97 C -0.2972(6) 0.3292(2) 0.1782(4) 0.0548(17) Uani 1 1 d . . . . .
H97 H -0.2477 0.3121 0.1795 0.066 Uiso 1 1 calc R U . . .
C100 C 0.2072(6) 0.3471(2) 0.4099(3) 0.0510(16) Uani 1 1 d . . . . .
H10C H 0.1419 0.3442 0.4209 0.061 Uiso 1 1 calc R U . . .
H10D H 0.2323 0.3700 0.4224 0.061 Uiso 1 1 calc R U . . .
C101 C 0.2733(5) 0.3193(2) 0.4347(3) 0.0484(15) Uani 1 1 d . . . . .
C102 C 0.2958(8) 0.3190(2) 0.4892(4) 0.065(2) Uani 1 1 d . . . . .
H102 H 0.2711 0.3361 0.5106 0.078 Uiso 1 1 calc R U . . .
C103 C 0.3570(9) 0.2923(3) 0.5119(5) 0.077(3) Uani 1 1 d . . . . .
C104 C 0.3924(7) 0.2676(3) 0.4823(5) 0.080(3) Uani 1 1 d . . . . .
H104 H 0.4333 0.2500 0.4988 0.095 Uiso 1 1 calc R U . . .
C105 C 0.3688(7) 0.2680(3) 0.4276(5) 0.068(2) Uani 1 1 d . . . . .
C106 C 0.3087(6) 0.2939(2) 0.4037(4) 0.0574(18) Uani 1 1 d . . . . .
H106 H 0.2921 0.2942 0.3663 0.069 Uiso 1 1 calc R U . . .
O200 O 0.0928(4) 0.91082(13) 0.39595(19) 0.0453(10) Uani 1 1 d . . . . .
O201 O -0.1146(4) 0.92989(12) 0.32359(19) 0.0425(9) Uani 1 1 d . . . . .
O202 O -0.1890(4) 0.85663(12) 0.2551(2) 0.0427(9) Uani 1 1 d . . . . .
O203 O 0.1773(4) 0.82339(12) 0.2456(2) 0.0437(10) Uani 1 1 d . . . . .
O204 O 0.1451(4) 0.90282(12) 0.19401(18) 0.0415(9) Uani 1 1 d . . . . .
O205 O 0.0827(3) 0.95539(11) 0.28456(18) 0.0386(9) Uani 1 1 d . . . . .
O206 O 0.2511(4) 0.89654(13) 0.3142(2) 0.0453(10) Uani 1 1 d . . . . .
O207 O -0.0207(4) 0.79768(12) 0.28414(18) 0.0409(9) Uani 1 1 d . . . . .
O208 O -0.0840(4) 0.85058(13) 0.37472(17) 0.0425(9) Uani 1 1 d . . . . .
O209 O 0.1507(4) 0.83069(12) 0.37120(18) 0.0436(10) Uani 1 1 d . . . . .
O300 O -0.0910(4) 0.92176(12) 0.19875(19) 0.0414(9) Uani 1 1 d . . . . .
O301 O -0.0296(4) 0.84274(12) 0.17360(18) 0.0427(10) Uani 1 1 d . . . . .
B200 B 0.0638(6) 0.89676(18) 0.3456(3) 0.0375(13) Uani 1 1 d . . . . .
B201 B -0.0276(5) 0.86202(19) 0.3368(3) 0.0380(13) Uani 1 1 d . . . . .
B202 B -0.0542(6) 0.90476(18) 0.3050(3) 0.0390(14) Uani 1 1 d . . . . .
B203 B 0.0563(5) 0.91999(18) 0.2845(3) 0.0365(13) Uani 1 1 d . . . . .
B204 B 0.1521(5) 0.8887(2) 0.2993(3) 0.0396(14) Uani 1 1 d . . . . .
B205 B 0.0910(5) 0.8909(2) 0.2329(3) 0.0387(13) Uani 1 1 d . . . . .
B206 B 0.1160(5) 0.84892(18) 0.2641(3) 0.0371(13) Uani 1 1 d . . . . .
B207 B 0.0065(6) 0.83340(19) 0.2854(3) 0.0380(13) Uani 1 1 d . . . . .
B208 B -0.0900(5) 0.86506(18) 0.2709(3) 0.0379(13) Uani 1 1 d . . . . .
B209 B 0.0987(5) 0.85348(19) 0.3339(3) 0.0366(13) Uani 1 1 d . . . . .
B300 B -0.0373(6) 0.89991(18) 0.2361(3) 0.0391(14) Uani 1 1 d . . . . .
B301 B -0.0017(6) 0.85664(18) 0.2241(3) 0.0376(13) Uani 1 1 d . . . . .
C207 C -0.0245(6) 1.0024(2) 0.5713(3) 0.0611(18) Uani 1 1 d D U . . .
F200 F -0.1124(5) 0.9904(2) 0.5779(4) 0.103(3) Uani 1 1 d D U . . .
F201 F 0.0158(5) 1.01198(15) 0.6201(2) 0.0731(15) Uani 1 1 d D U . . .
F202 F -0.0366(5) 1.03151(16) 0.5436(2) 0.0786(16) Uani 1 1 d D U . . .
C208 C 0.1806(8) 0.8959(2) 0.5867(3) 0.068(2) Uani 1 1 d D U . . .
F203 F 0.2604(6) 0.8856(2) 0.5684(3) 0.096(2) Uani 1 1 d D U . . .
F204 F 0.1234(7) 0.86757(18) 0.5845(3) 0.100(2) Uani 1 1 d D U . . .
F205 F 0.2018(6) 0.90313(17) 0.6373(2) 0.0773(16) Uani 1 1 d D U . . .
C216 C -0.2375(6) 0.9161(2) 0.5054(3) 0.0592(18) Uani 1 1 d D U . . .
F206 F -0.2710(5) 0.8961(2) 0.5416(2) 0.0834(19) Uani 1 1 d D U . . .
F207 F -0.2643(5) 0.94835(17) 0.5152(2) 0.0799(16) Uani 1 1 d D U . . .
F208 F -0.1411(4) 0.91568(16) 0.51557(19) 0.0657(12) Uani 1 1 d D U . . .
C217 C -0.4600(5) 0.8476(2) 0.3759(3) 0.0513(15) Uani 1 1 d D U . . .
F209 F -0.5471(4) 0.86086(15) 0.3799(3) 0.0830(18) Uani 1 1 d D U . . .
F210 F -0.4487(5) 0.82069(14) 0.4081(3) 0.0746(15) Uani 1 1 d D U . . .
F211 F -0.4652(5) 0.83394(17) 0.3274(2) 0.0727(14) Uani 1 1 d D U . . .
C225 C -0.5177(6) 0.7502(2) 0.2232(3) 0.0608(18) Uani 1 1 d D U . . .
F212 F -0.5107(11) 0.7456(5) 0.2750(5) 0.071(4) Uani 0.561(12) 1 d D U P D 1
F213 F -0.5031(19) 0.7178(4) 0.2038(7) 0.060(4) Uani 0.561(12) 1 d D U P D 1
F214 F -0.6061(4) 0.75826(15) 0.1995(3) 0.0714(13) Uani 1 1 d D U . E 1
F312 F -0.5402(16) 0.7581(6) 0.2741(7) 0.068(5) Uani 0.439(12) 1 d D U P D 2
F313 F -0.503(3) 0.7181(7) 0.2217(10) 0.071(6) Uani 0.439(12) 1 d D U P D 2
C226 C -0.3639(7) 0.8115(2) 0.0837(3) 0.0649(19) Uani 1 1 d D U . . .
F215 F -0.2745(10) 0.8091(5) 0.0690(9) 0.071(4) Uani 0.561(12) 1 d D U P D 1
F216 F -0.3958(14) 0.8437(4) 0.0723(9) 0.084(4) Uani 0.561(12) 1 d D U P D 1
F217 F -0.4165(12) 0.7901(4) 0.0500(7) 0.072(4) Uani 0.561(12) 1 d D U P D 1
F315 F -0.350(2) 0.8461(5) 0.0767(10) 0.089(6) Uani 0.439(12) 1 d D U P D 2
F316 F -0.4374(16) 0.8029(6) 0.0528(10) 0.082(5) Uani 0.439(12) 1 d D U P D 2
F317 F -0.2832(17) 0.7981(5) 0.0665(14) 0.075(5) Uani 0.439(12) 1 d D U P D 2
C234 C 0.2839(6) 0.8381(2) 0.0592(3) 0.0578(18) Uani 1 1 d D U . . .
F218 F 0.3240(7) 0.80907(19) 0.0450(3) 0.101(2) Uani 1 1 d D U . . .
F219 F 0.1884(5) 0.8345(2) 0.0537(2) 0.0808(17) Uani 1 1 d D U . . .
F220 F 0.3016(5) 0.86220(16) 0.0237(2) 0.0745(15) Uani 1 1 d D U . . .
C235 C 0.5203(6) 0.9050(2) 0.1851(3) 0.0556(17) Uani 1 1 d D U . . .
F221 F 0.6063(4) 0.88984(16) 0.1898(3) 0.0812(17) Uani 1 1 d D U . . .
F222 F 0.5204(5) 0.92832(18) 0.1468(3) 0.0842(18) Uani 1 1 d D U . . .
F223 F 0.5186(5) 0.92312(18) 0.2301(3) 0.0810(17) Uani 1 1 d D U . . .
C243 C 0.2167(7) 0.9470(2) -0.0293(3) 0.0626(18) Uani 1 1 d D U . . .
F224 F 0.2382(16) 0.9779(4) -0.0500(8) 0.080(5) Uani 0.561(12) 1 d D U P D 1
F225 F 0.2799(12) 0.9253(4) -0.0444(9) 0.077(4) Uani 0.561(12) 1 d D U P D 1
F226 F 0.1311(9) 0.9388(5) -0.0526(6) 0.084(4) Uani 0.561(12) 1 d D U P D 1
F324 F 0.1554(18) 0.9235(5) -0.0520(9) 0.085(5) Uani 0.439(12) 1 d D U P D 2
F325 F 0.3045(15) 0.9372(6) -0.0426(9) 0.082(5) Uani 0.439(12) 1 d D U P D 2
F326 F 0.1970(18) 0.9758(5) -0.0544(12) 0.074(5) Uani 0.439(12) 1 d D U P D 2
C244 C 0.3512(7) 1.0003(2) 0.1428(3) 0.0619(19) Uani 1 1 d D U . . .
F227 F 0.2999(6) 1.02805(17) 0.1536(3) 0.097(2) Uani 1 1 d D U . . .
F228 F 0.4228(6) 1.0112(2) 0.1176(3) 0.102(2) Uani 1 1 d D U . . .
F229 F 0.3924(5) 0.98899(15) 0.1897(2) 0.0734(15) Uani 1 1 d D U . . .
C252 C 0.3007(7) 1.0612(2) 0.2961(3) 0.0582(18) Uani 1 1 d D U . . .
F230 F 0.3626(4) 1.04200(18) 0.2727(3) 0.0798(16) Uani 1 1 d D U . . .
F231 F 0.3164(6) 1.0541(3) 0.3465(2) 0.104(3) Uani 1 1 d D U . . .
F232 F 0.3284(6) 1.09387(17) 0.2886(4) 0.101(2) Uani 1 1 d D U . . .
C253 C -0.0160(7) 1.1021(2) 0.1980(4) 0.065(2) Uani 1 1 d D U . . .
F233 F 0.0197(7) 1.13275(15) 0.2073(4) 0.111(3) Uani 1 1 d D U . . .
F234 F -0.0283(7) 1.0980(2) 0.1460(3) 0.098(2) Uani 1 1 d D U . . .
F235 F -0.1051(6) 1.1009(2) 0.2087(5) 0.114(3) Uani 1 1 d D U . . .
C261 C 0.5847(6) 1.0008(2) 0.3490(4) 0.0600(18) Uani 1 1 d D U . . .
F236 F 0.6027(6) 0.9973(2) 0.3004(3) 0.093(2) Uani 1 1 d D U . . .
F237 F 0.6694(4) 0.99581(19) 0.3780(4) 0.095(2) Uani 1 1 d D U . . .
F238 F 0.5609(4) 1.03393(13) 0.3562(3) 0.0723(14) Uani 1 1 d D U . . .
C262 C 0.4301(6) 0.9364(2) 0.4860(3) 0.0575(17) Uani 1 1 d D U . . .
F239 F 0.3552(6) 0.9494(2) 0.5048(3) 0.0857(18) Uani 1 1 d D U . . .
F240 F 0.5074(6) 0.9460(2) 0.5187(3) 0.097(2) Uani 1 1 d D U . . .
F241 F 0.4232(6) 0.90238(14) 0.4915(2) 0.0780(17) Uani 1 1 d D U . . .
C270 C -0.2385(8) 0.6937(2) 0.2622(4) 0.065(2) Uani 1 1 d D U . . .
F242 F -0.2674(6) 0.66055(16) 0.2631(5) 0.114(3) Uani 1 1 d D U . . .
F243 F -0.3013(5) 0.71228(16) 0.2862(2) 0.0726(13) Uani 1 1 d D U . . .
F244 F -0.2545(7) 0.7042(3) 0.2118(3) 0.110(3) Uani 1 1 d D U . . .
C271 C 0.0770(8) 0.6485(2) 0.3566(4) 0.073(2) Uani 1 1 d D U . . .
F245 F 0.0286(6) 0.61857(13) 0.3542(3) 0.0827(17) Uani 1 1 d D U . . .
F246 F 0.1543(7) 0.6445(2) 0.3319(4) 0.114(3) Uani 1 1 d D U . . .
F247 F 0.1104(5) 0.65430(15) 0.4066(3) 0.0816(16) Uani 1 1 d D U . . .
C279 C -0.1634(7) 0.8069(2) 0.5975(3) 0.0595(17) Uani 1 1 d D U . . .
F248 F -0.1603(14) 0.8396(3) 0.6138(6) 0.079(4) Uani 0.561(12) 1 d D U P D 1
F249 F -0.2431(11) 0.7939(5) 0.6143(9) 0.073(4) Uani 0.561(12) 1 d D U P D 1
F250 F -0.0891(10) 0.7912(5) 0.6234(6) 0.083(4) Uani 0.561(12) 1 d D U P D 1
F348 F -0.1209(18) 0.7772(5) 0.6208(8) 0.084(5) Uani 0.439(12) 1 d D U P D 2
F349 F -0.1113(18) 0.8328(6) 0.6201(8) 0.090(6) Uani 0.439(12) 1 d D U P D 2
F350 F -0.2483(15) 0.8078(7) 0.6102(11) 0.078(5) Uani 0.439(12) 1 d D U P D 2
C288 C 0.3602(6) 0.7253(2) 0.3823(4) 0.0622(18) Uani 1 1 d D U . . .
F251 F 0.3161(4) 0.72952(16) 0.3319(2) 0.0688(13) Uani 1 1 d D U . . .
F252 F 0.3101(6) 0.70058(16) 0.4015(3) 0.0877(19) Uani 1 1 d D U . . .
F253 F 0.4488(5) 0.71381(18) 0.3774(3) 0.0858(18) Uani 1 1 d D U . . .
C289 C 0.4928(6) 0.7963(2) 0.5379(3) 0.0592(17) Uani 1 1 d D U . . .
F254 F 0.5538(4) 0.76885(15) 0.5481(2) 0.0675(12) Uani 1 1 d D U . . .
F255 F 0.5504(5) 0.82369(16) 0.5341(2) 0.0764(15) Uani 1 1 d D U . . .
F256 F 0.4493(4) 0.80023(18) 0.5812(2) 0.0728(14) Uani 1 1 d D U . . .
C298 C -0.3134(7) 1.0246(2) 0.1661(4) 0.0657(19) Uani 1 1 d D U . . .
F257 F -0.2551(11) 1.0273(3) 0.2131(6) 0.092(4) Uani 0.561(12) 1 d D U P D 1
F258 F -0.3977(9) 1.0273(5) 0.1859(6) 0.087(4) Uani 0.561(12) 1 d D U P D 1
F259 F -0.297(2) 1.0525(3) 0.1396(7) 0.120(6) Uani 0.561(12) 1 d D U P D 1
F357 F -0.3674(10) 1.0474(3) 0.1302(5) 0.062(3) Uani 0.439(12) 1 d D U P D 2
F358 F -0.2317(10) 1.0403(4) 0.1770(10) 0.096(5) Uani 0.439(12) 1 d D U P D 2
F359 F -0.3589(17) 1.0208(5) 0.2021(7) 0.085(4) Uani 0.439(12) 1 d D U P D 2
C296 C -0.4160(12) 0.9421(4) 0.0144(5) 0.084(4) Uani 0.561(12) 1 d D U P D 1
F260 F -0.3611(9) 0.9305(3) -0.0228(3) 0.142(4) Uani 1 1 d D U . . .
F261 F -0.4664(8) 0.9671(2) -0.0049(4) 0.128(3) Uani 1 1 d D U . . .
F262 F -0.4716(10) 0.9157(3) 0.0215(4) 0.088(4) Uani 0.561(12) 1 d D U P D 1
C396 C -0.3687(16) 0.9600(6) 0.0027(12) 0.129(7) Uani 0.439(12) 1 d D U P D 2
F362 F -0.3206(15) 0.9809(5) -0.0276(6) 0.116(6) Uani 0.439(12) 1 d D U P D 2
C306 C 0.0818(6) 0.7443(2) 0.0033(3) 0.0553(16) Uani 1 1 d D U . . .
F263 F 0.0862(6) 0.71598(16) 0.0330(2) 0.0834(19) Uani 1 1 d D U . . .
F264 F 0.1704(5) 0.75402(18) -0.0041(3) 0.089(2) Uani 1 1 d D U . . .
F265 F 0.0405(5) 0.73497(14) -0.0448(2) 0.0684(13) Uani 1 1 d D U . . .
C307 C -0.1071(7) 0.8542(2) -0.0212(3) 0.0608(18) Uani 1 1 d D U . . .
F266 F -0.1152(6) 0.84651(16) -0.0724(2) 0.0769(16) Uani 1 1 d D U . . .
F267 F -0.0574(6) 0.88353(16) -0.0151(3) 0.0845(18) Uani 1 1 d D U . . .
F268 F -0.1954(6) 0.8615(2) -0.0102(3) 0.095(2) Uani 1 1 d D U . . .
C280 C -0.2720(7) 0.7477(2) 0.4254(3) 0.0589(18) Uani 1 1 d D U . . .
F269 F -0.3248(5) 0.75947(16) 0.3825(3) 0.0815(17) Uani 1 1 d D U . . .
F270 F -0.3310(7) 0.7305(2) 0.4530(3) 0.104(3) Uani 1 1 d D U . . .
F271 F -0.2121(6) 0.72477(18) 0.4069(3) 0.095(2) Uani 1 1 d D U . . .
C200 C 0.0742(6) 0.94561(19) 0.4087(3) 0.0470(15) Uani 1 1 d . . . . .
H20A H 0.0097 0.9528 0.3913 0.056 Uiso 1 1 calc R U . . .
H20B H 0.1236 0.9610 0.3964 0.056 Uiso 1 1 calc R U . . .
C201 C 0.0773(5) 0.94809(17) 0.4680(3) 0.0422(13) Uani 1 1 d . . . . .
C202 C 0.0292(5) 0.97467(19) 0.4923(3) 0.0450(14) Uani 1 1 d . . . . .
H202 H -0.0068 0.9917 0.4713 0.054 Uiso 1 1 calc R U . . .
C203 C 0.0350(6) 0.9758(2) 0.5471(3) 0.0503(16) Uani 1 1 d . . . . .
C204 C 0.0854(6) 0.9509(2) 0.5787(3) 0.0521(16) Uani 1 1 d . . . . .
H204 H 0.0886 0.9520 0.6162 0.063 Uiso 1 1 calc R U . . .
C205 C 0.1308(7) 0.9247(2) 0.5549(3) 0.0531(16) Uani 1 1 d . . . . .
C206 C 0.1276(6) 0.92340(19) 0.5002(3) 0.0462(14) Uani 1 1 d . . . . .
H206 H 0.1605 0.9053 0.4845 0.055 Uiso 1 1 calc R U . . .
C209 C -0.2171(5) 0.92864(19) 0.3110(3) 0.0453(14) Uani 1 1 d . . . . .
H20C H -0.2341 0.9149 0.2783 0.054 Uiso 1 1 calc R U . . .
H20D H -0.2426 0.9524 0.3043 0.054 Uiso 1 1 calc R U . . .
C210 C -0.2634(5) 0.91244(17) 0.3563(3) 0.0423(13) Uani 1 1 d . . . . .
C211 C -0.2293(6) 0.9204(2) 0.4091(3) 0.0468(14) Uani 1 1 d . . . . .
H211 H -0.1766 0.9359 0.4170 0.056 Uiso 1 1 calc R U . . .
C212 C -0.2728(6) 0.9055(2) 0.4495(3) 0.0489(15) Uani 1 1 d . . . . .
C213 C -0.3467(5) 0.8821(2) 0.4397(3) 0.0460(14) Uani 1 1 d . . . . .
H213 H -0.3748 0.8718 0.4681 0.055 Uiso 1 1 calc R U . . .
C214 C -0.3803(5) 0.87348(19) 0.3872(3) 0.0446(14) Uani 1 1 d . . . . .
C215 C -0.3390(5) 0.88914(19) 0.3459(3) 0.0445(13) Uani 1 1 d . . . . .
H215 H -0.3631 0.8838 0.3102 0.053 Uiso 1 1 calc R U . . .
C218 C -0.2295(5) 0.82587(17) 0.2748(3) 0.0443(14) Uani 1 1 d . . . . .
H21A H -0.2620 0.8314 0.3062 0.053 Uiso 1 1 calc R U . . .
H21B H -0.1775 0.8089 0.2855 0.053 Uiso 1 1 calc R U . . .
C219 C -0.3016(5) 0.81085(17) 0.2318(3) 0.0437(13) Uani 1 1 d . . . . .
C220 C -0.3740(5) 0.78800(17) 0.2468(3) 0.0445(14) Uani 1 1 d . . . . .
H220 H -0.3761 0.7822 0.2830 0.053 Uiso 1 1 calc R U . . .
C221 C -0.4410(6) 0.77456(19) 0.2074(3) 0.0484(15) Uani 1 1 d . . . . .
C222 C -0.4409(6) 0.7818(2) 0.1550(3) 0.0551(17) Uani 1 1 d . . . . .
H222 H -0.4894 0.7729 0.1289 0.066 Uiso 1 1 calc R U . . .
C223 C -0.3675(7) 0.8028(2) 0.1413(3) 0.0522(16) Uani 1 1 d . . . . .
C224 C -0.2986(6) 0.81746(18) 0.1794(3) 0.0463(14) Uani 1 1 d . . . . .
H224 H -0.2495 0.8320 0.1688 0.056 Uiso 1 1 calc R U . . .
C227 C 0.2803(5) 0.8260(2) 0.2559(3) 0.0469(15) Uani 1 1 d . . . . .
H22A H 0.3083 0.8026 0.2626 0.056 Uiso 1 1 calc R U . . .
H22B H 0.2980 0.8401 0.2881 0.056 Uiso 1 1 calc R U . . .
C228 C 0.3229(5) 0.8422(2) 0.2100(3) 0.0468(14) Uani 1 1 d . . . . .
C229 C 0.2859(6) 0.8334(2) 0.1580(3) 0.0467(14) Uani 1 1 d . . . . .
H229 H 0.2342 0.8172 0.1517 0.056 Uiso 1 1 calc R U . . .
C230 C 0.3254(6) 0.8484(2) 0.1152(3) 0.0528(17) Uani 1 1 d . . . . .
C231 C 0.4007(6) 0.8715(2) 0.1234(3) 0.0540(17) Uani 1 1 d . . . . .
H231 H 0.4268 0.8816 0.0942 0.065 Uiso 1 1 calc R U . . .
C232 C 0.4379(6) 0.8798(2) 0.1745(3) 0.0519(16) Uani 1 1 d . . . . .
C233 C 0.3989(5) 0.8652(2) 0.2181(3) 0.0489(15) Uani 1 1 d . . . . .
H233 H 0.4251 0.8713 0.2531 0.059 Uiso 1 1 calc R U . . .
C236 C 0.1077(6) 0.90507(19) 0.1399(3) 0.0440(14) Uani 1 1 d . . . . .
H23A H 0.0410 0.9145 0.1363 0.053 Uiso 1 1 calc R U . . .
H23B H 0.1053 0.8818 0.1237 0.053 Uiso 1 1 calc R U . . .
C237 C 0.1718(6) 0.92846(19) 0.1118(3) 0.0452(14) Uani 1 1 d . . . . .
C238 C 0.1656(6) 0.9267(2) 0.0563(3) 0.0484(15) Uani 1 1 d . . . . .
H238 H 0.1233 0.9106 0.0370 0.058 Uiso 1 1 calc R U . . .
C239 C 0.2222(7) 0.9488(2) 0.0300(3) 0.0513(16) Uani 1 1 d . . . . .
C240 C 0.2827(6) 0.9728(2) 0.0583(3) 0.0528(16) Uani 1 1 d . . . . .
H240 H 0.3195 0.9884 0.0399 0.063 Uiso 1 1 calc R U . . .
C241 C 0.2894(6) 0.9741(2) 0.1119(3) 0.0503(16) Uani 1 1 d . . . . .
C242 C 0.2327(5) 0.95216(19) 0.1390(3) 0.0439(14) Uani 1 1 d . . . . .
H242 H 0.2363 0.9536 0.1765 0.053 Uiso 1 1 calc R U . . .
C245 C 0.0158(6) 0.97988(19) 0.2592(3) 0.0513(17) Uani 1 1 d . . . . .
H24A H -0.0409 0.9816 0.2790 0.062 Uiso 1 1 calc R U . . .
H24B H -0.0073 0.9719 0.2229 0.062 Uiso 1 1 calc R U . . .
C246 C 0.0625(5) 1.01495(18) 0.2569(3) 0.0451(14) Uani 1 1 d . . . . .
C247 C 0.0076(6) 1.04151(18) 0.2304(3) 0.0477(14) Uani 1 1 d . . . . .
H247 H -0.0571 1.0371 0.2152 0.057 Uiso 1 1 calc R U . . .
C248 C 0.0472(6) 1.07410(19) 0.2263(3) 0.0527(16) Uani 1 1 d . . . . .
C249 C 0.1439(7) 1.0810(2) 0.2464(4) 0.0555(17) Uani 1 1 d . . . . .
H249 H 0.1718 1.1031 0.2420 0.067 Uiso 1 1 calc R U . . .
C250 C 0.1978(6) 1.05440(19) 0.2729(3) 0.0492(15) Uani 1 1 d . . . . .
C251 C 0.1579(6) 1.0215(2) 0.2780(3) 0.0484(15) Uani 1 1 d . . . . .
H251 H 0.1959 1.0036 0.2959 0.058 Uiso 1 1 calc R U . . .
C254 C 0.2918(5) 0.92716(19) 0.2949(3) 0.0458(14) Uani 1 1 d . . . . .
H25A H 0.2402 0.9444 0.2850 0.055 Uiso 1 1 calc R U . . .
H25B H 0.3232 0.9217 0.2630 0.055 Uiso 1 1 calc R U . . .
C255 C 0.3665(5) 0.94185(17) 0.3381(3) 0.0442(13) Uani 1 1 d . . . . .
C256 C 0.3631(5) 0.93404(18) 0.3910(3) 0.0461(14) Uani 1 1 d . . . . .
H256 H 0.3117 0.9203 0.4009 0.055 Uiso 1 1 calc R U . . .
C257 C 0.4346(6) 0.94630(19) 0.4298(3) 0.0504(15) Uani 1 1 d . . . . .
C258 C 0.5072(6) 0.9676(2) 0.4164(4) 0.0543(16) Uani 1 1 d . . . . .
H258 H 0.5553 0.9762 0.4430 0.065 Uiso 1 1 calc R U . . .
C259 C 0.5093(6) 0.97634(19) 0.3640(3) 0.0509(16) Uani 1 1 d . . . . .
C260 C 0.4381(5) 0.96347(19) 0.3238(3) 0.0481(14) Uani 1 1 d . . . . .
H260 H 0.4397 0.9696 0.2878 0.058 Uiso 1 1 calc R U . . .
C263 C 0.0458(6) 0.77320(18) 0.3107(3) 0.0475(15) Uani 1 1 d . . . . .
H26A H 0.0639 0.7802 0.3480 0.057 Uiso 1 1 calc R U . . .
H26B H 0.1055 0.7722 0.2931 0.057 Uiso 1 1 calc R U . . .
C264 C -0.0027(6) 0.73805(18) 0.3084(3) 0.0474(15) Uani 1 1 d . . . . .
C265 C 0.0525(7) 0.7104(2) 0.3319(3) 0.0551(18) Uani 1 1 d . . . . .
H265 H 0.1171 0.7141 0.3479 0.066 Uiso 1 1 calc R U . . .
C266 C 0.0118(7) 0.6775(2) 0.3314(4) 0.0568(18) Uani 1 1 d . . . . .
C267 C -0.0830(8) 0.67173(19) 0.3087(4) 0.061(2) Uani 1 1 d . . . . .
H267 H -0.1107 0.6493 0.3095 0.074 Uiso 1 1 calc R U . . .
C268 C -0.1358(7) 0.6986(2) 0.2852(4) 0.060(2) Uani 1 1 d . . . . .
C269 C -0.0968(6) 0.73207(18) 0.2845(3) 0.0501(15) Uani 1 1 d . . . . .
H269 H -0.1343 0.7505 0.2680 0.060 Uiso 1 1 calc R U . . .
C272 C -0.0466(6) 0.8498(2) 0.4293(3) 0.0468(15) Uani 1 1 d . . . . .
H27A H -0.0483 0.8732 0.4448 0.056 Uiso 1 1 calc R U . . .
H27B H 0.0214 0.8416 0.4337 0.056 Uiso 1 1 calc R U . . .
C273 C -0.1097(5) 0.82513(18) 0.4569(3) 0.0437(14) Uani 1 1 d . . . . .
C274 C -0.1626(6) 0.79888(19) 0.4303(3) 0.0476(15) Uani 1 1 d . . . . .
H274 H -0.1617 0.7965 0.3932 0.057 Uiso 1 1 calc R U . . .
C275 C -0.2169(6) 0.7758(2) 0.4561(3) 0.0521(16) Uani 1 1 d . . . . .
C276 C -0.2172(6) 0.7778(2) 0.5112(3) 0.0545(17) Uani 1 1 d . . . . .
H276 H -0.2522 0.7617 0.5296 0.065 Uiso 1 1 calc R U . . .
C277 C -0.1640(6) 0.8044(2) 0.5378(3) 0.0539(17) Uani 1 1 d . . . . .
C278 C -0.1100(6) 0.8280(2) 0.5122(3) 0.0478(15) Uani 1 1 d . . . . .
H278 H -0.0738 0.8456 0.5317 0.057 Uiso 1 1 calc R U . . .
C281 C 0.2233(5) 0.84345(18) 0.4104(3) 0.0449(14) Uani 1 1 d . . . . .
H28Y H 0.1930 0.8529 0.4406 0.054 Uiso 1 1 calc R U . . .
H28Z H 0.2599 0.8623 0.3955 0.054 Uiso 1 1 calc R U . . .
C282 C 0.2910(5) 0.81424(19) 0.4293(3) 0.0443(14) Uani 1 1 d . . . . .
C283 C 0.3549(5) 0.81708(19) 0.4744(3) 0.0465(14) Uani 1 1 d . . . . .
H283 H 0.3532 0.8371 0.4960 0.056 Uiso 1 1 calc R U . . .
C284 C 0.4230(6) 0.7910(2) 0.4894(3) 0.0527(16) Uani 1 1 d . . . . .
C285 C 0.4261(6) 0.7611(2) 0.4588(3) 0.0517(16) Uani 1 1 d . . . . .
H285 H 0.4715 0.7433 0.4690 0.062 Uiso 1 1 calc R U . . .
C286 C 0.3614(6) 0.7583(2) 0.4136(3) 0.0503(15) Uani 1 1 d . . . . .
C287 C 0.2946(5) 0.7843(2) 0.3982(3) 0.0444(13) Uani 1 1 d . . . . .
H287 H 0.2512 0.7818 0.3665 0.053 Uiso 1 1 calc R U . . .
C290 C -0.1589(5) 0.90815(17) 0.1585(3) 0.0431(13) Uani 1 1 d . . . . .
H29A H -0.1982 0.8902 0.1737 0.052 Uiso 1 1 calc R U . . .
H29B H -0.1244 0.8971 0.1312 0.052 Uiso 1 1 calc R U . . .
C291 C -0.2243(5) 0.93611(18) 0.1335(3) 0.0436(14) Uani 1 1 d . . . . .
C292 C -0.2370(5) 0.96662(19) 0.1598(3) 0.0448(13) Uani 1 1 d . . . . .
H292 H -0.2034 0.9704 0.1942 0.054 Uiso 1 1 calc R U . . .
C293 C -0.2993(6) 0.99195(19) 0.1359(3) 0.0482(15) Uani 1 1 d . . . . .
C294 C -0.3497(10) 0.9868(2) 0.0864(4) 0.077(3) Uani 1 1 d . . . . .
H294 H -0.3909 1.0042 0.0698 0.092 Uiso 1 1 calc R U . . .
C295 C -0.3389(13) 0.9562(3) 0.0622(4) 0.099(5) Uani 1 1 d . . . . .
C297 C -0.2766(8) 0.9307(2) 0.0845(3) 0.064(2) Uani 1 1 d . . . . .
H297 H -0.2700 0.9096 0.0661 0.077 Uiso 1 1 calc R U . . .
C299 C -0.0138(6) 0.80751(18) 0.1613(3) 0.0454(14) Uani 1 1 d . . . . .
H29C H -0.0651 0.7929 0.1735 0.054 Uiso 1 1 calc R U . . .
H29D H 0.0496 0.7997 0.1794 0.054 Uiso 1 1 calc R U . . .
C300 C -0.0156(5) 0.80438(19) 0.1023(3) 0.0435(13) Uani 1 1 d . . . . .
C301 C -0.0600(6) 0.82915(19) 0.0689(3) 0.0471(15) Uani 1 1 d . . . . .
H301 H -0.0899 0.8485 0.0832 0.056 Uiso 1 1 calc R U . . .
C302 C -0.0616(6) 0.8261(2) 0.0136(3) 0.0506(16) Uani 1 1 d . . . . .
C303 C -0.0178(6) 0.7978(2) -0.0075(3) 0.0500(16) Uani 1 1 d . . . . .
H303 H -0.0184 0.7956 -0.0447 0.060 Uiso 1 1 calc R U . . .
C304 C 0.0263(6) 0.7732(2) 0.0263(3) 0.0477(15) Uani 1 1 d . . . . .
C305 C 0.0280(5) 0.77574(19) 0.0810(3) 0.0450(14) Uani 1 1 d . . . . .
H305 H 0.0583 0.7583 0.1036 0.054 Uiso 1 1 calc R U . . .
N400 N 0.6835(5) 0.13190(16) 0.2935(3) 0.0550(14) Uani 1 1 d . U . . .
C400 C 0.7164(7) 0.09362(19) 0.2986(4) 0.0566(18) Uani 1 1 d . U . . .
H40A H 0.6583 0.0789 0.2997 0.068 Uiso 1 1 calc R U . . .
H40B H 0.7456 0.0872 0.2664 0.068 Uiso 1 1 calc R U . . .
C401 C 0.7889(8) 0.0853(2) 0.3469(4) 0.065(2) Uani 1 1 d . U . . .
H40C H 0.8398 0.1034 0.3517 0.078 Uiso 1 1 calc R U . . .
H40D H 0.7557 0.0847 0.3792 0.078 Uiso 1 1 calc R U . . .
C402 C 0.8338(8) 0.0505(3) 0.3382(4) 0.067(2) Uani 1 1 d . U . . .
H402 H 0.7814 0.0333 0.3296 0.081 Uiso 1 1 calc R U . . .
H422 H 0.8707 0.0521 0.3075 0.081 Uiso 1 1 calc R U . . .
C403 C 0.8992(13) 0.0382(4) 0.3848(5) 0.100(4) Uani 1 1 d . U . . .
H40E H 0.9623 0.0496 0.3856 0.150 Uiso 1 1 calc R U . . .
H40F H 0.9075 0.0131 0.3825 0.150 Uiso 1 1 calc R U . . .
H40G H 0.8711 0.0439 0.4173 0.150 Uiso 1 1 calc R U . . .
C404 C 0.7717(7) 0.1530(2) 0.2814(4) 0.0574(17) Uani 1 1 d . U . . .
H40H H 0.8195 0.1532 0.3137 0.069 Uiso 1 1 calc R U . . .
H40I H 0.8020 0.1406 0.2536 0.069 Uiso 1 1 calc R U . . .
C405 C 0.7538(7) 0.1899(2) 0.2635(3) 0.0537(17) Uani 1 1 d . U . . .
H40J H 0.7212 0.2027 0.2900 0.064 Uiso 1 1 calc R U . . .
H40K H 0.7111 0.1904 0.2293 0.064 Uiso 1 1 calc R U . . .
C406 C 0.8502(7) 0.2070(2) 0.2571(3) 0.0573(17) Uani 1 1 d . U . . .
H40L H 0.8936 0.2055 0.2910 0.069 Uiso 1 1 calc R U . . .
H40M H 0.8813 0.1945 0.2297 0.069 Uiso 1 1 calc R U . . .
C407 C 0.8366(7) 0.2445(2) 0.2414(4) 0.0603(18) Uani 1 1 d . U . . .
H40N H 0.8059 0.2460 0.2046 0.090 Uiso 1 1 calc R U . . .
H40O H 0.8998 0.2560 0.2446 0.090 Uiso 1 1 calc R U . . .
H40P H 0.7953 0.2559 0.2647 0.090 Uiso 1 1 calc R U . . .
C408 C 0.6506(7) 0.1460(2) 0.3449(4) 0.0598(18) Uani 1 1 d . U . . .
H40Q H 0.7050 0.1440 0.3737 0.072 Uiso 1 1 calc R U . . .
H40R H 0.6352 0.1709 0.3400 0.072 Uiso 1 1 calc R U . . .
C409 C 0.5640(9) 0.1279(3) 0.3615(6) 0.085(3) Uani 1 1 d . U . . .
H40S H 0.5766 0.1027 0.3649 0.102 Uiso 1 1 calc R U . . .
H40T H 0.5069 0.1315 0.3348 0.102 Uiso 1 1 calc R U . . .
C410 C 0.5446(11) 0.1429(3) 0.4153(7) 0.093(4) Uani 1 1 d D U . . .
H41A H 0.6069 0.1419 0.4388 0.112 Uiso 0.5 1 calc R U P F 1
H41B H 0.5296 0.1677 0.4092 0.112 Uiso 0.5 1 calc R U P F 1
H490 H 0.5472 0.1685 0.4152 0.112 Uiso 0.5 1 calc R U P G 2
H491 H 0.5917 0.1339 0.4446 0.112 Uiso 0.5 1 calc R U P G 2
C411 C 0.468(3) 0.1287(9) 0.447(2) 0.113(12) Uani 0.5 1 d D U P H 1
H41C H 0.4683 0.1421 0.4799 0.169 Uiso 0.5 1 calc R U P H 1
H41D H 0.4041 0.1305 0.4262 0.169 Uiso 0.5 1 calc R U P H 1
H41E H 0.4822 0.1044 0.4560 0.169 Uiso 0.5 1 calc R U P H 1
C421 C 0.4404(14) 0.1296(8) 0.4198(8) 0.070(6) Uani 0.5 1 d D U P H 2
H41W H 0.4200 0.1377 0.4532 0.104 Uiso 0.5 1 calc R U P H 2
H41Y H 0.3958 0.1385 0.3900 0.104 Uiso 0.5 1 calc R U P H 2
H41Z H 0.4399 0.1043 0.4191 0.104 Uiso 0.5 1 calc R U P H 2
C412 C 0.6008(8) 0.1350(2) 0.2485(4) 0.074(2) Uani 1 1 d . U . . .
H41F H 0.5462 0.1204 0.2568 0.088 Uiso 1 1 calc R U . . .
H41G H 0.5781 0.1593 0.2464 0.088 Uiso 1 1 calc R U . . .
C413 C 0.6279(11) 0.1243(3) 0.1947(5) 0.090(3) Uani 1 1 d D U . . .
H41H H 0.6883 0.1367 0.1895 0.108 Uiso 0.5 1 calc R U P I 1
H41I H 0.6435 0.0993 0.1965 0.108 Uiso 0.5 1 calc R U P I 1
H480 H 0.6472 0.0997 0.1937 0.108 Uiso 0.5 1 calc R U P J 2
H481 H 0.6792 0.1392 0.1830 0.108 Uiso 0.5 1 calc R U P J 2
C414 C 0.557(2) 0.1301(9) 0.1460(8) 0.090(7) Uani 0.5 1 d D U P K 1
H41J H 0.5818 0.1203 0.1145 0.134 Uiso 0.5 1 calc R U P K 1
H41K H 0.5451 0.1551 0.1401 0.134 Uiso 0.5 1 calc R U P K 1
C415 C 0.462(2) 0.1119(12) 0.1554(13) 0.122(10) Uani 0.5 1 d D U P K 1
H41P H 0.4139 0.1151 0.1243 0.184 Uiso 0.5 1 calc R U P K 1
H41Q H 0.4747 0.0872 0.1612 0.184 Uiso 0.5 1 calc R U P K 1
H41R H 0.4382 0.1219 0.1867 0.184 Uiso 0.5 1 calc R U P K 1
C424 C 0.521(3) 0.1316(10) 0.1612(11) 0.113(11) Uani 0.5 1 d D U P K 2
H41M H 0.4697 0.1264 0.1835 0.169 Uiso 0.5 1 calc R U P K 2
H41N H 0.5158 0.1563 0.1507 0.169 Uiso 0.5 1 calc R U P K 2
C425 C 0.510(4) 0.1092(14) 0.1131(18) 0.19(3) Uani 0.5 1 d D U P K 2
H41S H 0.4464 0.1133 0.0928 0.291 Uiso 0.5 1 calc R U P K 2
H41T H 0.5610 0.1146 0.0911 0.291 Uiso 0.5 1 calc R U P K 2
H41U H 0.5150 0.0848 0.1239 0.291 Uiso 0.5 1 calc R U P K 2
N500 N 0.3735(7) 0.6171(2) 0.2580(4) 0.075(2) Uani 1 1 d D U . . .
C500 C 0.3320(8) 0.6533(2) 0.2546(4) 0.071(2) Uani 1 1 d D U . . .
H500 H 0.3809 0.6693 0.2429 0.085 Uiso 0.580(17) 1 calc R U P L 1
H501 H 0.3198 0.6607 0.2905 0.085 Uiso 0.580(17) 1 calc R U P L 1
H502 H 0.3000 0.6570 0.2868 0.085 Uiso 0.420(17) 1 calc R U P L 2
H503 H 0.3876 0.6695 0.2570 0.085 Uiso 0.420(17) 1 calc R U P L 2
C501 C 0.2352(13) 0.6569(4) 0.2158(6) 0.053(4) Uani 0.580(17) 1 d D U P L 1
H50A H 0.2449 0.6495 0.1796 0.063 Uiso 0.580(17) 1 calc R U P L 1
H50B H 0.1833 0.6427 0.2281 0.063 Uiso 0.580(17) 1 calc R U P L 1
C502 C 0.2079(15) 0.6963(4) 0.2163(7) 0.061(4) Uani 0.580(17) 1 d D U P L 1
H50C H 0.2563 0.7104 0.2003 0.073 Uiso 0.580(17) 1 calc R U P L 1
H50D H 0.2050 0.7044 0.2530 0.073 Uiso 0.580(17) 1 calc R U P L 1
C503 C 0.1041(16) 0.6993(6) 0.1820(9) 0.078(5) Uani 0.580(17) 1 d D U P L 1
H50E H 0.0829 0.7235 0.1808 0.118 Uiso 0.580(17) 1 calc R U P L 1
H50F H 0.1082 0.6911 0.1459 0.118 Uiso 0.580(17) 1 calc R U P L 1
H50G H 0.0573 0.6851 0.1983 0.118 Uiso 0.580(17) 1 calc R U P L 1
C504 C 0.3955(12) 0.6025(4) 0.2066(6) 0.097(3) Uani 1 1 d D U . . .
H50H H 0.4162 0.5781 0.2118 0.117 Uiso 1 1 calc R U . . .
H50I H 0.3362 0.6029 0.1807 0.117 Uiso 1 1 calc R U . . .
C505 C 0.4724(14) 0.6224(4) 0.1857(7) 0.109(4) Uani 1 1 d D U . . .
H504 H 0.5339 0.6195 0.2095 0.130 Uiso 0.580(17) 1 calc R U P L 1
H505 H 0.4553 0.6473 0.1848 0.130 Uiso 0.580(17) 1 calc R U P L 1
H506 H 0.5149 0.6266 0.2193 0.130 Uiso 0.420(17) 1 calc R U P L 2
H507 H 0.4376 0.6446 0.1787 0.130 Uiso 0.420(17) 1 calc R U P L 2
C506 C 0.4867(18) 0.6103(6) 0.1295(8) 0.090(6) Uani 0.580(17) 1 d D U P L 1
H50J H 0.4259 0.6137 0.1053 0.108 Uiso 0.580(17) 1 calc R U P L 1
H50K H 0.5028 0.5854 0.1300 0.108 Uiso 0.580(17) 1 calc R U P L 1
C507 C 0.5704(19) 0.6315(8) 0.1091(12) 0.100(7) Uani 0.580(17) 1 d D U P L 1
H50L H 0.5793 0.6237 0.0733 0.150 Uiso 0.580(17) 1 calc R U P L 1
H50M H 0.5538 0.6561 0.1082 0.150 Uiso 0.580(17) 1 calc R U P L 1
H50N H 0.6305 0.6278 0.1329 0.150 Uiso 0.580(17) 1 calc R U P L 1
C508 C 0.4603(9) 0.6157(3) 0.2998(5) 0.081(3) Uani 1 1 d D U . . .
H554 H 0.5098 0.6316 0.2887 0.097 Uiso 0.580(17) 1 calc R U P L 1
H555 H 0.4875 0.5921 0.2996 0.097 Uiso 0.580(17) 1 calc R U P L 1
H556 H 0.4997 0.5957 0.2912 0.097 Uiso 0.420(17) 1 calc R U P L 2
H557 H 0.4357 0.6103 0.3337 0.097 Uiso 0.420(17) 1 calc R U P L 2
C509 C 0.4473(17) 0.6247(4) 0.3576(7) 0.085(5) Uani 0.580(17) 1 d D U P L 1
H50O H 0.4227 0.6486 0.3591 0.102 Uiso 0.580(17) 1 calc R U P L 1
H50P H 0.3983 0.6090 0.3697 0.102 Uiso 0.580(17) 1 calc R U P L 1
C510 C 0.542(2) 0.6214(6) 0.3953(10) 0.104(7) Uani 0.580(17) 1 d D U P L 1
H51A H 0.5590 0.5967 0.4003 0.125 Uiso 0.580(17) 1 calc R U P L 1
H51B H 0.5950 0.6329 0.3792 0.125 Uiso 0.580(17) 1 calc R U P L 1
C511 C 0.534(4) 0.6371(12) 0.4465(14) 0.160(15) Uani 0.580(17) 1 d D U P L 1
H51C H 0.5951 0.6346 0.4696 0.240 Uiso 0.580(17) 1 calc R U P L 1
H51D H 0.5180 0.6617 0.4416 0.240 Uiso 0.580(17) 1 calc R U P L 1
H51E H 0.4820 0.6256 0.4628 0.240 Uiso 0.580(17) 1 calc R U P L 1
C512 C 0.2888(13) 0.5953(4) 0.2738(8) 0.115(5) Uani 1 1 d D U . . .
H51F H 0.2558 0.6097 0.2982 0.138 Uiso 1 1 calc R U . . .
H51G H 0.2424 0.5924 0.2412 0.138 Uiso 1 1 calc R U . . .
C513 C 0.3015(10) 0.5619(3) 0.2976(5) 0.086(3) Uani 1 1 d D U . . .
H508 H 0.3365 0.5644 0.3338 0.103 Uiso 0.580(17) 1 calc R U P L 1
H509 H 0.3422 0.5476 0.2768 0.103 Uiso 0.580(17) 1 calc R U P L 1
H510 H 0.2968 0.5647 0.3359 0.103 Uiso 0.420(17) 1 calc R U P L 2
H511 H 0.3686 0.5544 0.2944 0.103 Uiso 0.420(17) 1 calc R U P L 2
C514 C 0.2050(13) 0.5430(4) 0.3010(11) 0.076(5) Uani 0.580(17) 1 d D U P L 1
H51H H 0.1661 0.5570 0.3231 0.091 Uiso 0.580(17) 1 calc R U P L 1
H51I H 0.1689 0.5420 0.2649 0.091 Uiso 0.580(17) 1 calc R U P L 1
C515 C 0.2123(16) 0.5060(5) 0.3237(9) 0.064(5) Uani 0.580(17) 1 d D U P L 1
H51J H 0.1471 0.4964 0.3240 0.095 Uiso 0.580(17) 1 calc R U P L 1
H51K H 0.2487 0.4914 0.3016 0.095 Uiso 0.580(17) 1 calc R U P L 1
H51L H 0.2459 0.5065 0.3599 0.095 Uiso 0.580(17) 1 calc R U P L 1
C601 C 0.2637(17) 0.6644(8) 0.2097(10) 0.070(7) Uani 0.420(17) 1 d D U P L 2
H60A H 0.2328 0.6436 0.1920 0.084 Uiso 0.420(17) 1 calc R U P L 2
H60B H 0.2997 0.6764 0.1838 0.084 Uiso 0.420(17) 1 calc R U P L 2
C602 C 0.186(3) 0.6881(10) 0.2246(18) 0.099(12) Uani 0.420(17) 1 d D U P L 2
H60C H 0.2109 0.7012 0.2568 0.119 Uiso 0.420(17) 1 calc R U P L 2
H60D H 0.1300 0.6741 0.2329 0.119 Uiso 0.420(17) 1 calc R U P L 2
C603 C 0.152(5) 0.7131(17) 0.181(2) 0.17(3) Uani 0.420(17) 1 d D U P L 2
H60E H 0.1015 0.7281 0.1918 0.248 Uiso 0.420(17) 1 calc R U P L 2
H60F H 0.2070 0.7273 0.1728 0.248 Uiso 0.420(17) 1 calc R U P L 2
H60G H 0.1261 0.7002 0.1489 0.248 Uiso 0.420(17) 1 calc R U P L 2
C606 C 0.547(3) 0.6262(13) 0.1473(16) 0.126(13) Uani 0.420(17) 1 d D U P L 2
H60H H 0.6013 0.6112 0.1621 0.151 Uiso 0.420(17) 1 calc R U P L 2
H60I H 0.5711 0.6502 0.1527 0.151 Uiso 0.420(17) 1 calc R U P L 2
C607 C 0.540(5) 0.6207(14) 0.0868(17) 0.135(18) Uani 0.420(17) 1 d D U P L 2
H60J H 0.6030 0.6256 0.0749 0.203 Uiso 0.420(17) 1 calc R U P L 2
H60K H 0.5217 0.5967 0.0783 0.203 Uiso 0.420(17) 1 calc R U P L 2
H60L H 0.4910 0.6363 0.0688 0.203 Uiso 0.420(17) 1 calc R U P L 2
C609 C 0.532(3) 0.6472(9) 0.311(3) 0.147(17) Uani 0.420(17) 1 d D U P L 2
H60M H 0.5474 0.6566 0.2767 0.177 Uiso 0.420(17) 1 calc R U P L 2
H60N H 0.4995 0.6658 0.3290 0.177 Uiso 0.420(17) 1 calc R U P L 2
C610 C 0.628(4) 0.6374(15) 0.346(2) 0.155(17) Uani 0.420(17) 1 d D U P L 2
H61A H 0.6471 0.6130 0.3406 0.186 Uiso 0.420(17) 1 calc R U P L 2
H61B H 0.6825 0.6530 0.3399 0.186 Uiso 0.420(17) 1 calc R U P L 2
C611 C 0.592(4) 0.6434(18) 0.399(3) 0.17(2) Uani 0.420(17) 1 d D U P L 2
H61C H 0.6439 0.6384 0.4275 0.250 Uiso 0.420(17) 1 calc R U P L 2
H61D H 0.5715 0.6675 0.4014 0.250 Uiso 0.420(17) 1 calc R U P L 2
H61E H 0.5366 0.6281 0.4021 0.250 Uiso 0.420(17) 1 calc R U P L 2
C614 C 0.236(2) 0.5333(8) 0.2781(9) 0.080(7) Uani 0.420(17) 1 d D U P L 2
H61F H 0.2730 0.5140 0.2643 0.096 Uiso 0.420(17) 1 calc R U P L 2
H61G H 0.1858 0.5413 0.2499 0.096 Uiso 0.420(17) 1 calc R U P L 2
C615 C 0.192(2) 0.5222(11) 0.3273(10) 0.078(8) Uani 0.420(17) 1 d D U P L 2
H61H H 0.1471 0.5030 0.3183 0.117 Uiso 0.420(17) 1 calc R U P L 2
H61I H 0.2438 0.5148 0.3547 0.117 Uiso 0.420(17) 1 calc R U P L 2
H61J H 0.1572 0.5418 0.3404 0.117 Uiso 0.420(17) 1 calc R U P L 2

loop_
_atom_site_aniso_label
_atom_site_aniso_U_11
_atom_site_aniso_U_22
_atom_site_aniso_U_33
_atom_site_aniso_U_23
_atom_site_aniso_U_13
_atom_site_aniso_U_12
O1 0.067(3) 0.043(2) 0.042(2) -0.004(2) 0.008(2) 0.003(2)
O2 0.065(3) 0.046(2) 0.034(2) 0.0042(19) 0.016(2) -0.004(2)
O3 0.054(3) 0.060(3) 0.043(2) 0.000(2) 0.015(2) 0.013(2)
O4 0.050(3) 0.057(3) 0.051(3) -0.004(2) 0.011(2) 0.003(2)
O5 0.061(3) 0.054(3) 0.040(2) -0.005(2) 0.002(2) 0.013(2)
O6 0.059(3) 0.055(3) 0.043(2) 0.003(2) 0.016(2) 0.013(2)
O7 0.050(3) 0.059(3) 0.039(2) 0.006(2) 0.0056(19) 0.011(2)
O8 0.071(3) 0.043(2) 0.028(2) -0.0009(18) 0.0080(19) 0.004(2)
O9 0.074(4) 0.042(2) 0.043(3) 0.002(2) 0.007(2) 0.006(2)
O10 0.060(3) 0.057(3) 0.037(2) 0.006(2) 0.018(2) 0.008(2)
O11 0.054(3) 0.051(3) 0.057(3) 0.000(2) 0.008(2) 0.003(2)
O12 0.053(3) 0.060(3) 0.037(2) 0.001(2) 0.0063(19) 0.017(2)
B1 0.050(4) 0.048(4) 0.031(3) -0.002(3) 0.010(3) 0.007(3)
B2 0.048(4) 0.057(4) 0.031(3) 0.000(3) 0.011(3) 0.006(3)
B3 0.054(4) 0.040(3) 0.036(3) 0.002(3) 0.012(3) 0.004(3)
B4 0.049(4) 0.050(4) 0.039(4) 0.001(3) 0.009(3) -0.006(3)
B5 0.057(4) 0.040(3) 0.031(3) 0.001(3) 0.005(3) 0.003(3)
B6 0.053(4) 0.045(3) 0.026(3) -0.002(3) 0.007(3) 0.001(3)
B7 0.048(4) 0.056(4) 0.036(3) 0.003(3) 0.007(3) 0.002(3)
B8 0.046(4) 0.047(3) 0.032(3) 0.005(3) 0.003(3) 0.003(3)
B9 0.047(4) 0.048(4) 0.035(3) 0.000(3) 0.009(3) 0.009(3)
B10 0.057(4) 0.041(3) 0.040(4) 0.002(3) 0.006(3) 0.004(3)
B11 0.052(4) 0.044(3) 0.032(3) 0.001(3) 0.003(3) 0.003(3)
B12 0.043(4) 0.049(4) 0.040(4) -0.001(3) 0.001(3) 0.002(3)
C8 0.131(8) 0.049(4) 0.077(5) 0.012(4) 0.046(5) 0.020(4)
F1 0.210(9) 0.058(3) 0.097(5) 0.005(3) 0.053(5) -0.021(4)
F2 0.166(8) 0.108(6) 0.129(7) 0.052(5) 0.057(6) 0.072(6)
F3 0.140(7) 0.067(3) 0.075(4) 0.015(3) 0.023(4) 0.024(4)
C9 0.109(7) 0.068(5) 0.064(5) -0.004(4) 0.030(5) 0.000(4)
F4 0.146(8) 0.076(4) 0.066(4) -0.016(4) 0.036(5) 0.025(5)
F5 0.141(7) 0.118(6) 0.066(4) -0.008(4) 0.022(4) 0.013(5)
F6 0.154(10) 0.105(7) 0.102(9) -0.043(6) 0.077(8) -0.039(7)
F4A 0.114(13) 0.12(2) 0.09(2) 0.011(18) 0.036(11) -0.008(11)
F6A 0.16(3) 0.108(14) 0.062(15) 0.012(12) 0.058(18) 0.011(15)
C17 0.068(5) 0.067(5) 0.086(6) 0.006(4) 0.002(4) -0.018(4)
F7 0.075(4) 0.082(4) 0.093(4) -0.007(3) -0.008(3) -0.010(3)
F8 0.091(4) 0.059(3) 0.120(5) -0.009(3) -0.020(4) 0.000(3)
F9 0.118(6) 0.102(5) 0.115(6) -0.001(4) 0.020(5) -0.057(5)
C18 0.103(6) 0.152(9) 0.048(5) -0.001(5) 0.021(4) -0.064(6)
F10 0.092(5) 0.144(8) 0.046(3) 0.006(4) 0.031(3) -0.047(5)
F11 0.113(7) 0.250(17) 0.048(4) -0.008(9) 0.006(4) -0.040(9)
F12 0.231(15) 0.151(8) 0.068(6) -0.025(6) 0.077(8) -0.055(8)
F10A 0.092(5) 0.144(8) 0.046(3) 0.006(4) 0.031(3) -0.047(5)
F11A 0.113(11) 0.181(19) 0.045(13) -0.016(13) 0.028(10) -0.050(12)
F12A 0.16(3) 0.162(14) 0.059(16) 0.005(11) 0.057(17) -0.063(13)
C26 0.047(4) 0.078(5) 0.044(4) -0.003(3) 0.006(3) -0.001(3)
F13 0.053(2) 0.087(3) 0.050(2) -0.005(2) 0.0049(18) 0.000(2)
F14 0.069(3) 0.088(3) 0.058(3) 0.008(3) 0.004(2) -0.015(3)
F15 0.082(4) 0.110(4) 0.047(2) -0.011(3) 0.016(2) 0.023(3)
C27 0.055(4) 0.061(4) 0.063(4) -0.009(3) 0.013(3) 0.006(3)
F16 0.066(3) 0.082(3) 0.065(3) -0.007(3) 0.001(2) 0.020(3)
F17 0.071(4) 0.052(3) 0.138(6) 0.006(3) 0.009(3) 0.011(2)
F18 0.057(3) 0.093(4) 0.068(3) -0.007(3) 0.013(2) 0.022(3)
C35 0.065(5) 0.071(5) 0.081(5) -0.003(4) 0.018(4) 0.001(4)
F19 0.093(5) 0.081(4) 0.157(7) -0.041(5) -0.003(5) 0.014(4)
F20 0.070(4) 0.074(3) 0.131(6) -0.003(4) 0.029(4) 0.002(3)
F21 0.100(6) 0.114(6) 0.125(6) 0.035(5) 0.037(5) 0.042(5)
C36 0.060(4) 0.099(6) 0.062(5) -0.019(4) 0.021(4) -0.011(4)
F22 0.113(6) 0.110(5) 0.085(4) -0.032(4) 0.018(4) 0.023(4)
F23 0.077(4) 0.121(5) 0.070(3) -0.016(3) 0.024(3) -0.015(4)
F24 0.073(4) 0.136(6) 0.067(3) -0.030(4) 0.019(3) -0.025(4)
C44 0.069(5) 0.071(4) 0.048(4) -0.022(3) 0.014(3) -0.002(4)
F25 0.105(5) 0.065(3) 0.079(4) -0.014(3) 0.027(3) 0.005(3)
F26 0.131(6) 0.093(4) 0.051(3) -0.024(3) 0.021(3) 0.016(4)
F27 0.069(4) 0.101(5) 0.154(7) -0.060(5) 0.022(4) 0.005(3)
C45 0.067(5) 0.078(5) 0.048(4) 0.011(4) 0.010(3) 0.013(4)
F28 0.122(5) 0.072(3) 0.071(4) 0.003(3) -0.009(3) 0.000(3)
F29 0.096(4) 0.144(7) 0.080(4) 0.052(4) 0.024(3) 0.046(4)
F30 0.100(4) 0.091(4) 0.044(2) 0.007(2) 0.005(2) 0.001(3)
C53 0.048(4) 0.084(5) 0.052(4) -0.010(4) 0.018(3) -0.001(3)
F31 0.090(4) 0.096(4) 0.066(3) 0.011(3) 0.006(3) -0.025(3)
F32 0.058(3) 0.099(4) 0.051(2) -0.010(3) 0.0060(19) -0.008(3)
F33 0.087(4) 0.124(5) 0.061(3) -0.024(3) 0.021(3) 0.018(4)
C54 0.057(4) 0.056(4) 0.074(5) -0.014(3) 0.006(3) 0.009(3)
F34 0.065(3) 0.055(3) 0.144(6) 0.006(3) 0.000(3) 0.011(2)
F35 0.059(3) 0.100(4) 0.092(4) -0.020(3) 0.018(3) 0.020(3)
F36 0.059(3) 0.084(3) 0.077(3) -0.018(3) 0.001(2) 0.018(3)
C62 0.073(5) 0.088(5) 0.057(4) 0.025(4) -0.019(4) -0.017(4)
F37 0.091(4) 0.122(6) 0.062(3) 0.016(3) -0.011(3) 0.001(4)
F38 0.115(5) 0.107(5) 0.069(4) 0.021(3) -0.036(3) -0.039(4)
F39 0.075(3) 0.105(4) 0.072(3) 0.035(3) -0.017(3) -0.006(3)
C63 0.076(5) 0.060(4) 0.092(6) -0.002(4) -0.005(4) 0.014(4)
F40 0.133(7) 0.071(4) 0.115(6) 0.010(4) 0.010(5) 0.006(4)
F41 0.068(4) 0.149(8) 0.166(8) -0.069(7) 0.003(4) 0.012(4)
F42 0.075(3) 0.074(3) 0.079(3) -0.008(3) 0.010(3) 0.006(3)
C71 0.078(5) 0.071(4) 0.037(3) 0.013(3) 0.008(3) 0.001(4)
F43 0.110(5) 0.082(3) 0.040(2) 0.012(2) -0.003(2) -0.012(3)
F44 0.098(4) 0.120(5) 0.061(3) 0.033(3) 0.017(3) 0.038(4)
F45 0.106(4) 0.063(3) 0.067(3) 0.013(3) -0.001(3) -0.009(3)
C72 0.078(5) 0.065(4) 0.060(4) -0.018(3) 0.029(4) -0.007(4)
F46 0.150(7) 0.073(3) 0.060(3) -0.019(3) 0.017(3) 0.006(4)
F47 0.107(5) 0.062(3) 0.077(4) -0.013(3) 0.028(3) 0.009(3)
F48 0.090(4) 0.082(4) 0.154(7) -0.051(4) 0.056(4) -0.014(3)
C80 0.109(7) 0.066(5) 0.069(5) -0.013(4) 0.039(5) -0.010(4)
F49 0.199(10) 0.112(6) 0.133(7) -0.045(5) 0.113(7) -0.067(6)
F50 0.162(8) 0.149(8) 0.070(4) -0.016(5) 0.021(4) 0.020(6)
F51 0.150(7) 0.070(3) 0.104(5) -0.021(3) 0.052(5) 0.009(4)
C81 0.132(8) 0.049(4) 0.075(5) 0.016(4) 0.030(5) 0.024(4)
F52 0.227(11) 0.078(4) 0.071(4) 0.024(3) 0.030(5) 0.046(5)
F53 0.168(8) 0.104(6) 0.134(7) 0.050(5) 0.041(6) -0.024(5)
F54 0.181(9) 0.088(5) 0.109(6) 0.029(4) 0.050(6) 0.069(6)
C89 0.066(4) 0.066(4) 0.049(4) 0.000(3) 0.010(3) -0.008(3)
F55 0.066(3) 0.093(4) 0.066(3) -0.008(3) -0.002(2) 0.000(3)
F56 0.071(3) 0.068(3) 0.068(3) -0.012(2) 0.010(2) 0.000(2)
F57 0.105(5) 0.087(4) 0.066(3) -0.005(3) 0.021(3) -0.036(3)
C90 0.114(7) 0.092(6) 0.047(4) 0.001(4) 0.034(4) -0.016(5)
F58 0.163(11) 0.094(5) 0.056(4) -0.020(4) 0.054(6) -0.023(6)
F59 0.125(7) 0.132(8) 0.069(5) -0.013(5) 0.063(5) -0.025(6)
F60 0.160(10) 0.155(10) 0.045(4) 0.013(6) 0.030(5) 0.039(8)
F58A 0.16(2) 0.100(11) 0.032(11) -0.001(8) 0.044(14) -0.028(11)
F59A 0.132(12) 0.16(2) 0.024(9) 0.000(13) 0.034(8) -0.030(12)
F60A 0.128(16) 0.122(15) 0.070(18) -0.019(13) 0.039(14) -0.009(13)
C98 0.059(4) 0.071(4) 0.062(4) -0.009(4) 0.013(3) 0.001(3)
F61 0.107(6) 0.078(5) 0.062(4) -0.013(4) 0.015(4) 0.024(4)
F62 0.103(5) 0.094(4) 0.086(4) -0.019(3) 0.039(4) -0.022(4)
F63 0.068(4) 0.096(8) 0.062(6) -0.011(6) 0.008(4) -0.019(4)
F61A 0.081(13) 0.10(3) 0.045(16) -0.02(2) 0.025(11) -0.021(15)
F63A 0.090(12) 0.10(2) 0.14(3) 0.00(2) 0.051(15) 0.014(12)
C99 0.061(4) 0.054(4) 0.071(5) 0.005(3) 0.017(3) 0.001(3)
F64 0.062(3) 0.066(3) 0.121(5) -0.001(3) 0.029(3) 0.006(2)
F65 0.086(4) 0.062(3) 0.128(6) -0.029(3) -0.004(4) 0.013(3)
F66 0.089(4) 0.096(4) 0.091(4) 0.028(3) 0.030(3) 0.038(4)
C107 0.077(6) 0.076(5) 0.116(7) 0.017(5) 0.039(5) 0.023(4)
F67 0.076(6) 0.096(7) 0.235(14) -0.015(8) 0.014(6) 0.040(5)
F68 0.097(6) 0.100(6) 0.110(7) -0.020(5) 0.029(5) -0.003(5)
F69 0.197(17) 0.114(11) 0.131(9) 0.030(8) 0.081(9) 0.083(11)
F67A 0.098(16) 0.084(17) 0.109(14) -0.014(12) 0.033(12) 0.026(12)
F68A 0.098(17) 0.082(13) 0.105(18) -0.002(12) 0.041(13) 0.012(12)
F69A 0.13(2) 0.087(12) 0.17(3) 0.009(12) 0.042(18) 0.032(12)
C108 0.154(9) 0.063(5) 0.083(6) 0.020(4) -0.038(6) -0.003(5)
F70 0.155(11) 0.091(6) 0.064(6) 0.014(4) -0.063(7) 0.001(6)
F71 0.183(12) 0.088(6) 0.073(6) 0.038(5) -0.045(8) -0.017(7)
F72 0.141(9) 0.118(9) 0.111(9) 0.024(7) -0.070(7) -0.005(6)
F70A 0.123(13) 0.041(9) 0.056(12) 0.015(9) -0.016(10) -0.005(9)
F71A 0.123(15) 0.069(11) 0.042(11) 0.026(9) -0.040(11) 0.003(11)
F72A 0.14(2) 0.073(11) 0.044(15) 0.008(9) -0.058(14) 0.011(12)
C1 0.061(4) 0.045(3) 0.044(3) 0.002(3) 0.013(3) 0.003(3)
C2 0.062(4) 0.040(3) 0.050(4) -0.003(3) 0.009(3) -0.007(3)
C3 0.059(4) 0.051(4) 0.052(4) -0.002(3) 0.009(3) 0.000(3)
C4 0.066(5) 0.055(4) 0.060(5) -0.022(4) 0.007(4) -0.001(3)
C5 0.065(5) 0.045(3) 0.065(5) -0.004(3) 0.022(4) -0.007(3)
C6 0.079(6) 0.048(4) 0.074(6) 0.001(4) 0.018(4) 0.002(4)
C7 0.078(5) 0.042(3) 0.054(4) 0.007(3) 0.022(4) 0.008(3)
C10 0.084(6) 0.042(3) 0.041(4) 0.001(3) 0.022(3) -0.007(3)
C11 0.059(4) 0.051(3) 0.035(3) 0.006(3) 0.012(3) 0.000(3)
C12 0.063(5) 0.070(5) 0.042(4) -0.001(3) 0.015(3) -0.006(4)
C13 0.063(5) 0.079(5) 0.044(4) 0.006(4) 0.012(3) -0.016(4)
C14 0.071(6) 0.070(5) 0.062(5) 0.016(4) 0.013(4) -0.017(4)
C15 0.063(5) 0.057(4) 0.059(5) 0.007(4) 0.007(4) -0.007(4)
C16 0.061(4) 0.050(3) 0.043(4) 0.005(3) 0.012(3) 0.003(3)
C19 0.049(4) 0.050(3) 0.040(3) 0.004(3) 0.013(3) 0.011(3)
C20 0.045(4) 0.052(3) 0.049(4) -0.006(3) 0.015(3) -0.001(3)
C21 0.043(3) 0.052(3) 0.045(3) -0.007(3) 0.009(3) -0.002(3)
C22 0.048(4) 0.061(4) 0.052(4) -0.013(3) 0.019(3) 0.001(3)
C23 0.045(4) 0.057(4) 0.047(4) -0.008(3) 0.010(3) 0.002(3)
C24 0.051(4) 0.047(3) 0.052(4) -0.008(3) 0.006(3) -0.001(3)
C25 0.050(4) 0.045(3) 0.048(4) -0.004(3) 0.011(3) 0.000(3)
C28 0.055(4) 0.062(4) 0.055(4) -0.008(3) 0.019(3) -0.007(3)
C29 0.051(4) 0.059(4) 0.066(5) 0.002(4) 0.009(3) -0.004(3)
C30 0.052(4) 0.062(4) 0.062(5) -0.007(4) 0.018(3) -0.007(3)
C31 0.058(5) 0.060(4) 0.066(5) -0.002(4) 0.011(4) -0.007(4)
C32 0.054(4) 0.070(5) 0.065(5) 0.005(4) 0.004(3) -0.002(4)
C33 0.052(4) 0.071(5) 0.054(4) -0.011(4) 0.012(3) -0.005(4)
C34 0.043(4) 0.074(5) 0.062(5) 0.003(4) 0.012(3) 0.000(3)
C37 0.075(5) 0.055(4) 0.031(3) -0.001(3) 0.007(3) 0.010(3)
C38 0.057(4) 0.053(3) 0.032(3) 0.000(3) 0.008(3) -0.001(3)
C39 0.048(4) 0.060(4) 0.043(4) -0.003(3) 0.006(3) 0.000(3)
C40 0.058(4) 0.073(5) 0.036(3) 0.002(3) 0.007(3) -0.006(4)
C41 0.059(4) 0.075(5) 0.038(3) -0.009(3) 0.010(3) -0.004(4)
C42 0.050(4) 0.069(4) 0.046(4) -0.014(3) 0.011(3) -0.004(3)
C43 0.059(4) 0.052(4) 0.039(3) -0.009(3) 0.010(3) -0.008(3)
C46 0.052(4) 0.050(3) 0.041(3) 0.001(3) 0.009(3) 0.011(3)
C47 0.045(4) 0.050(3) 0.050(4) -0.005(3) 0.014(3) 0.001(3)
C48 0.047(4) 0.054(3) 0.044(3) -0.004(3) 0.012(3) -0.003(3)
C49 0.049(4) 0.057(4) 0.051(4) -0.014(3) 0.017(3) -0.001(3)
C50 0.048(4) 0.059(4) 0.064(5) -0.015(4) 0.016(3) -0.001(3)
C51 0.041(3) 0.050(3) 0.067(5) -0.008(3) 0.009(3) 0.000(3)
C52 0.047(4) 0.050(3) 0.056(4) -0.006(3) 0.008(3) 0.002(3)
C55 0.055(4) 0.046(3) 0.041(3) 0.008(3) 0.004(3) -0.002(3)
C56 0.061(4) 0.049(3) 0.043(4) 0.016(3) -0.002(3) 0.003(3)
C57 0.053(4) 0.053(4) 0.060(4) 0.008(3) 0.002(3) 0.004(3)
C58 0.056(4) 0.059(4) 0.068(5) 0.005(4) 0.005(4) 0.000(3)
C59 0.057(5) 0.066(5) 0.071(5) 0.017(4) -0.008(4) -0.002(4)
C60 0.055(4) 0.076(5) 0.056(4) 0.022(4) -0.007(3) -0.012(4)
C61 0.067(5) 0.060(4) 0.049(4) 0.021(3) -0.008(3) -0.009(4)
C64 0.076(5) 0.039(3) 0.033(3) -0.002(3) 0.006(3) 0.000(3)
C65 0.061(4) 0.043(3) 0.029(3) -0.004(2) 0.004(3) -0.006(3)
C66 0.054(4) 0.052(3) 0.042(4) 0.006(3) 0.008(3) -0.008(3)
C67 0.067(5) 0.062(4) 0.038(3) 0.005(3) 0.005(3) -0.013(4)
C68 0.068(5) 0.066(4) 0.033(3) -0.002(3) 0.010(3) -0.010(4)
C69 0.067(5) 0.052(4) 0.047(4) -0.009(3) 0.014(3) -0.011(3)
C70 0.058(4) 0.048(3) 0.038(3) -0.007(3) 0.009(3) -0.003(3)
C73 0.055(4) 0.040(3) 0.035(3) 0.005(2) 0.006(2) 0.007(3)
C74 0.048(4) 0.046(3) 0.049(4) -0.002(3) 0.006(3) 0.002(3)
C75 0.066(5) 0.043(3) 0.052(4) -0.003(3) 0.015(3) -0.006(3)
C76 0.077(5) 0.047(4) 0.057(4) -0.008(3) 0.027(4) -0.004(4)
C77 0.063(5) 0.046(3) 0.061(4) -0.010(3) 0.012(3) 0.002(3)
C78 0.071(5) 0.052(4) 0.050(4) 0.002(3) 0.005(3) 0.009(3)
C79 0.067(5) 0.046(3) 0.044(4) 0.000(3) 0.012(3) 0.005(3)
C82 0.082(6) 0.054(4) 0.042(4) 0.000(3) 0.032(4) -0.002(4)
C83 0.054(4) 0.052(3) 0.035(3) 0.001(3) 0.017(3) 0.005(3)
C84 0.050(4) 0.056(4) 0.043(3) 0.006(3) 0.013(3) 0.001(3)
C85 0.059(4) 0.056(4) 0.041(4) 0.001(3) 0.016(3) 0.001(3)
C86 0.080(6) 0.071(5) 0.048(4) 0.003(4) 0.021(4) -0.016(4)
C87 0.080(6) 0.068(5) 0.034(3) -0.001(3) 0.020(3) -0.007(4)
C88 0.074(5) 0.054(4) 0.037(3) 0.000(3) 0.020(3) -0.002(3)
C91 0.056(4) 0.057(4) 0.058(4) 0.000(3) 0.015(3) 0.002(3)
C92 0.058(4) 0.056(4) 0.059(4) -0.004(3) 0.012(3) -0.012(3)
C93 0.059(4) 0.052(4) 0.056(4) 0.001(3) 0.007(3) -0.006(3)
C94 0.061(5) 0.050(4) 0.060(5) 0.002(3) 0.011(3) -0.002(3)
C95 0.054(4) 0.055(4) 0.057(4) -0.003(3) 0.004(3) -0.012(3)
C96 0.052(4) 0.059(4) 0.060(4) -0.002(4) 0.002(3) -0.005(3)
C97 0.047(4) 0.050(4) 0.069(5) -0.001(3) 0.010(3) 0.000(3)
C100 0.059(4) 0.060(4) 0.034(3) 0.010(3) 0.002(3) 0.006(3)
C101 0.042(3) 0.054(4) 0.049(4) 0.009(3) 0.004(3) 0.003(3)
C102 0.078(6) 0.057(4) 0.055(5) 0.014(4) -0.015(4) -0.008(4)
C103 0.088(7) 0.056(4) 0.078(6) 0.027(5) -0.022(5) -0.006(4)
C104 0.056(5) 0.074(6) 0.104(8) 0.035(6) -0.008(5) 0.009(4)
C105 0.052(4) 0.065(5) 0.089(6) 0.025(5) 0.020(4) 0.013(4)
C106 0.046(4) 0.068(5) 0.060(4) 0.014(4) 0.011(3) 0.007(3)
O200 0.060(3) 0.041(2) 0.034(2) -0.0026(18) 0.0030(19) -0.001(2)
O201 0.040(2) 0.045(2) 0.045(2) -0.0032(19) 0.0156(18) -0.0028(18)
O202 0.041(2) 0.038(2) 0.048(2) 0.0066(19) 0.0044(18) -0.0051(17)
O203 0.043(2) 0.044(2) 0.045(2) -0.0046(19) 0.0137(18) 0.0039(18)
O204 0.044(2) 0.049(2) 0.033(2) 0.0060(18) 0.0111(17) -0.0002(18)
O205 0.043(2) 0.0354(19) 0.038(2) 0.0029(17) 0.0072(16) -0.0032(17)
O206 0.042(2) 0.045(2) 0.048(3) 0.008(2) 0.0025(19) -0.0066(19)
O207 0.046(2) 0.041(2) 0.036(2) 0.0010(17) 0.0070(17) -0.0046(18)
O208 0.048(2) 0.052(2) 0.029(2) 0.0011(18) 0.0111(17) -0.0042(19)
O209 0.051(3) 0.043(2) 0.035(2) 0.0061(18) -0.0004(18) -0.0052(19)
O300 0.044(2) 0.040(2) 0.040(2) 0.0017(18) 0.0025(18) -0.0027(17)
O301 0.062(3) 0.038(2) 0.028(2) -0.0047(17) 0.0044(18) 0.0030(19)
B200 0.046(4) 0.038(3) 0.028(3) 0.004(3) 0.006(2) -0.004(3)
B201 0.043(3) 0.041(3) 0.031(3) 0.000(3) 0.008(2) -0.003(3)
B202 0.053(4) 0.039(3) 0.027(3) -0.003(2) 0.012(3) -0.001(3)
B203 0.043(3) 0.037(3) 0.030(3) 0.000(2) 0.005(2) -0.005(3)
B204 0.039(3) 0.045(3) 0.035(3) -0.002(3) 0.006(2) -0.004(3)
B205 0.033(3) 0.048(3) 0.036(3) 0.001(3) 0.008(2) 0.001(3)
B206 0.036(3) 0.040(3) 0.037(3) 0.002(3) 0.011(2) 0.004(3)
B207 0.045(4) 0.041(3) 0.030(3) -0.002(3) 0.010(2) -0.002(3)
B208 0.043(3) 0.039(3) 0.034(3) 0.005(3) 0.012(3) -0.004(3)
B209 0.036(3) 0.048(3) 0.027(3) 0.003(3) 0.006(2) -0.002(3)
B300 0.045(4) 0.038(3) 0.033(3) 0.001(3) 0.003(3) -0.003(3)
B301 0.045(4) 0.040(3) 0.029(3) -0.001(3) 0.008(3) 0.000(3)
C207 0.061(4) 0.066(4) 0.058(4) -0.020(3) 0.014(3) -0.004(3)
F200 0.075(4) 0.097(4) 0.148(7) -0.069(5) 0.056(4) -0.026(3)
F201 0.100(4) 0.068(3) 0.054(3) -0.024(2) 0.019(3) -0.008(3)
F202 0.097(4) 0.075(3) 0.064(3) -0.012(3) 0.011(3) 0.027(3)
C208 0.098(6) 0.067(4) 0.038(4) -0.001(3) 0.004(3) 0.013(4)
F203 0.105(5) 0.122(6) 0.062(3) 0.021(3) 0.011(3) 0.049(4)
F204 0.144(6) 0.066(3) 0.081(4) 0.009(3) -0.022(4) 0.001(4)
F205 0.112(5) 0.077(3) 0.040(2) 0.005(2) -0.003(2) 0.006(3)
C216 0.064(4) 0.077(5) 0.038(3) -0.008(3) 0.010(3) -0.007(3)
F206 0.094(4) 0.122(5) 0.036(2) -0.005(3) 0.014(2) -0.037(4)
F207 0.087(4) 0.087(4) 0.066(3) -0.032(3) 0.012(3) -0.001(3)
F208 0.062(3) 0.090(3) 0.044(2) -0.005(2) 0.0020(19) -0.010(2)
C217 0.047(4) 0.061(4) 0.047(3) -0.005(3) 0.013(3) -0.004(3)
F209 0.051(3) 0.062(3) 0.141(6) -0.020(3) 0.028(3) -0.007(2)
F210 0.077(3) 0.060(3) 0.083(4) 0.011(3) -0.004(3) -0.019(2)
F211 0.070(3) 0.089(4) 0.061(3) -0.020(3) 0.018(2) -0.021(3)
C225 0.053(4) 0.069(4) 0.061(4) -0.003(3) 0.012(3) -0.023(3)
F212 0.058(8) 0.100(10) 0.057(5) -0.004(5) 0.015(4) -0.039(7)
F213 0.063(6) 0.052(4) 0.068(9) -0.005(5) 0.015(7) -0.021(4)
F214 0.051(3) 0.073(3) 0.092(4) -0.006(3) 0.015(2) -0.010(2)
F312 0.061(11) 0.090(12) 0.055(6) -0.001(6) 0.016(6) -0.021(7)
F313 0.068(9) 0.064(6) 0.084(16) 0.006(7) 0.018(12) -0.015(5)
C226 0.084(5) 0.070(4) 0.043(4) -0.009(3) 0.016(3) -0.014(4)
F215 0.083(6) 0.087(11) 0.045(6) -0.009(8) 0.020(4) -0.021(6)
F216 0.126(12) 0.071(6) 0.057(7) 0.010(5) 0.021(9) 0.011(7)
F217 0.093(8) 0.076(8) 0.045(5) -0.012(6) 0.007(5) -0.015(6)
F315 0.156(18) 0.071(7) 0.042(7) -0.001(5) 0.019(12) -0.023(8)
F316 0.104(9) 0.099(14) 0.043(7) -0.007(9) 0.007(7) -0.021(8)
F317 0.107(9) 0.058(9) 0.067(10) -0.018(8) 0.033(8) -0.014(7)
C234 0.071(5) 0.062(4) 0.046(4) -0.006(3) 0.026(3) -0.015(3)
F218 0.148(7) 0.081(4) 0.072(4) -0.025(3) 0.008(4) 0.019(4)
F219 0.078(3) 0.116(5) 0.048(3) -0.002(3) 0.010(2) -0.030(3)
F220 0.101(4) 0.080(3) 0.047(2) 0.000(2) 0.026(3) -0.018(3)
C235 0.052(4) 0.052(3) 0.065(4) 0.004(3) 0.013(3) -0.001(3)
F221 0.045(3) 0.071(3) 0.128(5) -0.010(3) 0.014(3) -0.002(2)
F222 0.087(4) 0.085(4) 0.078(4) 0.017(3) 0.004(3) -0.029(3)
F223 0.075(4) 0.086(4) 0.086(4) -0.021(3) 0.025(3) -0.020(3)
C243 0.084(5) 0.062(4) 0.046(4) 0.004(3) 0.023(3) 0.007(3)
F224 0.132(14) 0.070(6) 0.041(6) 0.012(4) 0.025(9) -0.005(7)
F225 0.102(8) 0.071(7) 0.060(7) -0.016(6) 0.023(7) 0.008(6)
F226 0.087(6) 0.131(12) 0.035(5) 0.012(8) 0.011(4) -0.008(6)
F324 0.130(12) 0.083(9) 0.043(7) -0.003(8) 0.015(8) -0.011(8)
F325 0.103(9) 0.110(14) 0.036(7) -0.003(10) 0.025(7) 0.033(8)
F326 0.113(14) 0.064(7) 0.047(8) 0.014(6) 0.015(10) 0.026(7)
C244 0.075(5) 0.061(4) 0.048(4) 0.015(3) 0.000(3) -0.017(3)
F227 0.107(5) 0.062(3) 0.114(5) -0.016(3) -0.023(4) 0.000(3)
F228 0.101(5) 0.127(6) 0.078(4) 0.007(4) 0.015(3) -0.062(5)
F229 0.083(4) 0.070(3) 0.063(3) 0.014(2) -0.007(2) -0.020(3)
C252 0.065(5) 0.053(4) 0.058(4) -0.006(3) 0.013(3) -0.013(3)
F230 0.058(3) 0.093(4) 0.087(4) -0.024(3) 0.006(3) 0.000(3)
F231 0.081(4) 0.174(8) 0.056(3) 0.001(4) 0.002(3) -0.044(5)
F232 0.072(4) 0.064(3) 0.162(7) 0.007(4) 0.002(4) -0.022(3)
C253 0.074(5) 0.041(3) 0.081(5) 0.010(3) 0.022(4) 0.004(3)
F233 0.126(6) 0.044(3) 0.150(7) 0.013(3) -0.035(5) -0.005(3)
F234 0.110(5) 0.103(5) 0.078(4) 0.007(3) 0.003(3) 0.047(4)
F235 0.087(4) 0.086(4) 0.176(8) 0.046(5) 0.045(5) 0.035(4)
C261 0.056(4) 0.051(4) 0.074(5) -0.001(3) 0.013(3) -0.011(3)
F236 0.088(4) 0.105(5) 0.093(4) -0.018(3) 0.040(3) -0.047(4)
F237 0.047(3) 0.086(4) 0.151(6) 0.033(4) 0.005(3) -0.020(3)
F238 0.070(3) 0.048(2) 0.101(4) 0.004(2) 0.018(3) -0.010(2)
C262 0.071(5) 0.057(4) 0.043(4) -0.011(3) 0.003(3) -0.005(3)
F239 0.105(5) 0.095(4) 0.063(3) 0.001(3) 0.035(3) 0.014(4)
F240 0.096(4) 0.124(6) 0.064(3) 0.007(4) -0.019(3) -0.040(4)
F241 0.128(5) 0.060(3) 0.049(3) 0.000(2) 0.022(3) -0.011(3)
C270 0.080(6) 0.050(4) 0.064(5) -0.014(3) 0.007(4) -0.011(3)
F242 0.095(5) 0.051(3) 0.189(9) -0.015(4) -0.006(5) -0.022(3)
F243 0.072(3) 0.072(3) 0.073(3) -0.012(3) 0.008(2) -0.009(3)
F244 0.101(5) 0.167(8) 0.059(3) -0.013(4) -0.003(3) -0.040(5)
C271 0.092(6) 0.045(4) 0.087(5) 0.011(4) 0.034(4) 0.013(4)
F245 0.122(5) 0.044(2) 0.084(4) 0.007(2) 0.022(3) -0.002(3)
F246 0.121(6) 0.081(4) 0.156(7) 0.048(4) 0.080(6) 0.045(4)
F247 0.085(4) 0.058(3) 0.100(4) 0.014(3) 0.006(3) 0.010(3)
C279 0.070(4) 0.074(4) 0.036(3) 0.001(3) 0.015(3) -0.016(3)
F248 0.124(11) 0.075(5) 0.041(6) -0.007(4) 0.019(7) -0.009(6)
F249 0.079(6) 0.102(10) 0.044(6) 0.012(8) 0.027(5) -0.023(6)
F250 0.077(6) 0.135(11) 0.039(5) 0.001(8) 0.008(5) 0.011(7)
F348 0.123(13) 0.088(8) 0.040(7) 0.009(7) 0.002(9) 0.012(8)
F349 0.121(13) 0.109(10) 0.039(7) -0.009(8) 0.009(9) -0.051(10)
F350 0.079(7) 0.116(15) 0.042(9) -0.005(12) 0.017(5) -0.004(7)
C288 0.062(4) 0.058(4) 0.066(5) -0.001(3) 0.010(3) 0.003(3)
F251 0.077(3) 0.075(3) 0.054(3) -0.009(2) 0.008(2) 0.004(3)
F252 0.127(6) 0.063(3) 0.077(4) -0.010(3) 0.026(4) -0.022(3)
F253 0.072(3) 0.081(4) 0.104(5) -0.022(3) 0.008(3) 0.013(3)
C289 0.059(4) 0.064(4) 0.051(4) 0.010(3) -0.005(3) -0.002(3)
F254 0.064(3) 0.076(3) 0.059(3) 0.012(2) -0.006(2) 0.003(2)
F255 0.079(4) 0.077(3) 0.067(3) 0.014(3) -0.015(3) -0.021(3)
F256 0.076(3) 0.096(4) 0.043(2) -0.002(2) -0.007(2) 0.000(3)
C298 0.066(4) 0.051(4) 0.079(5) -0.007(3) 0.006(3) 0.014(3)
F257 0.103(8) 0.060(6) 0.107(8) -0.028(6) -0.005(6) 0.016(5)
F258 0.069(6) 0.113(11) 0.081(8) -0.031(7) 0.013(5) 0.014(6)
F259 0.22(2) 0.047(5) 0.101(9) -0.003(5) 0.064(11) -0.003(8)
F357 0.073(7) 0.040(5) 0.070(6) -0.013(4) -0.008(5) 0.012(5)
F358 0.060(6) 0.065(8) 0.157(15) -0.051(9) -0.019(7) 0.005(5)
F359 0.113(11) 0.079(8) 0.064(8) -0.011(6) 0.018(8) 0.026(9)
C296 0.113(9) 0.092(8) 0.038(6) 0.021(6) -0.030(6) -0.030(7)
F260 0.182(9) 0.167(8) 0.071(4) -0.027(5) -0.009(5) -0.049(6)
F261 0.170(8) 0.093(4) 0.101(5) 0.027(4) -0.071(5) -0.024(4)
F262 0.103(8) 0.086(6) 0.064(6) 0.008(5) -0.031(5) -0.020(6)
C396 0.178(13) 0.128(13) 0.066(12) 0.005(9) -0.049(9) -0.016(9)
F362 0.184(15) 0.110(11) 0.044(6) -0.009(7) -0.026(8) -0.005(10)
C306 0.060(4) 0.054(4) 0.053(4) -0.015(3) 0.010(3) 0.009(3)
F263 0.128(6) 0.068(3) 0.058(3) -0.008(2) 0.025(3) 0.031(3)
F264 0.068(3) 0.081(3) 0.123(5) -0.047(4) 0.032(3) -0.002(3)
F265 0.094(4) 0.065(3) 0.049(2) -0.021(2) 0.018(2) 0.003(3)
C307 0.074(5) 0.070(4) 0.037(3) 0.002(3) -0.001(3) 0.006(4)
F266 0.116(5) 0.075(3) 0.037(2) 0.006(2) -0.002(2) 0.011(3)
F267 0.119(5) 0.064(3) 0.064(3) 0.008(3) -0.013(3) 0.000(3)
F268 0.093(4) 0.119(5) 0.075(4) 0.034(4) 0.023(3) 0.043(4)
C280 0.075(5) 0.056(4) 0.047(4) 0.001(3) 0.015(3) -0.012(3)
F269 0.096(4) 0.065(3) 0.077(3) -0.006(3) -0.017(3) -0.012(3)
F270 0.143(7) 0.104(5) 0.070(4) -0.007(3) 0.031(4) -0.070(5)
F271 0.098(5) 0.068(3) 0.112(5) -0.033(3) -0.009(4) 0.004(3)
C200 0.061(4) 0.045(3) 0.035(3) 0.000(3) 0.008(3) -0.002(3)
C201 0.052(4) 0.041(3) 0.035(3) -0.006(2) 0.007(2) -0.006(3)
C202 0.048(3) 0.048(3) 0.040(3) -0.006(3) 0.005(2) -0.005(3)
C203 0.056(4) 0.055(4) 0.041(3) -0.012(3) 0.011(3) -0.013(3)
C204 0.065(4) 0.058(4) 0.033(3) -0.003(3) 0.005(3) -0.013(3)
C205 0.065(5) 0.057(4) 0.037(3) -0.003(3) 0.004(3) -0.001(3)
C206 0.054(4) 0.049(3) 0.036(3) -0.004(3) 0.009(3) -0.005(3)
C209 0.047(4) 0.052(3) 0.039(3) 0.008(3) 0.013(3) 0.005(3)
C210 0.044(3) 0.042(3) 0.044(3) 0.004(3) 0.017(3) 0.002(2)
C211 0.048(4) 0.052(3) 0.043(3) 0.000(3) 0.016(3) -0.001(3)
C212 0.051(4) 0.060(4) 0.037(3) -0.007(3) 0.012(3) -0.007(3)
C213 0.047(3) 0.055(3) 0.039(3) 0.001(3) 0.018(3) 0.002(3)
C214 0.041(3) 0.049(3) 0.046(3) -0.003(3) 0.015(3) -0.001(3)
C215 0.045(3) 0.051(3) 0.038(3) 0.000(3) 0.007(2) 0.004(3)
C218 0.043(3) 0.040(3) 0.052(4) 0.005(3) 0.010(3) -0.007(3)
C219 0.042(3) 0.040(3) 0.051(4) -0.003(3) 0.013(3) -0.008(3)
C220 0.048(4) 0.043(3) 0.045(3) 0.001(3) 0.016(3) -0.011(3)
C221 0.047(4) 0.048(3) 0.051(4) -0.004(3) 0.011(3) -0.009(3)
C222 0.059(4) 0.059(4) 0.048(4) -0.015(3) 0.009(3) -0.012(3)
C223 0.065(5) 0.048(3) 0.045(4) -0.002(3) 0.012(3) -0.007(3)
C224 0.053(4) 0.041(3) 0.047(4) -0.004(3) 0.013(3) -0.008(3)
C227 0.038(3) 0.057(4) 0.048(4) 0.006(3) 0.015(3) 0.008(3)
C228 0.042(3) 0.056(3) 0.044(3) 0.000(3) 0.011(3) 0.005(3)
C229 0.051(4) 0.054(3) 0.038(3) -0.002(3) 0.016(3) -0.004(3)
C230 0.058(4) 0.059(4) 0.045(4) -0.002(3) 0.022(3) -0.002(3)
C231 0.053(4) 0.063(4) 0.050(4) 0.003(3) 0.021(3) 0.004(3)
C232 0.040(3) 0.062(4) 0.056(4) 0.000(3) 0.014(3) 0.000(3)
C233 0.039(3) 0.062(4) 0.047(4) 0.004(3) 0.011(3) 0.003(3)
C236 0.052(4) 0.049(3) 0.033(3) 0.003(3) 0.011(3) -0.004(3)
C237 0.054(4) 0.047(3) 0.037(3) 0.006(3) 0.016(3) 0.001(3)
C238 0.060(4) 0.052(3) 0.035(3) -0.001(3) 0.015(3) 0.000(3)
C239 0.066(5) 0.050(3) 0.041(4) 0.010(3) 0.018(3) 0.004(3)
C240 0.057(4) 0.051(4) 0.052(4) 0.015(3) 0.015(3) 0.001(3)
C241 0.049(4) 0.050(3) 0.053(4) 0.013(3) 0.011(3) -0.004(3)
C242 0.048(3) 0.053(3) 0.032(3) 0.007(3) 0.010(2) -0.001(3)
C245 0.046(4) 0.043(3) 0.063(4) 0.015(3) -0.005(3) -0.006(3)
C246 0.050(4) 0.041(3) 0.046(3) 0.000(3) 0.013(3) -0.001(3)
C247 0.053(4) 0.043(3) 0.049(4) 0.001(3) 0.013(3) 0.000(3)
C248 0.064(5) 0.041(3) 0.054(4) 0.001(3) 0.010(3) 0.001(3)
C249 0.064(5) 0.045(3) 0.061(4) -0.002(3) 0.019(3) -0.003(3)
C250 0.060(4) 0.044(3) 0.045(3) -0.006(3) 0.015(3) -0.005(3)
C251 0.055(4) 0.049(3) 0.043(3) -0.008(3) 0.012(3) -0.011(3)
C254 0.040(3) 0.050(3) 0.048(4) 0.009(3) 0.006(3) -0.006(3)
C255 0.042(3) 0.039(3) 0.053(4) 0.001(3) 0.008(3) -0.001(2)
C256 0.043(3) 0.045(3) 0.052(4) -0.003(3) 0.015(3) -0.004(3)
C257 0.055(4) 0.046(3) 0.051(4) -0.009(3) 0.009(3) -0.003(3)
C258 0.052(4) 0.046(3) 0.065(5) -0.005(3) 0.009(3) -0.007(3)
C259 0.042(3) 0.046(3) 0.065(4) -0.007(3) 0.009(3) -0.005(3)
C260 0.044(3) 0.049(3) 0.053(4) 0.004(3) 0.012(3) -0.002(3)
C263 0.055(4) 0.038(3) 0.050(4) 0.004(3) 0.009(3) 0.001(3)
C264 0.061(4) 0.042(3) 0.041(3) -0.002(3) 0.015(3) 0.000(3)
C265 0.065(5) 0.044(3) 0.060(4) 0.011(3) 0.020(4) 0.007(3)
C266 0.073(5) 0.041(3) 0.060(4) 0.002(3) 0.026(4) 0.002(3)
C267 0.083(6) 0.037(3) 0.070(5) -0.004(3) 0.033(4) -0.006(3)
C268 0.072(5) 0.046(4) 0.065(5) -0.011(3) 0.020(4) -0.008(3)
C269 0.065(4) 0.038(3) 0.048(4) -0.005(3) 0.008(3) 0.000(3)
C272 0.053(4) 0.056(4) 0.033(3) -0.001(3) 0.011(3) -0.011(3)
C273 0.051(4) 0.047(3) 0.035(3) 0.005(3) 0.015(3) -0.003(3)
C274 0.059(4) 0.045(3) 0.042(3) 0.006(3) 0.015(3) -0.008(3)
C275 0.062(4) 0.057(4) 0.039(3) 0.004(3) 0.014(3) -0.006(3)
C276 0.062(4) 0.066(4) 0.038(3) 0.012(3) 0.014(3) -0.010(4)
C277 0.061(4) 0.066(4) 0.037(4) 0.008(3) 0.017(3) -0.003(3)
C278 0.060(4) 0.052(3) 0.034(3) 0.004(3) 0.014(3) -0.006(3)
C281 0.050(4) 0.045(3) 0.038(3) 0.001(3) -0.003(3) 0.000(3)
C282 0.043(3) 0.047(3) 0.044(3) 0.006(3) 0.008(3) -0.010(3)
C283 0.048(4) 0.049(3) 0.042(3) 0.008(3) 0.003(3) -0.005(3)
C284 0.053(4) 0.059(4) 0.047(4) 0.011(3) 0.006(3) -0.006(3)
C285 0.048(4) 0.054(4) 0.052(4) 0.013(3) 0.006(3) -0.005(3)
C286 0.054(4) 0.048(3) 0.050(4) 0.008(3) 0.010(3) -0.006(3)
C287 0.042(3) 0.057(4) 0.035(3) 0.005(3) 0.008(2) -0.001(3)
C290 0.044(3) 0.041(3) 0.043(3) 0.003(3) -0.002(3) 0.001(3)
C291 0.052(4) 0.042(3) 0.037(3) 0.006(3) 0.005(3) 0.002(3)
C292 0.045(3) 0.047(3) 0.042(3) 0.001(3) 0.004(2) 0.002(3)
C293 0.049(4) 0.046(3) 0.050(4) 0.005(3) 0.008(3) 0.002(3)
C294 0.104(8) 0.051(4) 0.068(6) 0.011(4) -0.021(5) 0.014(5)
C295 0.168(13) 0.061(5) 0.054(5) 0.005(4) -0.046(7) 0.033(7)
C297 0.101(7) 0.045(3) 0.041(4) -0.003(3) -0.011(4) 0.019(4)
C299 0.063(4) 0.038(3) 0.035(3) -0.007(2) 0.007(3) 0.002(3)
C300 0.047(3) 0.051(3) 0.033(3) -0.007(3) 0.008(2) -0.003(3)
C301 0.059(4) 0.048(3) 0.036(3) -0.006(3) 0.010(3) 0.003(3)
C302 0.063(4) 0.058(4) 0.031(3) -0.001(3) 0.009(3) 0.001(3)
C303 0.055(4) 0.068(4) 0.029(3) -0.005(3) 0.012(3) 0.001(3)
C304 0.048(4) 0.051(3) 0.045(4) -0.015(3) 0.012(3) -0.002(3)
C305 0.049(3) 0.048(3) 0.039(3) -0.009(3) 0.007(2) 0.002(3)
N400 0.061(4) 0.038(3) 0.064(4) 0.002(2) -0.001(3) 0.002(2)
C400 0.065(4) 0.038(3) 0.065(4) 0.006(3) 0.000(3) 0.001(3)
C401 0.077(5) 0.057(4) 0.059(4) 0.008(4) 0.001(4) 0.007(4)
C402 0.074(5) 0.061(4) 0.067(5) 0.019(4) 0.008(4) 0.010(4)
C403 0.119(10) 0.099(8) 0.079(7) 0.019(6) -0.001(6) 0.053(8)
C404 0.064(4) 0.046(3) 0.063(4) 0.002(3) 0.009(3) 0.001(3)
C405 0.072(5) 0.045(3) 0.045(4) -0.002(3) 0.011(3) -0.002(3)
C406 0.068(5) 0.062(4) 0.044(4) 0.003(3) 0.016(3) -0.003(3)
C407 0.070(5) 0.058(4) 0.054(4) 0.001(3) 0.011(3) -0.001(3)
C408 0.056(4) 0.049(3) 0.075(5) 0.002(3) 0.010(3) -0.003(3)
C409 0.073(6) 0.057(4) 0.131(9) 0.013(5) 0.036(6) -0.004(4)
C410 0.089(7) 0.062(5) 0.140(10) -0.002(6) 0.063(7) -0.004(5)
C411 0.10(2) 0.090(17) 0.16(3) 0.02(2) 0.08(2) 0.010(16)
C421 0.061(9) 0.096(15) 0.057(10) 0.011(10) 0.030(8) -0.010(9)
C412 0.081(6) 0.052(4) 0.079(5) 0.006(4) -0.023(4) -0.009(4)
C413 0.127(9) 0.060(5) 0.074(6) -0.010(4) -0.027(5) 0.005(5)
C414 0.114(13) 0.096(16) 0.052(9) -0.020(9) -0.012(9) 0.047(12)
C415 0.100(14) 0.17(3) 0.084(16) -0.028(17) -0.024(11) 0.019(15)
C424 0.150(19) 0.090(18) 0.083(14) -0.030(14) -0.042(14) 0.045(17)
C425 0.19(3) 0.21(4) 0.15(3) -0.12(3) -0.11(3) 0.13(3)
N500 0.075(5) 0.053(3) 0.092(5) -0.008(3) -0.003(4) 0.009(3)
C500 0.076(5) 0.066(5) 0.073(5) 0.002(4) 0.017(4) 0.012(4)
C501 0.065(8) 0.053(7) 0.045(6) 0.009(5) 0.025(6) 0.002(6)
C502 0.081(10) 0.054(8) 0.053(8) 0.009(6) 0.024(7) 0.010(7)
C503 0.083(11) 0.071(10) 0.076(11) 0.001(8) -0.009(9) 0.017(8)
C504 0.109(9) 0.081(6) 0.101(7) -0.010(6) 0.013(6) 0.004(6)
C505 0.124(10) 0.091(8) 0.112(9) 0.003(7) 0.019(7) -0.004(7)
C506 0.093(12) 0.099(13) 0.079(10) 0.012(8) 0.010(8) 0.018(10)
C507 0.086(13) 0.126(19) 0.094(15) 0.005(13) 0.035(12) 0.030(12)
C508 0.082(6) 0.069(5) 0.087(6) -0.002(5) -0.003(5) 0.007(5)
C509 0.112(13) 0.056(8) 0.085(9) 0.007(6) 0.003(7) -0.011(8)
C510 0.134(17) 0.072(11) 0.097(12) 0.008(9) -0.019(11) -0.006(11)
C511 0.21(4) 0.15(3) 0.114(15) -0.022(16) -0.004(17) -0.02(3)
C512 0.107(9) 0.101(7) 0.133(11) 0.013(7) 0.000(8) -0.022(6)
C513 0.082(7) 0.093(6) 0.085(7) -0.004(5) 0.017(5) -0.016(5)
C514 0.067(9) 0.053(7) 0.106(15) 0.001(8) 0.008(8) 0.000(6)
C515 0.069(10) 0.051(7) 0.070(11) 0.003(7) 0.005(7) -0.008(7)
C601 0.055(10) 0.074(13) 0.088(12) 0.043(10) 0.041(8) 0.003(9)
C602 0.083(16) 0.085(18) 0.14(2) 0.057(16) 0.051(15) 0.026(15)
C603 0.17(4) 0.15(4) 0.19(4) 0.12(3) 0.07(3) 0.08(4)
C606 0.14(2) 0.12(3) 0.12(2) -0.014(18) 0.04(2) -0.03(2)
C607 0.18(5) 0.10(3) 0.13(2) -0.013(18) 0.04(2) 0.02(3)
C609 0.13(2) 0.079(14) 0.21(3) 0.027(17) -0.06(2) -0.026(14)
C610 0.14(2) 0.12(3) 0.19(3) 0.01(3) -0.05(2) 0.001(18)
C611 0.13(3) 0.16(5) 0.19(3) 0.01(2) -0.06(2) 0.04(3)
C614 0.085(15) 0.111(14) 0.051(10) -0.021(10) 0.035(10) -0.029(12)
C615 0.075(16) 0.11(2) 0.049(11) -0.019(13) 0.018(10) -0.024(17)

loop_
_atom_type_symbol
_atom_type_description
_atom_type_scat_dispersion_real
_atom_type_scat_dispersion_imag
_atom_type_scat_source
C C 0.0181 0.0091 'International Tables Vol C Tables 4.2.6.8 and 6.1.1.4'
H H 0.0000 0.0000 'International Tables Vol C Tables 4.2.6.8 and 6.1.1.4'
B B 0.0090 0.0039 'International Tables Vol C Tables 4.2.6.8 and 6.1.1.4'
N N 0.0311 0.0180 'International Tables Vol C Tables 4.2.6.8 and 6.1.1.4'
O O 0.0492 0.0322 'International Tables Vol C Tables 4.2.6.8 and 6.1.1.4'
F F 0.0727 0.0534 'International Tables Vol C Tables 4.2.6.8 and 6.1.1.4'

loop_
_geom_angle_atom_site_label_1
_geom_angle_atom_site_label_2
_geom_angle_atom_site_label_3
_geom_angle
_geom_angle_site_symmetry_1
_geom_angle_site_symmetry_3
C1 O1 B10 119.3(6) . .
B5 O2 C10 121.2(6) . .
C19 O3 B9 120.8(6) . .
B4 O4 C28 121.0(6) . .
B3 O5 C37 119.5(6) . .
C46 O6 B2 119.7(6) . .
C55 O7 B1 122.8(6) . .
B6 O8 C64 121.1(6) . .
C73 O9 B11 121.4(5) . .
B8 O10 C82 121.8(6) . .
B7 O11 C91 122.7(7) . .
B12 O12 C100 119.7(6) . .
O7 B1 B2 117.7(6) . .
O7 B1 B10 121.3(6) . .
B2 B1 B10 61.9(5) . .
O7 B1 B5 124.7(6) . .
B2 B1 B5 109.9(6) . .
B10 B1 B5 60.7(5) . .
O7 B1 B6 124.7(6) . .
B2 B1 B6 106.8(5) . .
B10 B1 B6 107.5(6) . .
B5 B1 B6 59.5(4) . .
O7 B1 B7 120.1(7) . .
B2 B1 B7 59.8(4) . .
B10 B1 B7 108.7(5) . .
B5 B1 B7 107.0(5) . .
B6 B1 B7 58.2(4) . .
O6 B2 B1 125.8(6) . .
O6 B2 B8 118.1(6) . .
B1 B2 B8 110.0(5) . .
O6 B2 B7 123.4(7) . .
B1 B2 B7 62.3(4) . .
B8 B2 B7 60.7(5) . .
O6 B2 B10 122.7(7) . .
B1 B2 B10 59.4(4) . .
B8 B2 B10 106.7(6) . .
B7 B2 B10 108.7(5) . .
O6 B2 B3 117.1(6) . .
B1 B2 B3 107.8(5) . .
B8 B2 B3 59.4(4) . .
B7 B2 B3 108.4(5) . .
B10 B2 B3 58.9(4) . .
O5 B3 B8 117.3(6) . .
O5 B3 B10 127.8(6) . .
B8 B3 B10 107.5(6) . .
O5 B3 B4 123.4(7) . .
B8 B3 B4 108.1(5) . .
B10 B3 B4 59.2(5) . .
O5 B3 B2 124.0(6) . .
B8 B3 B2 59.1(5) . .
B10 B3 B2 60.2(5) . .
B4 B3 B2 107.3(5) . .
O5 B3 B12 117.6(6) . .
B8 B3 B12 59.5(4) . .
B10 B3 B12 107.2(5) . .
B4 B3 B12 60.5(4) . .
B2 B3 B12 106.5(5) . .
O4 B4 B10 114.2(6) . .
O4 B4 B9 129.5(7) . .
B10 B4 B9 107.3(6) . .
O4 B4 B3 118.0(6) . .
B10 B4 B3 59.6(4) . .
B9 B4 B3 107.0(5) . .
O4 B4 B5 121.0(6) . .
B10 B4 B5 59.8(5) . .
B9 B4 B5 59.7(4) . .
B3 B4 B5 107.2(6) . .
O4 B4 B12 127.8(7) . .
B10 B4 B12 107.2(6) . .
B9 B4 B12 58.7(4) . .
B3 B4 B12 60.1(4) . .
B5 B4 B12 106.5(5) . .
O2 B5 B1 121.1(6) . .
O2 B5 B6 125.9(6) . .
B1 B5 B6 61.3(5) . .
O2 B5 B10 117.9(6) . .
B1 B5 B10 59.3(5) . .
B6 B5 B10 107.9(5) . .
O2 B5 B9 124.7(6) . .
B1 B5 B9 108.9(5) . .
B6 B5 B9 60.5(4) . .
B10 B5 B9 106.5(5) . .
O2 B5 B4 118.9(6) . .
B1 B5 B4 107.6(5) . .
B6 B5 B4 108.2(5) . .
B10 B5 B4 59.1(4) . .
B9 B5 B4 59.4(4) . .
O8 B6 B11 127.5(6) . .
O8 B6 B7 122.8(7) . .
B11 B6 B7 60.3(4) . .
O8 B6 B5 116.4(6) . .
B11 B6 B5 108.2(5) . .
B7 B6 B5 109.3(5) . .
O8 B6 B9 123.4(6) . .
B11 B6 B9 59.6(4) . .
B7 B6 B9 108.3(5) . .
B5 B6 B9 60.0(4) . .
O8 B6 B1 117.5(6) . .
B11 B6 B1 108.2(5) . .
B7 B6 B1 61.3(4) . .
B5 B6 B1 59.2(4) . .
B9 B6 B1 106.8(5) . .
O11 B7 B6 119.7(6) . .
O11 B7 B11 115.9(7) . .
B6 B7 B11 59.6(4) . .
O11 B7 B2 127.3(7) . .
B6 B7 B2 107.1(6) . .
B11 B7 B2 107.5(6) . .
O11 B7 B8 120.4(6) . .
B6 B7 B8 107.7(6) . .
B11 B7 B8 60.5(4) . .
B2 B7 B8 59.4(5) . .
O11 B7 B1 128.0(7) . .
B6 B7 B1 60.5(4) . .
B11 B7 B1 107.0(6) . .
B2 B7 B1 57.9(4) . .
B8 B7 B1 105.5(6) . .
O10 B8 B2 125.4(6) . .
O10 B8 B3 124.7(6) . .
B2 B8 B3 61.5(5) . .
O10 B8 B12 119.4(6) . .
B2 B8 B12 109.7(6) . .
B3 B8 B12 61.4(5) . .
O10 B8 B11 117.8(6) . .
B2 B8 B11 106.8(5) . .
B3 B8 B11 107.9(5) . .
B12 B8 B11 59.0(4) . .
O10 B8 B7 119.8(6) . .
B2 B8 B7 59.9(4) . .
B3 B8 B7 109.5(5) . .
B12 B8 B7 107.8(5) . .
B11 B8 B7 59.1(4) . .
O3 B9 B11 123.1(6) . .
O3 B9 B12 124.7(6) . .
B11 B9 B12 59.9(4) . .
O3 B9 B4 121.6(7) . .
B11 B9 B4 109.2(5) . .
B12 B9 B4 61.9(4) . .
O3 B9 B5 118.2(6) . .
B11 B9 B5 107.4(6) . .
B12 B9 B5 109.9(5) . .
B4 B9 B5 60.9(4) . .
O3 B9 B6 119.0(6) . .
B11 B9 B6 59.1(4) . .
B12 B9 B6 107.9(5) . .
B4 B9 B6 108.6(5) . .
B5 B9 B6 59.5(4) . .
O1 B10 B1 121.7(6) . .
O1 B10 B4 123.3(7) . .
B1 B10 B4 109.7(6) . .
O1 B10 B3 116.5(6) . .
B1 B10 B3 108.8(6) . .
B4 B10 B3 61.1(4) . .
O1 B10 B5 127.7(6) . .
B1 B10 B5 60.0(4) . .
B4 B10 B5 61.1(5) . .
B3 B10 B5 109.4(5) . .
O1 B10 B2 116.4(6) . .
B1 B10 B2 58.7(4) . .
B4 B10 B2 109.4(5) . .
B3 B10 B2 60.9(5) . .
B5 B10 B2 106.9(5) . .
O9 B11 B6 117.2(6) . .
O9 B11 B12 122.2(6) . .
B6 B11 B12 109.8(6) . .
O9 B11 B9 117.9(6) . .
B6 B11 B9 61.3(4) . .
B12 B11 B9 60.1(5) . .
O9 B11 B7 121.6(7) . .
B6 B11 B7 60.1(4) . .
B12 B11 B7 110.0(6) . .
B9 B11 B7 109.5(5) . .
O9 B11 B8 126.6(6) . .
B6 B11 B8 108.1(5) . .
B12 B11 B8 60.2(4) . .
B9 B11 B8 107.8(5) . .
B7 B11 B8 60.5(4) . .
O12 B12 B11 121.2(6) . .
O12 B12 B9 118.4(6) . .
B11 B12 B9 60.1(4) . .
O12 B12 B8 125.2(6) . .
B11 B12 B8 60.8(4) . .
B9 B12 B8 108.2(5) . .
O12 B12 B3 124.8(6) . .
B11 B12 B3 107.6(6) . .
B9 B12 B3 107.0(5) . .
B8 B12 B3 59.1(4) . .
O12 B12 B4 120.6(6) . .
B11 B12 B4 107.3(5) . .
B9 B12 B4 59.4(4) . .
B8 B12 B4 106.9(6) . .
B3 B12 B4 59.4(4) . .
F3 C8 F1 108.0(9) . .
F3 C8 F2 107.9(10) . .
F1 C8 F2 105.6(9) . .
F3 C8 C6 113.8(7) . .
F1 C8 C6 110.9(10) . .
F2 C8 C6 110.3(8) . .
F6 C9 F4 110.4(12) . .
F6 C9 F5 107.7(12) . .
F4 C9 F5 100.6(9) . .
F6 C9 C4 112.4(9) . .
F4 C9 C4 113.4(9) . .
F5 C9 C4 111.7(9) . .
C4 C9 F6A 109.3(16) . .
C4 C9 F4A 100.5(17) . .
F6A C9 F4A 92(2) . .
F9 C17 F8 110.9(9) . .
F9 C17 F7 106.1(9) . .
F8 C17 F7 103.8(9) . .
F9 C17 C15 111.7(9) . .
F8 C17 C15 111.7(8) . .
F7 C17 C15 112.2(8) . .
F10A C18 F11A 114(3) . .
F10 C18 F11 110.2(12) . .
F10 C18 F12 101.7(12) . .
F11 C18 F12 105.1(14) . .
F10A C18 F12A 104(3) . .
F11A C18 F12A 107(2) . .
F10A C18 C13 118(2) . .
F11A C18 C13 109.2(18) . .
F10 C18 C13 115.7(10) . .
F11 C18 C13 110.7(11) . .
F12 C18 C13 112.6(10) . .
F12A C18 C13 103.6(17) . .
F13 C26 F15 108.9(7) . .
F13 C26 F14 105.0(7) . .
F15 C26 F14 106.7(7) . .
F13 C26 C22 113.4(6) . .
F15 C26 C22 111.5(7) . .
F14 C26 C22 110.9(7) . .
F18 C27 F17 108.4(7) . .
F18 C27 F16 105.8(7) . .
F17 C27 F16 106.5(8) . .
F18 C27 C24 113.2(7) . .
F17 C27 C24 111.5(7) . .
F16 C27 C24 111.0(6) . .
F20 C35 F19 107.0(9) . .
F20 C35 F21 106.9(10) . .
F19 C35 F21 104.8(10) . .
F20 C35 C31 112.7(8) . .
F19 C35 C31 112.3(9) . .
F21 C35 C31 112.6(8) . .
F23 C36 F24 108.1(9) . .
F23 C36 F22 105.7(8) . .
F24 C36 F22 106.1(9) . .
F23 C36 C33 111.6(8) . .
F24 C36 C33 112.7(8) . .
F22 C36 C33 112.1(8) . .
F27 C44 F25 106.1(9) . .
F27 C44 F26 106.9(8) . .
F25 C44 F26 105.1(8) . .
F27 C44 C42 112.8(7) . .
F25 C44 C42 113.0(7) . .
F26 C44 C42 112.3(8) . .
F29 C45 F28 107.5(9) . .
F29 C45 F30 104.9(8) . .
F28 C45 F30 105.0(7) . .
F29 C45 C40 114.1(8) . .
F28 C45 C40 111.7(8) . .
F30 C45 C40 113.0(8) . .
F32 C53 F33 108.3(7) . .
F32 C53 F31 105.7(8) . .
F33 C53 F31 104.2(7) . .
F32 C53 C49 113.0(6) . .
F33 C53 C49 113.7(8) . .
F31 C53 C49 111.3(7) . .
F34 C54 F36 105.8(8) . .
F34 C54 F35 106.9(7) . .
F36 C54 F35 106.5(7) . .
F34 C54 C51 112.2(7) . .
F36 C54 C51 111.8(7) . .
F35 C54 C51 113.3(8) . .
F39 C62 F38 108.4(8) . .
F39 C62 F37 105.5(7) . .
F38 C62 F37 104.5(10) . .
F39 C62 C60 112.4(9) . .
F38 C62 C60 113.2(7) . .
F37 C62 C60 112.2(8) . .
F41 C63 F42 106.5(10) . .
F41 C63 F40 110.2(10) . .
F42 C63 F40 104.2(9) . .
F41 C63 C58 111.1(9) . .
F42 C63 C58 113.5(8) . .
F40 C63 C58 111.1(10) . .
F44 C71 F43 108.1(8) . .
F44 C71 F45 104.1(8) . .
F43 C71 F45 107.3(7) . .
F44 C71 C67 112.4(7) . .
F43 C71 C67 112.6(8) . .
F45 C71 C67 111.9(8) . .
F46 C72 F48 109.7(8) . .
F46 C72 F47 104.9(8) . .
F48 C72 F47 104.8(9) . .
F46 C72 C69 113.9(9) . .
F48 C72 C69 112.5(7) . .
F47 C72 C69 110.3(7) . .
F49 C80 F51 113.3(10) . .
F49 C80 F50 101.0(11) . .
F51 C80 F50 102.5(10) . .
F49 C80 C76 112.6(8) . .
F51 C80 C76 113.6(9) . .
F50 C80 C76 112.7(9) . .
F52 C81 F54 109.6(10) . .
F52 C81 F53 108.2(11) . .
F54 C81 F53 104.7(11) . .
F52 C81 C78 113.2(8) . .
F54 C81 C78 110.8(9) . .
F53 C81 C78 109.9(9) . .
F57 C89 F55 108.3(8) . .
F57 C89 F56 105.9(8) . .
F55 C89 F56 104.6(7) . .
F57 C89 C85 112.2(7) . .
F55 C89 C85 113.7(8) . .
F56 C89 C85 111.5(7) . .
F58A C90 F60A 111(2) . .
F58 C90 F59 106.4(11) . .
F58 C90 F60 106.3(12) . .
F59 C90 F60 105.2(12) . .
F58A C90 F59A 106(3) . .
F60A C90 F59A 106(2) . .
F58A C90 C87 112.4(14) . .
F60A C90 C87 111.3(19) . .
F58 C90 C87 114.2(9) . .
F59 C90 C87 111.1(10) . .
F60 C90 C87 113.0(9) . .
F59A C90 C87 109.0(12) . .
F62 C98 F63 104.3(10) . .
F62 C98 F61 106.7(9) . .
F63 C98 F61 107.0(10) . .
F63A C98 C96 135(3) . .
F62 C98 C96 112.6(8) . .
F63 C98 C96 113.0(11) . .
F61 C98 C96 112.6(8) . .
F63A C98 F61A 101(3) . .
C96 C98 F61A 114(2) . .
F66 C99 F65 105.9(8) . .
F66 C99 F64 106.6(8) . .
F65 C99 F64 105.3(8) . .
F66 C99 C94 112.8(7) . .
F65 C99 C94 113.1(8) . .
F64 C99 C94 112.4(7) . .
F68 C107 F69 108.0(15) . .
F68 C107 F67 102.3(11) . .
F69 C107 F67 107.7(13) . .
F68 C107 C105 114.1(10) . .
F69 C107 C105 112.2(10) . .
F67 C107 C105 111.9(12) . .
F69A C107 C105 160(2) . .
F69A C107 F68A 92(2) . .
C105 C107 F68A 103.2(17) . .
F69A C107 F67A 83(2) . .
C105 C107 F67A 111.5(14) . .
F68A C107 F67A 78.2(18) . .
F70 C108 F71 109.9(15) . .
F70 C108 F72 104.7(13) . .
F71 C108 F72 101.9(12) . .
F70A C108 F72A 114(3) . .
F70A C108 C103 138(2) . .
F70 C108 C103 116.9(11) . .
F71 C108 C103 110.4(10) . .
F72 C108 C103 111.7(13) . .
F72A C108 C103 106.1(19) . .
F70A C108 F71A 94.2(18) . .
F72A C108 F71A 80(2) . .
C103 C108 F71A 102.3(12) . .
O1 C1 C2 106.7(6) . .
O1 C1 H1A 110.4 . .
C2 C1 H1A 110.4 . .
O1 C1 H1B 110.4 . .
C2 C1 H1B 110.4 . .
H1A C1 H1B 108.6 . .
C3 C2 C7 118.9(7) . .
C3 C2 C1 121.9(7) . .
C7 C2 C1 119.1(7) . .
C2 C3 C4 121.1(8) . .
C2 C3 H3 119.4 . .
C4 C3 H3 119.4 . .
C5 C4 C3 119.2(8) . .
C5 C4 C9 121.7(8) . .
C3 C4 C9 119.0(9) . .
C6 C5 C4 120.0(8) . .
C6 C5 H5 120.0 . .
C4 C5 H5 120.0 . .
C5 C6 C7 120.3(9) . .
C5 C6 C8 119.6(8) . .
C7 C6 C8 120.1(8) . .
C2 C7 C6 120.3(8) . .
C2 C7 H7 119.8 . .
C6 C7 H7 119.8 . .
O2 C10 C11 111.0(6) . .
O2 C10 H10A 109.4 . .
C11 C10 H10A 109.4 . .
O2 C10 H10B 109.4 . .
C11 C10 H10B 109.4 . .
H10A C10 H10B 108.0 . .
C16 C11 C12 120.0(7) . .
C16 C11 C10 121.2(7) . .
C12 C11 C10 118.8(7) . .
C13 C12 C11 119.6(8) . .
C13 C12 H12 120.2 . .
C11 C12 H12 120.2 . .
C12 C13 C14 120.7(8) . .
C12 C13 C18 117.6(9) . .
C14 C13 C18 121.7(8) . .
C15 C14 C13 120.2(8) . .
C15 C14 H14 119.9 . .
C13 C14 H14 119.9 . .
C14 C15 C16 120.6(8) . .
C14 C15 C17 122.0(8) . .
C16 C15 C17 117.3(8) . .
C11 C16 C15 118.8(7) . .
C11 C16 H16 120.6 . .
C15 C16 H16 120.6 . .
O3 C19 C20 109.5(6) . .
O3 C19 H19A 109.8 . .
C20 C19 H19A 109.8 . .
O3 C19 H19B 109.8 . .
C20 C19 H19B 109.8 . .
H19A C19 H19B 108.2 . .
C21 C20 C25 120.9(7) . .
C21 C20 C19 120.3(7) . .
C25 C20 C19 118.8(7) . .
C20 C21 C22 119.0(7) . .
C20 C21 H21 120.5 . .
C22 C21 H21 120.5 . .
C23 C22 C21 121.4(8) . .
C23 C22 C26 121.2(7) . .
C21 C22 C26 117.3(7) . .
C22 C23 C24 118.9(7) . .
C22 C23 H23 120.6 . .
C24 C23 H23 120.6 . .
C25 C24 C23 119.8(7) . .
C25 C24 C27 120.0(7) . .
C23 C24 C27 120.2(7) . .
C20 C25 C24 120.1(7) . .
C20 C25 H25 120.0 . .
C24 C25 H25 120.0 . .
O4 C28 C29 112.0(7) . .
O4 C28 H28A 109.2 . .
C29 C28 H28A 109.2 . .
O4 C28 H28B 109.2 . .
C29 C28 H28B 109.2 . .
H28A C28 H28B 107.9 . .
C30 C29 C34 118.7(9) . .
C30 C29 C28 121.7(8) . .
C34 C29 C28 119.6(8) . .
C31 C30 C29 121.1(8) . .
C31 C30 H30 119.4 . .
C29 C30 H30 119.4 . .
C30 C31 C32 122.1(9) . .
C30 C31 C35 119.0(9) . .
C32 C31 C35 118.8(9) . .
C31 C32 C33 116.7(9) . .
C31 C32 H32 121.6 . .
C33 C32 H32 121.6 . .
C34 C33 C32 121.8(8) . .
C34 C33 C36 120.5(9) . .
C32 C33 C36 117.6(9) . .
C33 C34 C29 119.5(8) . .
C33 C34 H34 120.3 . .
C29 C34 H34 120.3 . .
O5 C37 C38 110.3(6) . .
O5 C37 H37A 109.6 . .
C38 C37 H37A 109.6 . .
O5 C37 H37B 109.6 . .
C38 C37 H37B 109.6 . .
H37A C37 H37B 108.1 . .
C43 C38 C39 119.6(7) . .
C43 C38 C37 120.0(7) . .
C39 C38 C37 120.3(7) . .
C38 C39 C40 118.7(8) . .
C38 C39 H39 120.7 . .
C40 C39 H39 120.7 . .
C41 C40 C39 121.0(8) . .
C41 C40 C45 121.1(7) . .
C39 C40 C45 117.8(8) . .
C42 C41 C40 119.7(7) . .
C42 C41 H41 120.2 . .
C40 C41 H41 120.2 . .
C41 C42 C43 120.2(8) . .
C41 C42 C44 120.9(7) . .
C43 C42 C44 118.5(8) . .
C38 C43 C42 120.8(8) . .
C38 C43 H43 119.6 . .
C42 C43 H43 119.6 . .
O6 C46 C47 108.7(6) . .
O6 C46 H46A 110.0 . .
C47 C46 H46A 110.0 . .
O6 C46 H46B 110.0 . .
C47 C46 H46B 110.0 . .
H46A C46 H46B 108.3 . .
C52 C47 C48 119.5(7) . .
C52 C47 C46 120.1(7) . .
C48 C47 C46 120.4(7) . .
C47 C48 C49 118.5(7) . .
C47 C48 H48 120.7 . .
C49 C48 H48 120.7 . .
C50 C49 C48 121.2(8) . .
C50 C49 C53 121.2(7) . .
C48 C49 C53 117.5(7) . .
C51 C50 C49 118.1(7) . .
C51 C50 H50 120.9 . .
C49 C50 H50 120.9 . .
C52 C51 C50 121.7(8) . .
C52 C51 C54 118.6(8) . .
C50 C51 C54 119.6(7) . .
C51 C52 C47 120.9(8) . .
C51 C52 H52 119.5 . .
C47 C52 H52 119.5 . .
O7 C55 C56 107.6(6) . .
O7 C55 H55A 110.2 . .
C56 C55 H55A 110.2 . .
O7 C55 H55B 110.2 . .
C56 C55 H55B 110.2 . .
H55A C55 H55B 108.5 . .
C57 C56 C61 119.9(8) . .
C57 C56 C55 120.9(7) . .
C61 C56 C55 119.2(8) . .
C58 C57 C56 120.9(8) . .
C58 C57 H57 119.5 . .
C56 C57 H57 119.5 . .
C57 C58 C59 121.4(9) . .
C57 C58 C63 120.0(9) . .
C59 C58 C63 118.6(9) . .
C60 C59 C58 117.2(9) . .
C60 C59 H59 121.4 . .
C58 C59 H59 121.4 . .
C59 C60 C61 123.8(8) . .
C59 C60 C62 120.5(9) . .
C61 C60 C62 115.7(10) . .
C56 C61 C60 116.7(9) . .
C56 C61 H61 121.6 . .
C60 C61 H61 121.6 . .
O8 C64 C65 109.3(6) . .
O8 C64 H64A 109.8 . .
C65 C64 H64A 109.8 . .
O8 C64 H64B 109.8 . .
C65 C64 H64B 109.8 . .
H64A C64 H64B 108.3 . .
C66 C65 C70 119.1(7) . .
C66 C65 C64 121.7(7) . .
C70 C65 C64 119.3(7) . .
C65 C66 C67 120.2(8) . .
C65 C66 H66 119.9 . .
C67 C66 H66 119.9 . .
C68 C67 C66 120.5(8) . .
C68 C67 C71 120.6(7) . .
C66 C67 C71 118.8(8) . .
C67 C68 C69 119.9(7) . .
C67 C68 H68 120.0 . .
C69 C68 H68 120.0 . .
C70 C69 C68 120.1(8) . .
C70 C69 C72 121.0(8) . .
C68 C69 C72 118.8(7) . .
C69 C70 C65 120.2(8) . .
C69 C70 H70 119.9 . .
C65 C70 H70 119.9 . .
O9 C73 C74 110.4(6) . .
O9 C73 H73A 109.6 . .
C74 C73 H73A 109.6 . .
O9 C73 H73B 109.6 . .
C74 C73 H73B 109.6 . .
H73A C73 H73B 108.1 . .
C75 C74 C79 120.3(7) . .
C75 C74 C73 120.2(7) . .
C79 C74 C73 119.5(7) . .
C74 C75 C76 119.3(8) . .
C74 C75 H75 120.3 . .
C76 C75 H75 120.3 . .
C77 C76 C75 120.3(7) . .
C77 C76 C80 121.8(8) . .
C75 C76 C80 117.6(8) . .
C78 C77 C76 119.6(7) . .
C78 C77 H77 120.2 . .
C76 C77 H77 120.2 . .
C77 C78 C79 120.4(8) . .
C77 C78 C81 120.3(8) . .
C79 C78 C81 118.9(8) . .
C74 C79 C78 119.9(7) . .
C74 C79 H79 120.0 . .
C78 C79 H79 120.0 . .
O10 C82 C83 108.6(6) . .
O10 C82 H82A 110.0 . .
C83 C82 H82A 110.0 . .
O10 C82 H82B 110.0 . .
C83 C82 H82B 110.0 . .
H82A C82 H82B 108.3 . .
C84 C83 C88 119.1(7) . .
C84 C83 C82 122.2(6) . .
C88 C83 C82 118.6(7) . .
C83 C84 C85 121.4(7) . .
C83 C84 H84 119.3 . .
C85 C84 H84 119.3 . .
C86 C85 C84 121.2(8) . .
C86 C85 C89 121.1(8) . .
C84 C85 C89 117.8(7) . .
C85 C86 C87 117.9(8) . .
C85 C86 H86 121.1 . .
C87 C86 H86 121.1 . .
C86 C87 C88 121.5(7) . .
C86 C87 C90 119.5(8) . .
C88 C87 C90 119.0(8) . .
C83 C88 C87 118.9(8) . .
C83 C88 H88 120.6 . .
C87 C88 H88 120.6 . .
O11 C91 C92 111.0(7) . .
O11 C91 H91A 109.4 . .
C92 C91 H91A 109.4 . .
O11 C91 H91B 109.4 . .
C92 C91 H91B 109.4 . .
H91A C91 H91B 108.0 . .
C97 C92 C93 118.8(8) . .
C97 C92 C91 119.8(8) . .
C93 C92 C91 121.3(8) . .
C94 C93 C92 119.9(8) . .
C94 C93 H93 120.1 . .
C92 C93 H93 120.1 . .
C93 C94 C95 122.7(9) . .
C93 C94 C99 117.6(8) . .
C95 C94 C99 119.6(8) . .
C94 C95 C96 118.7(8) . .
C94 C95 H95 120.7 . .
C96 C95 H95 120.7 . .
C95 C96 C97 118.8(8) . .
C95 C96 C98 119.8(8) . .
C97 C96 C98 121.4(8) . .
C92 C97 C96 121.1(8) . .
C92 C97 H97 119.5 . .
C96 C97 H97 119.5 . .
O12 C100 C101 110.9(7) . .
O12 C100 H10C 109.4 . .
C101 C100 H10C 109.4 . .
O12 C100 H10D 109.4 . .
C101 C100 H10D 109.4 . .
H10C C100 H10D 108.0 . .
C102 C101 C106 120.8(8) . .
C102 C101 C100 118.5(8) . .
C106 C101 C100 120.6(7) . .
C101 C102 C103 117.8(10) . .
C101 C102 H102 121.1 . .
C103 C102 H102 121.1 . .
C104 C103 C102 122.2(10) . .
C104 C103 C108 118.7(9) . .
C102 C103 C108 119.1(12) . .
C103 C104 C105 119.6(9) . .
C103 C104 H104 120.2 . .
C105 C104 H104 120.2 . .
C104 C105 C106 119.8(10) . .
C104 C105 C107 119.6(9) . .
C106 C105 C107 120.6(11) . .
C101 C106 C105 119.8(9) . .
C101 C106 H106 120.1 . .
C105 C106 H106 120.1 . .
B200 O200 C200 122.5(6) . .
B202 O201 C209 121.7(6) . .
B208 O202 C218 120.0(5) . .
B206 O203 C227 121.3(6) . .
B205 O204 C236 123.1(6) . .
B203 O205 C245 119.2(5) . .
B204 O206 C254 120.0(5) . .
B207 O207 C263 118.2(6) . .
B201 O208 C272 121.1(6) . .
C281 O209 B209 120.8(5) . .
C290 O300 B300 121.1(5) . .
B301 O301 C299 122.5(5) . .
O200 B200 B209 117.6(5) . .
O200 B200 B203 125.3(5) . .
B209 B200 B203 108.4(5) . .
O200 B200 B204 120.9(6) . .
B209 B200 B204 60.8(4) . .
B203 B200 B204 59.8(4) . .
O200 B200 B201 120.5(5) . .
B209 B200 B201 59.5(4) . .
B203 B200 B201 107.3(5) . .
B204 B200 B201 107.8(5) . .
O200 B200 B202 125.3(6) . .
B209 B200 B202 107.8(5) . .
B203 B200 B202 58.7(4) . .
B204 B200 B202 106.8(5) . .
B201 B200 B202 60.3(4) . .
O208 B201 B208 114.9(6) . .
O208 B201 B209 127.6(6) . .
B208 B201 B209 109.5(5) . .
O208 B201 B207 121.7(5) . .
B208 B201 B207 60.5(4) . .
B209 B201 B207 60.9(4) . .
O208 B201 B200 126.1(5) . .
B208 B201 B200 108.1(5) . .
B209 B201 B200 58.4(4) . .
B207 B201 B200 106.9(5) . .
O208 B201 B202 119.2(6) . .
B208 B201 B202 59.1(4) . .
B209 B201 B202 106.7(5) . .
B207 B201 B202 106.4(5) . .
B200 B201 B202 60.1(4) . .
O201 B202 B203 116.3(5) . .
O201 B202 B208 127.6(6) . .
B203 B202 B208 109.7(5) . .
O201 B202 B300 123.7(6) . .
B203 B202 B300 62.0(4) . .
B208 B202 B300 60.4(4) . .
O201 B202 B200 116.9(5) . .
B203 B202 B200 58.8(4) . .
B208 B202 B200 107.3(5) . .
B300 B202 B200 108.0(5) . .
O201 B202 B201 124.3(5) . .
B203 B202 B201 106.8(5) . .
B208 B202 B201 58.7(4) . .
B300 B202 B201 106.7(5) . .
B200 B202 B201 59.6(4) . .
O205 B203 B202 123.5(6) . .
O205 B203 B200 119.9(5) . .
B202 B203 B200 62.6(4) . .
O205 B203 B204 117.6(5) . .
B202 B203 B204 111.0(5) . .
B200 B203 B204 61.4(4) . .
O205 B203 B205 120.0(5) . .
B202 B203 B205 108.5(5) . .
B200 B203 B205 108.7(5) . .
B204 B203 B205 59.0(4) . .
O205 B203 B300 124.5(5) . .
B202 B203 B300 59.6(4) . .
B200 B203 B300 109.1(5) . .
B204 B203 B300 107.3(5) . .
B205 B203 B300 59.5(4) . .
O206 B204 B205 125.0(6) . .
O206 B204 B203 125.5(6) . .
B205 B204 B203 61.4(4) . .
O206 B204 B206 120.9(6) . .
B205 B204 B206 60.5(4) . .
B203 B204 B206 108.3(5) . .
O206 B204 B209 118.1(6) . .
B205 B204 B209 108.3(5) . .
B203 B204 B209 105.4(5) . .
B206 B204 B209 60.2(4) . .
O206 B204 B200 119.9(6) . .
B205 B204 B200 108.6(5) . .
B203 B204 B200 58.8(4) . .
B206 B204 B200 107.1(5) . .
B209 B204 B200 58.1(4) . .
O204 B205 B204 116.6(5) . .
O204 B205 B206 120.9(5) . .
B204 B205 B206 60.4(4) . .
O204 B205 B300 125.7(6) . .
B204 B205 B300 108.5(5) . .
B206 B205 B300 106.6(5) . .
O204 B205 B203 121.1(6) . .
B204 B205 B203 59.6(4) . .
B206 B205 B203 106.7(5) . .
B300 B205 B203 60.5(4) . .
O204 B205 B301 125.6(6) . .
B204 B205 B301 108.9(5) . .
B206 B205 B301 60.4(4) . .
B300 B205 B301 58.1(4) . .
B203 B205 B301 106.6(5) . .
O203 B206 B207 115.9(5) . .
O203 B206 B204 127.6(6) . .
B207 B206 B204 109.2(5) . .
O203 B206 B205 124.4(5) . .
B207 B206 B205 108.0(5) . .
B204 B206 B205 59.1(4) . .
O203 B206 B209 123.0(6) . .
B207 B206 B209 61.1(4) . .
B204 B206 B209 60.2(4) . .
B205 B206 B209 107.2(5) . .
O203 B206 B301 117.2(6) . .
B207 B206 B301 59.2(4) . .
B204 B206 B301 107.9(5) . .
B205 B206 B301 60.4(4) . .
B209 B206 B301 107.8(5) . .
O207 B207 B206 123.4(5) . .
O207 B207 B301 118.4(5) . .
B206 B207 B301 62.0(4) . .
O207 B207 B208 117.2(6) . .
B206 B207 B208 110.4(5) . .
B301 B207 B208 61.4(4) . .
O207 B207 B201 120.7(5) . .
B206 B207 B201 108.9(5) . .
B301 B207 B201 109.1(5) . .
B208 B207 B201 59.0(4) . .
O207 B207 B209 125.7(6) . .
B206 B207 B209 60.7(4) . .
B301 B207 B209 109.6(5) . .
B208 B207 B209 106.7(5) . .
B201 B207 B209 58.9(4) . .
O202 B208 B201 125.9(5) . .
O202 B208 B202 122.0(6) . .
B201 B208 B202 62.2(4) . .
O202 B208 B300 117.9(5) . .
B201 B208 B300 109.1(5) . .
B202 B208 B300 59.9(4) . .
O202 B208 B207 124.5(5) . .
B201 B208 B207 60.5(4) . .
B202 B208 B207 108.8(5) . .
B300 B208 B207 105.4(5) . .
O202 B208 B301 118.5(5) . .
B201 B208 B301 108.0(5) . .
B202 B208 B301 107.1(5) . .
B300 B208 B301 58.3(4) . .
B207 B208 B301 58.6(4) . .
O209 B209 B200 126.7(5) . .
O209 B209 B201 120.2(5) . .
B200 B209 B201 62.1(4) . .
O209 B209 B204 125.3(5) . .
B200 B209 B204 61.1(4) . .
B201 B209 B204 110.0(5) . .
O209 B209 B206 118.0(5) . .
B200 B209 B206 109.0(5) . .
B201 B209 B206 107.8(5) . .
B204 B209 B206 59.6(4) . .
O209 B209 B207 116.1(5) . .
B200 B209 B207 109.1(5) . .
B201 B209 B207 60.1(4) . .
B204 B209 B207 106.5(5) . .
B206 B209 B207 58.2(4) . .
O300 B300 B301 125.4(5) . .
O300 B300 B202 118.0(6) . .
B301 B300 B202 109.7(5) . .
O300 B300 B208 124.0(6) . .
B301 B300 B208 61.6(4) . .
B202 B300 B208 59.7(4) . .
O300 B300 B205 121.3(6) . .
B301 B300 B205 61.3(4) . .
B202 B300 B205 108.0(5) . .
B208 B300 B205 109.6(5) . .
O300 B300 B203 117.8(5) . .
B301 B300 B203 108.7(5) . .
B202 B300 B203 58.4(4) . .
B208 B300 B203 106.3(5) . .
B205 B300 B203 60.0(4) . .
O301 B301 B300 117.8(6) . .
O301 B301 B207 125.9(6) . .
B300 B301 B207 108.0(5) . .
O301 B301 B206 124.7(6) . .
B300 B301 B206 107.7(5) . .
B207 B301 B206 58.7(4) . .
O301 B301 B205 119.8(5) . .
B300 B301 B205 60.6(4) . .
B207 B301 B205 106.6(5) . .
B206 B301 B205 59.2(4) . .
O301 B301 B208 122.0(6) . .
B300 B301 B208 60.1(4) . .
B207 B301 B208 60.1(4) . .
B206 B301 B208 106.8(5) . .
B205 B301 B208 107.9(5) . .
F202 C207 F200 107.7(9) . .
F202 C207 F201 105.3(7) . .
F200 C207 F201 105.1(7) . .
F202 C207 C203 113.9(7) . .
F200 C207 C203 111.9(7) . .
F201 C207 C203 112.3(8) . .
F205 C208 F203 108.3(9) . .
F205 C208 F204 105.9(8) . .
F203 C208 F204 105.0(9) . .
F205 C208 C205 113.9(7) . .
F203 C208 C205 112.8(8) . .
F204 C208 C205 110.4(8) . .
F206 C216 F207 106.6(7) . .
F206 C216 F208 106.8(7) . .
F207 C216 F208 105.8(7) . .
F206 C216 C212 113.2(7) . .
F207 C216 C212 111.5(7) . .
F208 C216 C212 112.5(6) . .
F210 C217 F209 107.2(7) . .
F210 C217 F211 104.6(7) . .
F209 C217 F211 106.1(7) . .
F210 C217 C214 112.3(7) . .
F209 C217 C214 112.7(6) . .
F211 C217 C214 113.4(6) . .
F212 C225 F214 115.5(10) . .
F212 C225 F213 103.8(12) . .
F214 C225 F213 102.7(12) . .
F313 C225 F312 107.2(16) . .
F313 C225 C221 118.7(18) . .
F212 C225 C221 112.4(9) . .
F214 C225 C221 112.1(7) . .
F213 C225 C221 109.4(12) . .
F312 C225 C221 110.9(11) . .
F217 C226 F216 107.1(13) . .
F217 C226 F215 103.3(12) . .
F216 C226 F215 107.3(13) . .
F316 C226 F317 109.9(17) . .
F316 C226 F315 107.2(18) . .
F317 C226 F315 101.2(16) . .
F316 C226 C223 115.2(14) . .
F217 C226 C223 113.7(11) . .
F216 C226 C223 111.4(11) . .
F215 C226 C223 113.5(12) . .
F317 C226 C223 110.9(18) . .
F315 C226 C223 111.5(12) . .
F218 C234 F219 109.5(8) . .
F218 C234 F220 106.6(7) . .
F219 C234 F220 105.4(8) . .
F218 C234 C230 110.9(8) . .
F219 C234 C230 112.7(6) . .
F220 C234 C230 111.5(7) . .
F221 C235 F222 106.5(7) . .
F221 C235 F223 105.5(8) . .
F222 C235 F223 106.0(7) . .
F221 C235 C232 112.8(7) . .
F222 C235 C232 112.2(7) . .
F223 C235 C232 113.3(7) . .
F226 C243 F225 108.6(13) . .
F326 C243 F324 106.8(17) . .
F226 C243 F224 105.8(13) . .
F225 C243 F224 105.1(13) . .
F326 C243 F325 105.0(16) . .
F324 C243 F325 104.3(15) . .
F326 C243 C239 115.9(15) . .
F226 C243 C239 113.5(9) . .
F225 C243 C239 111.9(13) . .
F324 C243 C239 114.7(12) . .
F224 C243 C239 111.4(12) . .
F325 C243 C239 109.2(12) . .
F228 C244 F229 105.9(8) . .
F228 C244 F227 107.4(8) . .
F229 C244 F227 105.1(8) . .
F228 C244 C241 112.5(8) . .
F229 C244 C241 113.9(7) . .
F227 C244 C241 111.5(8) . .
F231 C252 F230 106.3(9) . .
F231 C252 F232 108.9(9) . .
F230 C252 F232 104.4(8) . .
F231 C252 C250 112.5(7) . .
F230 C252 C250 111.4(7) . .
F232 C252 C250 112.8(8) . .
F233 C253 F235 110.3(9) . .
F233 C253 F234 107.0(9) . .
F235 C253 F234 101.3(10) . .
F233 C253 C248 112.3(8) . .
F235 C253 C248 112.6(7) . .
F234 C253 C248 112.6(7) . .
F236 C261 F237 104.5(8) . .
F236 C261 F238 108.1(8) . .
F237 C261 F238 106.4(7) . .
F236 C261 C259 113.6(7) . .
F237 C261 C259 111.7(7) . .
F238 C261 C259 112.1(7) . .
F239 C262 F241 105.8(8) . .
F239 C262 F240 106.6(8) . .
F241 C262 F240 105.8(8) . .
F239 C262 C257 112.7(7) . .
F241 C262 C257 111.6(6) . .
F240 C262 C257 113.7(7) . .
F243 C270 F244 103.5(9) . .
F243 C270 F242 107.0(9) . .
F244 C270 F242 106.9(9) . .
F243 C270 C268 113.8(7) . .
F244 C270 C268 112.0(8) . .
F242 C270 C268 113.0(8) . .
F247 C271 F246 105.7(10) . .
F247 C271 F245 107.9(8) . .
F246 C271 F245 108.2(8) . .
F247 C271 C266 113.4(7) . .
F246 C271 C266 111.2(8) . .
F245 C271 C266 110.3(9) . .
F350 C279 F349 110.3(18) . .
F250 C279 F248 107.0(12) . .
F250 C279 F249 107.6(12) . .
F248 C279 F249 104.7(13) . .
F350 C279 F348 106.0(15) . .
F349 C279 F348 105.0(15) . .
F350 C279 C277 111.6(15) . .
F250 C279 C277 112.4(10) . .
F349 C279 C277 114.5(11) . .
F248 C279 C277 111.4(9) . .
F249 C279 C277 113.3(12) . .
F348 C279 C277 108.8(11) . .
F252 C288 F253 109.4(8) . .
F252 C288 F251 103.9(8) . .
F253 C288 F251 105.4(7) . .
F252 C288 C286 113.1(7) . .
F253 C288 C286 112.6(8) . .
F251 C288 C286 111.8(7) . .
F256 C289 F255 108.0(8) . .
F256 C289 F254 105.4(7) . .
F255 C289 F254 105.4(7) . .
F256 C289 C284 112.8(7) . .
F255 C289 C284 112.7(7) . .
F254 C289 C284 112.0(7) . .
F359 C298 F358 115.6(16) . .
F259 C298 F258 110.1(14) . .
F259 C298 F257 105.6(14) . .
F258 C298 F257 96.8(11) . .
F359 C298 F357 106.5(13) . .
F358 C298 F357 103.1(13) . .
F359 C298 C293 114.1(12) . .
F358 C298 C293 109.8(10) . .
F259 C298 C293 112.8(9) . .
F258 C298 C293 115.8(10) . .
F257 C298 C293 114.3(8) . .
F357 C298 C293 106.6(8) . .
F261 C296 F262 110.2(14) . .
F261 C296 F260 108.4(12) . .
F262 C296 F260 103.3(14) . .
F261 C296 C295 108.7(11) . .
F262 C296 C295 120.7(11) . .
F260 C296 C295 104.9(12) . .
F260 C396 F362 99.3(18) . .
F260 C396 F261 104.0(18) . .
F362 C396 F261 111(2) . .
F260 C396 C295 112.0(18) . .
F362 C396 C295 122.0(19) . .
F261 C396 C295 107.5(17) . .
F264 C306 F263 109.7(8) . .
F264 C306 F265 104.5(7) . .
F263 C306 F265 106.5(7) . .
F264 C306 C304 111.9(6) . .
F263 C306 C304 112.2(7) . .
F265 C306 C304 111.7(7) . .
F268 C307 F266 106.7(8) . .
F268 C307 F267 106.0(8) . .
F266 C307 F267 106.5(7) . .
F268 C307 C302 111.6(7) . .
F266 C307 C302 113.4(7) . .
F267 C307 C302 112.2(7) . .
F269 C280 F270 107.1(9) . .
F269 C280 F271 104.0(7) . .
F270 C280 F271 108.0(8) . .
F269 C280 C275 112.2(7) . .
F270 C280 C275 113.6(7) . .
F271 C280 C275 111.4(8) . .
O200 C200 C201 107.9(6) . .
O200 C200 H20A 110.1 . .
C201 C200 H20A 110.1 . .
O200 C200 H20B 110.1 . .
C201 C200 H20B 110.1 . .
H20A C200 H20B 108.4 . .
C206 C201 C202 118.3(6) . .
C206 C201 C200 119.8(6) . .
C202 C201 C200 121.9(7) . .
C203 C202 C201 119.4(7) . .
C203 C202 H202 120.3 . .
C201 C202 H202 120.3 . .
C204 C203 C202 121.6(7) . .
C204 C203 C207 120.2(7) . .
C202 C203 C207 117.9(8) . .
C205 C204 C203 118.9(7) . .
C205 C204 H204 120.6 . .
C203 C204 H204 120.6 . .
C204 C205 C206 120.6(8) . .
C204 C205 C208 121.2(7) . .
C206 C205 C208 118.2(7) . .
C205 C206 C201 121.2(7) . .
C205 C206 H206 119.4 . .
C201 C206 H206 119.4 . .
O201 C209 C210 110.4(6) . .
O201 C209 H20C 109.6 . .
C210 C209 H20C 109.6 . .
O201 C209 H20D 109.6 . .
C210 C209 H20D 109.6 . .
H20C C209 H20D 108.1 . .
C215 C210 C211 119.0(6) . .
C215 C210 C209 120.2(7) . .
C211 C210 C209 120.8(7) . .
C212 C211 C210 119.7(7) . .
C212 C211 H211 120.2 . .
C210 C211 H211 120.2 . .
C213 C212 C211 121.8(7) . .
C213 C212 C216 120.2(7) . .
C211 C212 C216 118.0(7) . .
C212 C213 C214 119.0(6) . .
C212 C213 H213 120.5 . .
C214 C213 H213 120.5 . .
C213 C214 C215 119.7(7) . .
C213 C214 C217 119.6(6) . .
C215 C214 C217 120.6(7) . .
C210 C215 C214 120.7(7) . .
C210 C215 H215 119.7 . .
C214 C215 H215 119.7 . .
O202 C218 C219 108.7(6) . .
O202 C218 H21A 109.9 . .
C219 C218 H21A 109.9 . .
O202 C218 H21B 109.9 . .
C219 C218 H21B 109.9 . .
H21A C218 H21B 108.3 . .
C224 C219 C220 119.1(7) . .
C224 C219 C218 122.7(6) . .
C220 C219 C218 118.2(6) . .
C221 C220 C219 118.2(6) . .
C221 C220 H220 120.9 . .
C219 C220 H220 120.9 . .
C222 C221 C220 123.3(7) . .
C222 C221 C225 118.3(7) . .
C220 C221 C225 118.3(7) . .
C221 C222 C223 117.3(7) . .
C221 C222 H222 121.4 . .
C223 C222 H222 121.4 . .
C222 C223 C224 121.9(7) . .
C222 C223 C226 119.3(8) . .
C224 C223 C226 118.7(7) . .
C219 C224 C223 120.0(7) . .
C219 C224 H224 120.0 . .
C223 C224 H224 120.0 . .
O203 C227 C228 111.7(6) . .
O203 C227 H22A 109.3 . .
C228 C227 H22A 109.3 . .
O203 C227 H22B 109.3 . .
C228 C227 H22B 109.3 . .
H22A C227 H22B 107.9 . .
C233 C228 C229 118.9(7) . .
C233 C228 C227 121.4(7) . .
C229 C228 C227 119.7(7) . .
C228 C229 C230 119.8(7) . .
C228 C229 H229 120.1 . .
C230 C229 H229 120.1 . .
C231 C230 C229 121.0(8) . .
C231 C230 C234 120.5(7) . .
C229 C230 C234 118.5(7) . .
C230 C231 C232 119.1(7) . .
C230 C231 H231 120.5 . .
C232 C231 H231 120.5 . .
C231 C232 C233 120.9(8) . .
C231 C232 C235 120.6(7) . .
C233 C232 C235 118.5(7) . .
C228 C233 C232 120.3(7) . .
C228 C233 H233 119.9 . .
C232 C233 H233 119.9 . .
O204 C236 C237 109.3(6) . .
O204 C236 H23A 109.8 . .
C237 C236 H23A 109.8 . .
O204 C236 H23B 109.8 . .
C237 C236 H23B 109.8 . .
H23A C236 H23B 108.3 . .
C242 C237 C238 119.6(7) . .
C242 C237 C236 121.6(6) . .
C238 C237 C236 118.7(7) . .
C239 C238 C237 119.2(8) . .
C239 C238 H238 120.4 . .
C237 C238 H238 120.4 . .
C238 C239 C240 120.2(7) . .
C238 C239 C243 119.6(8) . .
C240 C239 C243 120.1(7) . .
C241 C240 C239 120.4(7) . .
C241 C240 H240 119.8 . .
C239 C240 H240 119.8 . .
C240 C241 C242 120.2(8) . .
C240 C241 C244 121.3(7) . .
C242 C241 C244 118.4(7) . .
C237 C242 C241 120.3(7) . .
C237 C242 H242 119.8 . .
C241 C242 H242 119.8 . .
O205 C245 C246 110.8(6) . .
O205 C245 H24A 109.5 . .
C246 C245 H24A 109.5 . .
O205 C245 H24B 109.5 . .
C246 C245 H24B 109.5 . .
H24A C245 H24B 108.1 . .
C251 C246 C247 119.3(7) . .
C251 C246 C245 122.8(7) . .
C247 C246 C245 117.8(7) . .
C248 C247 C246 120.4(8) . .
C248 C247 H247 119.8 . .
C246 C247 H247 119.8 . .
C247 C248 C249 121.2(7) . .
C247 C248 C253 118.2(8) . .
C249 C248 C253 120.6(7) . .
C250 C249 C248 118.0(7) . .
C250 C249 H249 121.0 . .
C248 C249 H249 121.0 . .
C249 C250 C251 121.2(8) . .
C249 C250 C252 119.2(7) . .
C251 C250 C252 119.5(7) . .
C246 C251 C250 119.9(8) . .
C246 C251 H251 120.1 . .
C250 C251 H251 120.1 . .
O206 C254 C255 108.9(6) . .
O206 C254 H25A 109.9 . .
C255 C254 H25A 109.9 . .
O206 C254 H25B 109.9 . .
C255 C254 H25B 109.9 . .
H25A C254 H25B 108.3 . .
C260 C255 C256 120.0(7) . .
C260 C255 C254 118.9(7) . .
C256 C255 C254 121.1(6) . .
C255 C256 C257 120.3(7) . .
C255 C256 H256 119.9 . .
C257 C256 H256 119.9 . .
C258 C257 C256 120.6(7) . .
C258 C257 C262 120.7(8) . .
C256 C257 C262 118.6(7) . .
C257 C258 C259 119.2(8) . .
C257 C258 H258 120.4 . .
C259 C258 H258 120.4 . .
C258 C259 C260 120.9(7) . .
C258 C259 C261 120.0(7) . .
C260 C259 C261 119.1(7) . .
C255 C260 C259 118.8(7) . .
C255 C260 H260 120.6 . .
C259 C260 H260 120.6 . .
O207 C263 C264 108.4(6) . .
O207 C263 H26A 110.0 . .
C264 C263 H26A 110.0 . .
O207 C263 H26B 110.0 . .
C264 C263 H26B 110.0 . .
H26A C263 H26B 108.4 . .
C269 C264 C265 119.6(7) . .
C269 C264 C263 123.8(7) . .
C265 C264 C263 116.6(7) . .
C266 C265 C264 119.4(9) . .
C266 C265 H265 120.3 . .
C264 C265 H265 120.3 . .
C267 C266 C265 121.0(8) . .
C267 C266 C271 122.4(8) . .
C265 C266 C271 116.6(9) . .
C268 C267 C266 119.3(7) . .
C268 C267 H267 120.3 . .
C266 C267 H267 120.3 . .
C267 C268 C269 121.2(9) . .
C267 C268 C270 120.9(8) . .
C269 C268 C270 117.8(8) . .
C264 C269 C268 119.4(8) . .
C264 C269 H269 120.3 . .
C268 C269 H269 120.3 . .
O208 C272 C273 107.6(6) . .
O208 C272 H27A 110.2 . .
C273 C272 H27A 110.2 . .
O208 C272 H27B 110.2 . .
C273 C272 H27B 110.2 . .
H27A C272 H27B 108.5 . .
C274 C273 C278 118.7(6) . .
C274 C273 C272 122.3(6) . .
C278 C273 C272 118.9(7) . .
C273 C274 C275 121.8(7) . .
C273 C274 H274 119.1 . .
C275 C274 H274 119.1 . .
C274 C275 C276 120.5(8) . .
C274 C275 C280 119.7(7) . .
C276 C275 C280 119.8(7) . .
C277 C276 C275 117.3(7) . .
C277 C276 H276 121.3 . .
C275 C276 H276 121.3 . .
C276 C277 C278 122.7(7) . .
C276 C277 C279 117.9(7) . .
C278 C277 C279 119.4(8) . .
C277 C278 C273 118.9(7) . .
C277 C278 H278 120.5 . .
C273 C278 H278 120.5 . .
O209 C281 C282 108.9(6) . .
O209 C281 H28Y 109.9 . .
C282 C281 H28Y 109.9 . .
O209 C281 H28Z 109.9 . .
C282 C281 H28Z 109.9 . .
H28Y C281 H28Z 108.3 . .
C283 C282 C287 118.3(7) . .
C283 C282 C281 121.4(7) . .
C287 C282 C281 120.1(6) . .
C282 C283 C284 121.1(7) . .
C282 C283 H283 119.5 . .
C284 C283 H283 119.5 . .
C285 C284 C283 120.7(7) . .
C285 C284 C289 121.1(8) . .
C283 C284 C289 118.2(8) . .
C286 C285 C284 118.0(8) . .
C286 C285 H285 121.0 . .
C284 C285 H285 121.0 . .
C285 C286 C287 121.5(8) . .
C285 C286 C288 118.3(7) . .
C287 C286 C288 120.1(7) . .
C286 C287 C282 120.4(7) . .
C286 C287 H287 119.8 . .
C282 C287 H287 119.8 . .
O300 C290 C291 110.8(6) . .
O300 C290 H29A 109.5 . .
C291 C290 H29A 109.5 . .
O300 C290 H29B 109.5 . .
C291 C290 H29B 109.5 . .
H29A C290 H29B 108.1 . .
C292 C291 C297 119.0(7) . .
C292 C291 C290 121.1(6) . .
C297 C291 C290 119.8(7) . .
C291 C292 C293 119.9(7) . .
C291 C292 H292 120.0 . .
C293 C292 H292 120.0 . .
C294 C293 C292 121.0(8) . .
C294 C293 C298 120.4(8) . .
C292 C293 C298 118.7(7) . .
C295 C294 C293 118.1(8) . .
C295 C294 H294 120.9 . .
C293 C294 H294 120.9 . .
C294 C295 C297 122.5(9) . .
C294 C295 C396 109.7(11) . .
C297 C295 C396 123.5(13) . .
C294 C295 C296 122.6(11) . .
C297 C295 C296 112.9(10) . .
C291 C297 C295 119.5(8) . .
C291 C297 H297 120.3 . .
C295 C297 H297 120.3 . .
O301 C299 C300 108.3(6) . .
O301 C299 H29C 110.0 . .
C300 C299 H29C 110.0 . .
O301 C299 H29D 110.0 . .
C300 C299 H29D 110.0 . .
H29C C299 H29D 108.4 . .
C301 C300 C305 119.5(6) . .
C301 C300 C299 120.8(6) . .
C305 C300 C299 119.7(7) . .
C300 C301 C302 120.5(7) . .
C300 C301 H301 119.7 . .
C302 C301 H301 119.7 . .
C303 C302 C301 119.9(7) . .
C303 C302 C307 121.2(6) . .
C301 C302 C307 118.9(7) . .
C304 C303 C302 119.1(6) . .
C304 C303 H303 120.5 . .
C302 C303 H303 120.5 . .
C303 C304 C305 121.8(7) . .
C303 C304 C306 118.6(7) . .
C305 C304 C306 119.4(7) . .
C304 C305 C300 119.2(7) . .
C304 C305 H305 120.4 . .
C300 C305 H305 120.4 . .
C412 N400 C408 109.6(8) . .
C412 N400 C404 110.8(7) . .
C408 N400 C404 108.2(6) . .
C412 N400 C400 109.0(6) . .
C408 N400 C400 112.6(6) . .
C404 N400 C400 106.7(6) . .
C401 C400 N400 115.3(7) . .
C401 C400 H40A 108.5 . .
N400 C400 H40A 108.5 . .
C401 C400 H40B 108.5 . .
N400 C400 H40B 108.5 . .
H40A C400 H40B 107.5 . .
C402 C401 C400 108.2(8) . .
C402 C401 H40C 110.1 . .
C400 C401 H40C 110.1 . .
C402 C401 H40D 110.1 . .
C400 C401 H40D 110.1 . .
H40C C401 H40D 108.4 . .
C403 C402 C401 113.1(10) . .
C403 C402 H402 109.0 . .
C401 C402 H402 109.0 . .
C403 C402 H422 109.0 . .
C401 C402 H422 109.0 . .
H402 C402 H422 107.8 . .
C402 C403 H40E 109.5 . .
C402 C403 H40F 109.5 . .
H40E C403 H40F 109.5 . .
C402 C403 H40G 109.5 . .
H40E C403 H40G 109.5 . .
H40F C403 H40G 109.5 . .
C405 C404 N400 117.1(7) . .
C405 C404 H40H 108.0 . .
N400 C404 H40H 108.0 . .
C405 C404 H40I 108.0 . .
N400 C404 H40I 108.0 . .
H40H C404 H40I 107.3 . .
C404 C405 C406 109.1(8) . .
C404 C405 H40J 109.9 . .
C406 C405 H40J 109.9 . .
C404 C405 H40K 109.9 . .
C406 C405 H40K 109.9 . .
H40J C405 H40K 108.3 . .
C407 C406 C405 111.3(8) . .
C407 C406 H40L 109.4 . .
C405 C406 H40L 109.4 . .
C407 C406 H40M 109.4 . .
C405 C406 H40M 109.4 . .
H40L C406 H40M 108.0 . .
C406 C407 H40N 109.5 . .
C406 C407 H40O 109.5 . .
H40N C407 H40O 109.5 . .
C406 C407 H40P 109.5 . .
H40N C407 H40P 109.5 . .
H40O C407 H40P 109.5 . .
C409 C408 N400 114.2(9) . .
C409 C408 H40Q 108.7 . .
N400 C408 H40Q 108.7 . .
C409 C408 H40R 108.7 . .
N400 C408 H40R 108.7 . .
H40Q C408 H40R 107.6 . .
C408 C409 C410 108.1(10) . .
C408 C409 H40S 110.1 . .
C410 C409 H40S 110.1 . .
C408 C409 H40T 110.1 . .
C410 C409 H40T 110.1 . .
H40S C409 H40T 108.4 . .
C411 C410 C409 123(2) . .
C409 C410 C421 102.1(14) . .
C411 C410 H41A 106.5 . .
C409 C410 H41A 106.5 . .
C411 C410 H41B 106.5 . .
C409 C410 H41B 106.5 . .
H41A C410 H41B 106.5 . .
C409 C410 H490 111.3 . .
C421 C410 H490 111.3 . .
C409 C410 H491 111.3 . .
C421 C410 H491 111.3 . .
H490 C410 H491 109.2 . .
C410 C411 H41C 109.5 . .
C410 C411 H41D 109.5 . .
H41C C411 H41D 109.5 . .
C410 C411 H41E 109.5 . .
H41C C411 H41E 109.5 . .
H41D C411 H41E 109.5 . .
C410 C421 H41W 109.5 . .
C410 C421 H41Y 109.5 . .
H41W C421 H41Y 109.5 . .
C410 C421 H41Z 109.5 . .
H41W C421 H41Z 109.5 . .
H41Y C421 H41Z 109.5 . .
C413 C412 N400 114.0(10) . .
C413 C412 H41F 108.7 . .
N400 C412 H41F 108.7 . .
C413 C412 H41G 108.7 . .
N400 C412 H41G 108.7 . .
H41F C412 H41G 107.6 . .
C414 C413 C412 119.3(14) . .
C412 C413 C424 96.4(14) . .
C414 C413 H41H 107.5 . .
C412 C413 H41H 107.5 . .
C414 C413 H41I 107.5 . .
C412 C413 H41I 107.5 . .
H41H C413 H41I 107.0 . .
C412 C413 H480 112.5 . .
C424 C413 H480 112.5 . .
C412 C413 H481 112.5 . .
C424 C413 H481 112.5 . .
H480 C413 H481 110.0 . .
C413 C414 C415 107(2) . .
C413 C414 H41J 110.3 . .
C415 C414 H41J 110.3 . .
C413 C414 H41K 110.3 . .
C415 C414 H41K 110.3 . .
H41J C414 H41K 108.6 . .
C414 C415 H41P 109.5 . .
C414 C415 H41Q 109.5 . .
H41P C415 H41Q 109.5 . .
C414 C415 H41R 109.5 . .
H41P C415 H41R 109.5 . .
H41Q C415 H41R 109.5 . .
C425 C424 C413 109(2) . .
C425 C424 H41M 109.9 . .
C413 C424 H41M 109.9 . .
C425 C424 H41N 109.9 . .
C413 C424 H41N 109.9 . .
H41M C424 H41N 108.3 . .
C424 C425 H41S 109.5 . .
C424 C425 H41T 109.5 . .
H41S C425 H41T 109.5 . .
C424 C425 H41U 109.5 . .
H41S C425 H41U 109.5 . .
H41T C425 H41U 109.5 . .
C504 N500 C508 111.8(10) . .
C504 N500 C500 114.8(9) . .
C508 N500 C500 109.8(8) . .
C504 N500 C512 105.5(11) . .
C508 N500 C512 111.7(11) . .
C500 N500 C512 102.8(9) . .
C601 C500 N500 121.5(14) . .
N500 C500 C501 114.1(9) . .
N500 C500 H500 108.7 . .
C501 C500 H500 108.7 . .
N500 C500 H501 108.7 . .
C501 C500 H501 108.7 . .
H500 C500 H501 107.6 . .
C601 C500 H502 107.0 . .
N500 C500 H502 107.0 . .
C601 C500 H503 107.0 . .
N500 C500 H503 107.0 . .
H502 C500 H503 106.7 . .
C502 C501 C500 105.6(13) . .
C502 C501 H50A 110.6 . .
C500 C501 H50A 110.6 . .
C502 C501 H50B 110.6 . .
C500 C501 H50B 110.6 . .
H50A C501 H50B 108.7 . .
C501 C502 C503 105.6(15) . .
C501 C502 H50C 110.6 . .
C503 C502 H50C 110.6 . .
C501 C502 H50D 110.6 . .
C503 C502 H50D 110.6 . .
H50C C502 H50D 108.8 . .
C502 C503 H50E 109.5 . .
C502 C503 H50F 109.5 . .
H50E C503 H50F 109.5 . .
C502 C503 H50G 109.5 . .
H50E C503 H50G 109.5 . .
H50F C503 H50G 109.5 . .
C505 C504 N500 110.9(12) . .
C505 C504 H50H 109.5 . .
N500 C504 H50H 109.5 . .
C505 C504 H50I 109.5 . .
N500 C504 H50I 109.5 . .
H50H C504 H50I 108.0 . .
C504 C505 C606 150(2) . .
C504 C505 C506 111.1(15) . .
C504 C505 H504 109.4 . .
C506 C505 H504 109.4 . .
C504 C505 H505 109.4 . .
C506 C505 H505 109.4 . .
H504 C505 H505 108.0 . .
C504 C505 H506 99.0 . .
C606 C505 H506 99.0 . .
C504 C505 H507 99.0 . .
C606 C505 H507 99.0 . .
H506 C505 H507 103.9 . .
C505 C506 C507 109.7(19) . .
C505 C506 H50J 109.7 . .
C507 C506 H50J 109.7 . .
C505 C506 H50K 109.7 . .
C507 C506 H50K 109.7 . .
H50J C506 H50K 108.2 . .
C506 C507 H50L 109.5 . .
C506 C507 H50M 109.5 . .
H50L C507 H50M 109.5 . .
C506 C507 H50N 109.5 . .
H50L C507 H50N 109.5 . .
H50M C507 H50N 109.5 . .
N500 C508 C509 119.1(12) . .
N500 C508 C609 122.2(17) . .
N500 C508 H554 107.6 . .
C509 C508 H554 107.6 . .
N500 C508 H555 107.6 . .
C509 C508 H555 107.6 . .
H554 C508 H555 107.0 . .
N500 C508 H556 106.8 . .
C609 C508 H556 106.8 . .
N500 C508 H557 106.8 . .
C609 C508 H557 106.8 . .
H556 C508 H557 106.6 . .
C510 C509 C508 112.5(18) . .
C510 C509 H50O 109.1 . .
C508 C509 H50O 109.1 . .
C510 C509 H50P 109.1 . .
C508 C509 H50P 109.1 . .
H50O C509 H50P 107.8 . .
C511 C510 C509 111(3) . .
C511 C510 H51A 109.3 . .
C509 C510 H51A 109.3 . .
C511 C510 H51B 109.3 . .
C509 C510 H51B 109.3 . .
H51A C510 H51B 108.0 . .
C510 C511 H51C 109.5 . .
C510 C511 H51D 109.5 . .
H51C C511 H51D 109.5 . .
C510 C511 H51E 109.5 . .
H51C C511 H51E 109.5 . .
H51D C511 H51E 109.5 . .
C513 C512 N500 123.1(13) . .
C513 C512 H51F 106.6 . .
N500 C512 H51F 106.6 . .
C513 C512 H51G 106.6 . .
N500 C512 H51G 106.6 . .
H51F C512 H51G 106.5 . .
C512 C513 C614 119.8(19) . .
C512 C513 C514 112.9(13) . .
C512 C513 H508 109.0 . .
C514 C513 H508 109.0 . .
C512 C513 H509 109.0 . .
C514 C513 H509 109.0 . .
H508 C513 H509 107.8 . .
C512 C513 H510 107.4 . .
C614 C513 H510 107.4 . .
C512 C513 H511 107.4 . .
C614 C513 H511 107.4 . .
H510 C513 H511 106.9 . .
C515 C514 C513 116.3(15) . .
C515 C514 H51H 108.2 . .
C513 C514 H51H 108.2 . .
C515 C514 H51I 108.2 . .
C513 C514 H51I 108.2 . .
H51H C514 H51I 107.4 . .
C514 C515 H51J 109.5 . .
C514 C515 H51K 109.5 . .
H51J C515 H51K 109.5 . .
C514 C515 H51L 109.5 . .
H51J C515 H51L 109.5 . .
H51K C515 H51L 109.5 . .
C500 C601 C602 114(3) . .
C500 C601 H60A 108.8 . .
C602 C601 H60A 108.8 . .
C500 C601 H60B 108.8 . .
C602 C601 H60B 108.8 . .
H60A C601 H60B 107.7 . .
C601 C602 C603 112(3) . .
C601 C602 H60C 109.3 . .
C603 C602 H60C 109.3 . .
C601 C602 H60D 109.3 . .
C603 C602 H60D 109.3 . .
H60C C602 H60D 107.9 . .
C602 C603 H60E 109.5 . .
C602 C603 H60F 109.5 . .
H60E C603 H60F 109.5 . .
C602 C603 H60G 109.5 . .
H60E C603 H60G 109.5 . .
H60F C603 H60G 109.5 . .
C505 C606 C607 132(4) . .
C505 C606 H60H 104.3 . .
C607 C606 H60H 104.3 . .
C505 C606 H60I 104.3 . .
C607 C606 H60I 104.3 . .
H60H C606 H60I 105.6 . .
C606 C607 H60J 109.5 . .
C606 C607 H60K 109.5 . .
H60J C607 H60K 109.5 . .
C606 C607 H60L 109.5 . .
H60J C607 H60L 109.5 . .
H60K C607 H60L 109.5 . .
C610 C609 C508 113(3) . .
C610 C609 H60M 109.0 . .
C508 C609 H60M 109.0 . .
C610 C609 H60N 109.0 . .
C508 C609 H60N 109.0 . .
H60M C609 H60N 107.8 . .
C611 C610 C609 96(5) . .
C611 C610 H61A 112.5 . .
C609 C610 H61A 112.5 . .
C611 C610 H61B 112.5 . .
C609 C610 H61B 112.5 . .
H61A C610 H61B 110.0 . .
C610 C611 H61C 109.5 . .
C610 C611 H61D 109.5 . .
H61C C611 H61D 109.5 . .
C610 C611 H61E 109.5 . .
H61C C611 H61E 109.5 . .
H61D C611 H61E 109.5 . .
C513 C614 C615 103.2(19) . .
C513 C614 H61F 111.1 . .
C615 C614 H61F 111.1 . .
C513 C614 H61G 111.1 . .
C615 C614 H61G 111.1 . .
H61F C614 H61G 109.1 . .
C614 C615 H61H 109.5 . .
C614 C615 H61I 109.5 . .
H61H C615 H61I 109.5 . .
C614 C615 H61J 109.5 . .
H61H C615 H61J 109.5 . .
H61I C615 H61J 109.5 . .

loop_
_geom_bond_atom_site_label_1
_geom_bond_atom_site_label_2
_geom_bond_distance
_geom_bond_site_symmetry_2
O1 C1 1.413(9) .
O1 B10 1.433(9) .
O2 B5 1.406(9) .
O2 C10 1.433(9) .
O3 C19 1.411(9) .
O3 B9 1.434(9) .
O4 B4 1.409(10) .
O4 C28 1.436(10) .
O5 B3 1.411(10) .
O5 C37 1.414(9) .
O6 C46 1.424(9) .
O6 B2 1.428(9) .
O7 C55 1.403(9) .
O7 B1 1.417(9) .
O8 B6 1.414(9) .
O8 C64 1.431(9) .
O9 C73 1.403(8) .
O9 B11 1.437(9) .
O10 B8 1.411(9) .
O10 C82 1.418(8) .
O11 B7 1.403(11) .
O11 C91 1.404(11) .
O12 B12 1.404(9) .
O12 C100 1.414(9) .
B1 B2 1.770(10) .
B1 B10 1.784(12) .
B1 B5 1.796(12) .
B1 B6 1.836(11) .
B1 B7 1.850(12) .
B2 B8 1.797(11) .
B2 B7 1.806(12) .
B2 B10 1.827(12) .
B2 B3 1.840(12) .
B3 B8 1.802(11) .
B3 B10 1.803(11) .
B3 B4 1.830(11) .
B3 B12 1.843(11) .
B4 B10 1.796(12) .
B4 B9 1.804(11) .
B4 B5 1.831(11) .
B4 B12 1.851(12) .
B5 B6 1.802(11) .
B5 B10 1.808(11) .
B5 B9 1.811(11) .
B6 B11 1.782(10) .
B6 B7 1.792(11) .
B6 B9 1.820(12) .
B7 B11 1.795(12) .
B7 B8 1.820(11) .
B8 B12 1.810(12) .
B8 B11 1.820(11) .
B9 B11 1.791(11) .
B9 B12 1.792(11) .
B11 B12 1.788(11) .
C8 F3 1.302(11) .
C8 F1 1.329(13) .
C8 F2 1.339(12) .
C8 C6 1.494(13) .
C9 F6 1.295(13) .
C9 F4 1.331(12) .
C9 F5 1.351(13) .
C9 C4 1.475(13) .
C9 F6A 1.47(4) .
C9 F4A 1.50(4) .
C17 F9 1.323(11) .
C17 F8 1.342(12) .
C17 F7 1.355(12) .
C17 C15 1.490(13) .
C18 F10A 1.23(4) .
C18 F11A 1.21(4) .
C18 F10 1.305(11) .
C18 F11 1.319(15) .
C18 F12 1.370(15) .
C18 F12A 1.50(4) .
C18 C13 1.501(13) .
C26 F13 1.328(9) .
C26 F15 1.328(9) .
C26 F14 1.360(10) .
C26 C22 1.516(12) .
C27 F18 1.319(9) .
C27 F17 1.333(10) .
C27 F16 1.340(10) .
C27 C24 1.491(12) .
C35 F20 1.318(11) .
C35 F19 1.327(12) .
C35 F21 1.332(12) .
C35 C31 1.487(14) .
C36 F23 1.317(11) .
C36 F24 1.318(11) .
C36 F22 1.344(12) .
C36 C33 1.518(12) .
C44 F27 1.320(11) .
C44 F25 1.328(11) .
C44 F26 1.344(9) .
C44 C42 1.496(12) .
C45 F29 1.303(11) .
C45 F28 1.338(11) .
C45 F30 1.340(9) .
C45 C40 1.495(12) .
C53 F32 1.324(10) .
C53 F33 1.328(9) .
C53 F31 1.354(11) .
C53 C49 1.492(12) .
C54 F34 1.335(10) .
C54 F36 1.342(10) .
C54 F35 1.345(10) .
C54 C51 1.505(11) .
C62 F39 1.330(12) .
C62 F38 1.341(11) .
C62 F37 1.347(12) .
C62 C60 1.505(12) .
C63 F41 1.307(12) .
C63 F42 1.313(12) .
C63 F40 1.346(12) .
C63 C58 1.519(14) .
C71 F44 1.325(11) .
C71 F43 1.325(9) .
C71 F45 1.327(10) .
C71 C67 1.502(12) .
C72 F46 1.300(11) .
C72 F48 1.309(11) .
C72 F47 1.350(11) .
C72 C69 1.508(12) .
C80 F49 1.289(11) .
C80 F51 1.302(11) .
C80 F50 1.374(14) .
C80 C76 1.495(12) .
C81 F52 1.276(12) .
C81 F54 1.312(11) .
C81 F53 1.340(14) .
C81 C78 1.514(12) .
C89 F57 1.333(10) .
C89 F55 1.336(10) .
C89 F56 1.361(10) .
C89 C85 1.498(12) .
C90 F58A 1.24(3) .
C90 F60A 1.30(4) .
C90 F58 1.304(12) .
C90 F59 1.320(13) .
C90 F60 1.323(14) .
C90 F59A 1.36(4) .
C90 C87 1.515(11) .
C98 F63A 1.25(3) .
C98 F62 1.327(10) .
C98 F63 1.333(13) .
C98 F61 1.363(11) .
C98 C96 1.441(13) .
C98 F61A 1.45(4) .
C99 F66 1.316(11) .
C99 F65 1.323(10) .
C99 F64 1.328(10) .
C99 C94 1.511(12) .
C107 F68 1.306(13) .
C107 F69 1.308(14) .
C107 F67 1.339(13) .
C107 F69A 1.42(4) .
C107 C105 1.470(16) .
C107 F68A 1.48(4) .
C107 F67A 1.69(4) .
C108 F70A 1.08(3) .
C108 F70 1.324(16) .
C108 F71 1.328(13) .
C108 F72 1.367(15) .
C108 F72A 1.48(5) .
C108 C103 1.483(17) .
C108 F71A 1.75(4) .
C1 C2 1.522(10) .
C1 H1A 0.9900 .
C1 H1B 0.9900 .
C2 C3 1.381(11) .
C2 C7 1.393(11) .
C3 C4 1.402(12) .
C3 H3 0.9500 .
C4 C5 1.402(14) .
C5 C6 1.371(13) .
C5 H5 0.9500 .
C6 C7 1.406(12) .
C7 H7 0.9500 .
C10 C11 1.493(10) .
C10 H10A 0.9900 .
C10 H10B 0.9900 .
C11 C16 1.378(12) .
C11 C12 1.405(10) .
C12 C13 1.371(12) .
C12 H12 0.9500 .
C13 C14 1.380(14) .
C14 C15 1.359(14) .
C14 H14 0.9500 .
C15 C16 1.411(12) .
C16 H16 0.9500 .
C19 C20 1.509(9) .
C19 H19A 0.9900 .
C19 H19B 0.9900 .
C20 C21 1.381(11) .
C20 C25 1.382(11) .
C21 C22 1.412(10) .
C21 H21 0.9500 .
C22 C23 1.374(12) .
C23 C24 1.414(11) .
C23 H23 0.9500 .
C24 C25 1.400(10) .
C25 H25 0.9500 .
C28 C29 1.487(13) .
C28 H28A 0.9900 .
C28 H28B 0.9900 .
C29 C30 1.390(13) .
C29 C34 1.401(13) .
C30 C31 1.374(14) .
C30 H30 0.9500 .
C31 C32 1.388(14) .
C32 C33 1.414(14) .
C32 H32 0.9500 .
C33 C34 1.397(13) .
C34 H34 0.9500 .
C37 C38 1.513(9) .
C37 H37A 0.9900 .
C37 H37B 0.9900 .
C38 C43 1.371(11) .
C38 C39 1.390(11) .
C39 C40 1.404(11) .
C39 H39 0.9500 .
C40 C41 1.376(13) .
C41 C42 1.359(14) .
C41 H41 0.9500 .
C42 C43 1.394(10) .
C43 H43 0.9500 .
C46 C47 1.507(9) .
C46 H46A 0.9900 .
C46 H46B 0.9900 .
C47 C52 1.391(11) .
C47 C48 1.397(11) .
C48 C49 1.408(10) .
C48 H48 0.9500 .
C49 C50 1.394(13) .
C50 C51 1.383(13) .
C50 H50 0.9500 .
C51 C52 1.357(11) .
C52 H52 0.9500 .
C55 C56 1.532(10) .
C55 H55A 0.9900 .
C55 H55B 0.9900 .
C56 C57 1.383(13) .
C56 C61 1.401(11) .
C57 C58 1.377(13) .
C57 H57 0.9500 .
C58 C59 1.394(14) .
C59 C60 1.359(16) .
C59 H59 0.9500 .
C60 C61 1.424(14) .
C61 H61 0.9500 .
C64 C65 1.494(9) .
C64 H64A 0.9900 .
C64 H64B 0.9900 .
C65 C66 1.385(11) .
C65 C70 1.419(10) .
C66 C67 1.402(11) .
C66 H66 0.9500 .
C67 C68 1.355(13) .
C68 C69 1.421(13) .
C68 H68 0.9500 .
C69 C70 1.361(11) .
C70 H70 0.9500 .
C73 C74 1.500(9) .
C73 H73A 0.9900 .
C73 H73B 0.9900 .
C74 C75 1.372(11) .
C74 C79 1.388(11) .
C75 C76 1.403(11) .
C75 H75 0.9500 .
C76 C77 1.386(13) .
C77 C78 1.372(12) .
C77 H77 0.9500 .
C78 C79 1.388(11) .
C79 H79 0.9500 .
C82 C83 1.508(10) .
C82 H82A 0.9900 .
C82 H82B 0.9900 .
C83 C84 1.370(12) .
C83 C88 1.406(9) .
C84 C85 1.394(11) .
C84 H84 0.9500 .
C85 C86 1.383(11) .
C86 C87 1.396(14) .
C86 H86 0.9500 .
C87 C88 1.417(12) .
C88 H88 0.9500 .
C91 C92 1.531(13) .
C91 H91A 0.9900 .
C91 H91B 0.9900 .
C92 C97 1.391(12) .
C92 C93 1.401(13) .
C93 C94 1.376(13) .
C93 H93 0.9500 .
C94 C95 1.387(13) .
C95 C96 1.403(13) .
C95 H95 0.9500 .
C96 C97 1.432(13) .
C97 H97 0.9500 .
C100 C101 1.503(10) .
C100 H10C 0.9900 .
C100 H10D 0.9900 .
C101 C102 1.382(12) .
C101 C106 1.386(12) .
C102 C103 1.413(13) .
C102 H102 0.9500 .
C103 C104 1.349(19) .
C104 C105 1.392(18) .
C104 H104 0.9500 .
C105 C106 1.397(12) .
C106 H106 0.9500 .
O200 B200 1.404(9) .
O200 C200 1.415(9) .
O201 B202 1.404(9) .
O201 C209 1.423(9) .
O202 B208 1.423(9) .
O202 C218 1.433(7) .
O203 B206 1.422(8) .
O203 C227 1.428(9) .
O204 B205 1.395(8) .
O204 C236 1.413(8) .
O205 B203 1.417(8) .
O205 C245 1.424(8) .
O206 B204 1.416(9) .
O206 C254 1.426(8) .
O207 B207 1.431(8) .
O207 C263 1.432(9) .
O208 B201 1.388(8) .
O208 C272 1.421(8) .
O209 C281 1.416(8) .
O209 B209 1.425(8) .
O300 C290 1.404(8) .
O300 B300 1.414(9) .
O301 B301 1.402(8) .
O301 C299 1.420(8) .
B200 B209 1.778(10) .
B200 B203 1.785(9) .
B200 B204 1.832(11) .
B200 B201 1.843(10) .
B200 B202 1.853(11) .
B201 B208 1.793(10) .
B201 B209 1.799(10) .
B201 B207 1.821(10) .
B201 B202 1.857(10) .
B202 B203 1.784(10) .
B202 B208 1.802(10) .
B202 B300 1.805(10) .
B203 B204 1.804(11) .
B203 B205 1.838(10) .
B203 B300 1.848(10) .
B204 B205 1.794(10) .
B204 B206 1.817(10) .
B204 B209 1.828(10) .
B205 B206 1.820(10) .
B205 B300 1.830(10) .
B205 B301 1.841(11) .
B206 B207 1.783(10) .
B206 B209 1.828(10) .
B206 B301 1.841(11) .
B207 B301 1.792(10) .
B207 B208 1.820(11) .
B207 B209 1.835(11) .
B208 B300 1.815(10) .
B208 B301 1.843(10) .
B300 B301 1.782(10) .
C207 F202 1.327(11) .
C207 F200 1.337(10) .
C207 F201 1.350(10) .
C207 C203 1.499(11) .
C208 F205 1.313(9) .
C208 F203 1.318(11) .
C208 F204 1.350(12) .
C208 C205 1.495(12) .
C216 F206 1.330(10) .
C216 F207 1.333(10) .
C216 F208 1.333(10) .
C216 C212 1.502(10) .
C217 F210 1.320(9) .
C217 F209 1.331(9) .
C217 F211 1.333(9) .
C217 C214 1.496(10) .
C225 F313 1.26(3) .
C225 F212 1.322(13) .
C225 F214 1.336(10) .
C225 F213 1.371(14) .
C225 F312 1.40(2) .
C225 C221 1.514(10) .
C226 F316 1.25(2) .
C226 F217 1.340(13) .
C226 F216 1.342(14) .
C226 F215 1.345(15) .
C226 F317 1.36(3) .
C226 F315 1.37(2) .
C226 C223 1.512(11) .
C234 F218 1.322(10) .
C234 F219 1.326(10) .
C234 F220 1.342(9) .
C234 C230 1.521(12) .
C235 F221 1.324(10) .
C235 F222 1.328(10) .
C235 F223 1.343(10) .
C235 C232 1.505(11) .
C243 F326 1.30(2) .
C243 F226 1.302(14) .
C243 F225 1.307(14) .
C243 F324 1.33(2) .
C243 F224 1.352(14) .
C243 F325 1.36(2) .
C243 C239 1.501(11) .
C244 F228 1.319(10) .
C244 F229 1.331(9) .
C244 F227 1.336(11) .
C244 C241 1.489(12) .
C252 F231 1.303(10) .
C252 F230 1.332(10) .
C252 F232 1.339(9) .
C252 C250 1.501(12) .
C253 F233 1.295(10) .
C253 F235 1.303(11) .
C253 F234 1.322(11) .
C253 C248 1.519(12) .
C261 F236 1.299(10) .
C261 F237 1.325(10) .
C261 F238 1.340(9) .
C261 C259 1.497(11) .
C262 F239 1.301(10) .
C262 F241 1.327(9) .
C262 F240 1.328(10) .
C262 C257 1.490(11) .
C270 F243 1.337(11) .
C270 F244 1.339(11) .
C270 F242 1.343(9) .
C270 C268 1.486(14) .
C271 F247 1.317(12) .
C271 F246 1.320(11) .
C271 F245 1.336(10) .
C271 C266 1.534(13) .
C279 F350 1.26(2) .
C279 F250 1.303(14) .
C279 F349 1.33(2) .
C279 F248 1.331(13) .
C279 F249 1.334(13) .
C279 F348 1.39(2) .
C279 C277 1.521(10) .
C288 F252 1.312(10) .
C288 F253 1.331(10) .
C288 F251 1.359(10) .
C288 C286 1.503(12) .
C289 F256 1.329(10) .
C289 F255 1.338(10) .
C289 F254 1.365(10) .
C289 C284 1.486(11) .
C298 F359 1.19(2) .
C298 F358 1.288(18) .
C298 F259 1.306(13) .
C298 F258 1.335(13) .
C298 F257 1.361(13) .
C298 F357 1.417(14) .
C298 C293 1.504(11) .
C296 F261 1.258(15) .
C296 F262 1.306(15) .
C296 F260 1.365(16) .
C296 C295 1.612(18) .
F260 C396 1.32(2) .
F261 C396 1.38(2) .
C396 F362 1.35(2) .
C396 C295 1.53(3) .
C306 F264 1.324(10) .
C306 F263 1.328(10) .
C306 F265 1.335(9) .
C306 C304 1.518(10) .
C307 F268 1.323(11) .
C307 F266 1.327(9) .
C307 F267 1.328(10) .
C307 C302 1.491(12) .
C280 F269 1.319(10) .
C280 F270 1.321(9) .
C280 F271 1.342(10) .
C280 C275 1.493(12) .
C200 C201 1.506(9) .
C200 H20A 0.9900 .
C200 H20B 0.9900 .
C201 C206 1.389(11) .
C201 C202 1.410(10) .
C202 C203 1.387(10) .
C202 H202 0.9500 .
C203 C204 1.385(13) .
C204 C205 1.375(12) .
C204 H204 0.9500 .
C205 C206 1.386(10) .
C206 H206 0.9500 .
C209 C210 1.524(9) .
C209 H20C 0.9900 .
C209 H20D 0.9900 .
C210 C215 1.386(10) .
C210 C211 1.400(11) .
C211 C212 1.382(10) .
C211 H211 0.9500 .
C212 C213 1.370(11) .
C213 C214 1.398(11) .
C213 H213 0.9500 .
C214 C215 1.397(10) .
C215 H215 0.9500 .
C218 C219 1.506(10) .
C218 H21A 0.9900 .
C218 H21B 0.9900 .
C219 C224 1.362(11) .
C219 C220 1.428(9) .
C220 C221 1.383(11) .
C220 H220 0.9500 .
C221 C222 1.362(12) .
C222 C223 1.382(12) .
C222 H222 0.9500 .
C223 C224 1.395(11) .
C224 H224 0.9500 .
C227 C228 1.509(10) .
C227 H22A 0.9900 .
C227 H22B 0.9900 .
C228 C233 1.378(11) .
C228 C229 1.399(11) .
C229 C230 1.407(10) .
C229 H229 0.9500 .
C230 C231 1.371(13) .
C231 C232 1.376(12) .
C231 H231 0.9500 .
C232 C233 1.409(11) .
C233 H233 0.9500 .
C236 C237 1.511(9) .
C236 H23A 0.9900 .
C236 H23B 0.9900 .
C237 C242 1.375(11) .
C237 C238 1.406(10) .
C238 C239 1.388(11) .
C238 H238 0.9500 .
C239 C240 1.391(13) .
C240 C241 1.356(12) .
C240 H240 0.9500 .
C241 C242 1.398(10) .
C242 H242 0.9500 .
C245 C246 1.508(9) .
C245 H24A 0.9900 .
C245 H24B 0.9900 .
C246 C251 1.391(11) .
C246 C247 1.401(11) .
C247 C248 1.384(10) .
C247 H247 0.9500 .
C248 C249 1.403(13) .
C249 C250 1.396(12) .
C249 H249 0.9500 .
C250 C251 1.402(10) .
C251 H251 0.9500 .
C254 C255 1.526(10) .
C254 H25A 0.9900 .
C254 H25B 0.9900 .
C255 C260 1.383(10) .
C255 C256 1.386(11) .
C256 C257 1.393(11) .
C256 H256 0.9500 .
C257 C258 1.379(11) .
C258 C259 1.379(13) .
C258 H258 0.9500 .
C259 C260 1.421(11) .
C260 H260 0.9500 .
C263 C264 1.516(9) .
C263 H26A 0.9900 .
C263 H26B 0.9900 .
C264 C269 1.391(12) .
C264 C265 1.405(11) .
C265 C266 1.390(11) .
C265 H265 0.9500 .
C266 C267 1.391(15) .
C267 C268 1.365(14) .
C267 H267 0.9500 .
C268 C269 1.405(10) .
C269 H269 0.9500 .
C272 C273 1.525(9) .
C272 H27A 0.9900 .
C272 H27B 0.9900 .
C273 C274 1.381(11) .
C273 C278 1.411(10) .
C274 C275 1.386(10) .
C274 H274 0.9500 .
C275 C276 1.405(10) .
C276 C277 1.391(13) .
C276 H276 0.9500 .
C277 C278 1.392(11) .
C278 H278 0.9500 .
C281 C282 1.510(10) .
C281 H28Y 0.9900 .
C281 H28Z 0.9900 .
C282 C283 1.366(10) .
C282 C287 1.404(11) .
C283 C284 1.404(12) .
C283 H283 0.9500 .
C284 C285 1.395(13) .
C285 C286 1.373(12) .
C285 H285 0.9500 .
C286 C287 1.391(11) .
C287 H287 0.9500 .
C290 C291 1.503(9) .
C290 H29A 0.9900 .
C290 H29B 0.9900 .
C291 C292 1.378(10) .
C291 C297 1.379(11) .
C292 C293 1.396(10) .
C292 H292 0.9500 .
C293 C294 1.376(13) .
C294 C295 1.349(16) .
C294 H294 0.9500 .
C295 C297 1.387(13) .
C297 H297 0.9500 .
C299 C300 1.502(9) .
C299 H29C 0.9900 .
C299 H29D 0.9900 .
C300 C301 1.375(11) .
C300 C305 1.404(10) .
C301 C302 1.410(9) .
C301 H301 0.9500 .
C302 C303 1.389(11) .
C303 C304 1.374(12) .
C303 H303 0.9500 .
C304 C305 1.392(10) .
C305 H305 0.9500 .
N400 C412 1.523(11) .
N400 C408 1.535(12) .
N400 C404 1.537(11) .
N400 C400 1.550(9) .
C400 C401 1.524(12) .
C400 H40A 0.9900 .
C400 H40B 0.9900 .
C401 C402 1.513(13) .
C401 H40C 0.9900 .
C401 H40D 0.9900 .
C402 C403 1.479(15) .
C402 H402 0.9900 .
C402 H422 0.9900 .
C403 H40E 0.9800 .
C403 H40F 0.9800 .
C403 H40G 0.9800 .
C404 C405 1.511(10) .
C404 H40H 0.9900 .
C404 H40I 0.9900 .
C405 C406 1.521(12) .
C405 H40J 0.9900 .
C405 H40K 0.9900 .
C406 C407 1.509(12) .
C406 H40L 0.9900 .
C406 H40M 0.9900 .
C407 H40N 0.9800 .
C407 H40O 0.9800 .
C407 H40P 0.9800 .
C408 C409 1.499(13) .
C408 H40Q 0.9900 .
C408 H40R 0.9900 .
C409 C410 1.54(2) .
C409 H40S 0.9900 .
C409 H40T 0.9900 .
C410 C411 1.52(2) .
C410 C421 1.555(19) .
C410 H41A 0.9900 .
C410 H41B 0.9900 .
C410 H490 0.9900 .
C410 H491 0.9900 .
C411 H41C 0.9800 .
C411 H41D 0.9800 .
C411 H41E 0.9800 .
C421 H41W 0.9800 .
C421 H41Y 0.9800 .
C421 H41Z 0.9800 .
C412 C413 1.520(19) .
C412 H41F 0.9900 .
C412 H41G 0.9900 .
C413 C414 1.50(2) .
C413 C424 1.64(2) .
C413 H41H 0.9900 .
C413 H41I 0.9900 .
C413 H480 0.9900 .
C413 H481 0.9900 .
C414 C415 1.53(3) .
C414 H41J 0.9900 .
C414 H41K 0.9900 .
C415 H41P 0.9800 .
C415 H41Q 0.9800 .
C415 H41R 0.9800 .
C424 C425 1.49(2) .
C424 H41M 0.9900 .
C424 H41N 0.9900 .
C425 H41S 0.9800 .
C425 H41T 0.9800 .
C425 H41U 0.9800 .
N500 C504 1.490(14) .
N500 C508 1.506(12) .
N500 C500 1.514(10) .
N500 C512 1.542(15) .
C500 C601 1.46(2) .
C500 C501 1.574(18) .
C500 H500 0.9900 .
C500 H501 0.9900 .
C500 H502 0.9900 .
C500 H503 0.9900 .
C501 C502 1.570(19) .
C501 H50A 0.9900 .
C501 H50B 0.9900 .
C502 C503 1.59(2) .
C502 H50C 0.9900 .
C502 H50D 0.9900 .
C503 H50E 0.9800 .
C503 H50F 0.9800 .
C503 H50G 0.9800 .
C504 C505 1.470(18) .
C504 H50H 0.9900 .
C504 H50I 0.9900 .
C505 C606 1.52(3) .
C505 C506 1.54(2) .
C505 H504 0.9900 .
C505 H505 0.9900 .
C505 H506 0.9900 .
C505 H507 0.9900 .
C506 C507 1.56(2) .
C506 H50J 0.9900 .
C506 H50K 0.9900 .
C507 H50L 0.9800 .
C507 H50M 0.9800 .
C507 H50N 0.9800 .
C508 C509 1.544(19) .
C508 C609 1.58(2) .
C508 H554 0.9900 .
C508 H555 0.9900 .
C508 H556 0.9900 .
C508 H557 0.9900 .
C509 C510 1.54(2) .
C509 H50O 0.9900 .
C509 H50P 0.9900 .
C510 C511 1.46(3) .
C510 H51A 0.9900 .
C510 H51B 0.9900 .
C511 H51C 0.9800 .
C511 H51D 0.9800 .
C511 H51E 0.9800 .
C512 C513 1.429(15) .
C512 H51F 0.9900 .
C512 H51G 0.9900 .
C513 C614 1.48(2) .
C513 C514 1.541(18) .
C513 H508 0.9900 .
C513 H509 0.9900 .
C513 H510 0.9900 .
C513 H511 0.9900 .
C514 C515 1.542(18) .
C514 H51H 0.9900 .
C514 H51I 0.9900 .
C515 H51J 0.9800 .
C515 H51K 0.9800 .
C515 H51L 0.9800 .
C601 C602 1.50(3) .
C601 H60A 0.9900 .
C601 H60B 0.9900 .
C602 C603 1.51(3) .
C602 H60C 0.9900 .
C602 H60D 0.9900 .
C603 H60E 0.9800 .
C603 H60F 0.9800 .
C603 H60G 0.9800 .
C606 C607 1.54(3) .
C606 H60H 0.9900 .
C606 H60I 0.9900 .
C607 H60J 0.9800 .
C607 H60K 0.9800 .
C607 H60L 0.9800 .
C609 C610 1.56(3) .
C609 H60M 0.9900 .
C609 H60N 0.9900 .
C610 C611 1.52(3) .
C610 H61A 0.9900 .
C610 H61B 0.9900 .
C611 H61C 0.9800 .
C611 H61D 0.9800 .
C611 H61E 0.9800 .
C614 C615 1.52(2) .
C614 H61F 0.9900 .
C614 H61G 0.9900 .
C615 H61H 0.9800 .
C615 H61I 0.9800 .
C615 H61J 0.9800 .
